data_7719109
loop_
_publ_author_name
'Haidar Ahmad, Zainab'
'Cordier, Marie'
'Naoufal, Daoud'
'Darcel, Christophe'

_publ_section_title
;
 Synthesis and characterization of
 <i>closo</i>-decahydrido-decaborate-phosphine mediated by palladium(0)
 complexes.
;
_journal_issue 32
_journal_name_full 'Dalton transactions (Cambridge, England : 2003)'
_journal_page_first 12135
_journal_page_last 12140
_journal_paper_doi 10.1039/d5dt01302j
_journal_volume 54
_journal_year 2025
_chemical_compound_source 'synthesis as described'
_chemical_formula_moiety 'C24 H18 B10 F18 P, C16 H36 N'
_chemical_formula_sum 'C40 H54 B10 F18 N P'
_chemical_formula_weight 1029.91
_space_group_crystal_system triclinic
_space_group_IT_number 2
_space_group_name_Hall '-P 1'
_space_group_name_H-M_alt 'P -1'
_atom_sites_solution_hydrogens geom
_atom_sites_solution_primary dual
_audit_update_record
;
2025-06-04 deposited with the CCDC.	2025-07-02 downloaded from the CCDC.
;
_cell_angle_alpha 86.775(4)
_cell_angle_beta 89.378(4)
_cell_angle_gamma 89.376(4)
_cell_formula_units_Z 8
_cell_length_a 20.055(3)
_cell_length_b 21.695(3)
_cell_length_c 23.026(3)
_cell_measurement_reflns_used 9719
_cell_measurement_temperature 150(2)
_cell_measurement_theta_max 27.2540
_cell_measurement_theta_min 2.2855
_cell_measurement_wavelength 0.710730
_cell_volume 10001(2)
_computing_cell_refinement 'APEX3 (Bruker, 2015)'
_computing_data_collection 'Bruker APEX3 (Bruker, 2015)'
_computing_data_reduction 'SAINT (Bruker, 2014)'
_computing_molecular_graphics
;
   'SXGRAPH (L. Farrugia, 1999), Mercury (CSD, 2020)'
;
_computing_publication_material 'CRYSCALC (T. Roisnel, local program, ver. 2024)'
_computing_structure_refinement 'SHELXL-2018_3 (Sheldrick, 2018)'
_computing_structure_solution 'SHELXT (G. Sheldrick, 2015)'
_diffrn_ambient_temperature 150(2)
_diffrn_detector CMOS-PHOTON70
_diffrn_detector_area_resol_mean 7.39
_diffrn_measured_fraction_theta_full 0.998
_diffrn_measured_fraction_theta_max 0.998
_diffrn_measurement_device_type 'D8 VENTURE Bruker AXS'
_diffrn_measurement_method 'rotation images'
_diffrn_orient_matrix_UB_11 -0.0326164
_diffrn_orient_matrix_UB_12 -0.0090578
_diffrn_orient_matrix_UB_13 -0.0308599
_diffrn_orient_matrix_UB_21 0.0375746
_diffrn_orient_matrix_UB_22 -0.0044772
_diffrn_orient_matrix_UB_23 -0.0284080
_diffrn_orient_matrix_UB_31 0.0033498
_diffrn_orient_matrix_UB_32 -0.0450495
_diffrn_orient_matrix_UB_33 0.0115310
_diffrn_radiation_monochromator 'multilayer monochromator'
_diffrn_radiation_probe x-ray
_diffrn_radiation_source 'Incoatec microfocus sealed tube'
_diffrn_radiation_type MoK\a
_diffrn_radiation_wavelength 0.71073
_diffrn_reflns_av_unetI/netI 0.0678
_diffrn_reflns_limit_h_max 24
_diffrn_reflns_limit_h_min -24
_diffrn_reflns_limit_k_max 26
_diffrn_reflns_limit_k_min -26
_diffrn_reflns_limit_l_max 28
_diffrn_reflns_limit_l_min -28
_diffrn_reflns_number 37919
_diffrn_reflns_theta_full 25.242
_diffrn_reflns_theta_max 25.682
_diffrn_reflns_theta_min 2.033
_diffrn_source_current 1.00
_diffrn_source_power 50.0
_diffrn_source_voltage 50.00
_exptl_absorpt_coefficient_mu 0.153
_exptl_absorpt_correction_T_max 0.988
_exptl_absorpt_correction_T_min 0.808
_exptl_absorpt_correction_type multi-scan
_exptl_absorpt_process_details
;
  [Sheldrick, G.M. (2014). SADABS Bruker AXS Inc., Madison, Wisconsin, USA]
;
_exptl_crystal_colour colourless
_exptl_crystal_density_diffrn 1.368
_exptl_crystal_description prism
_exptl_crystal_F_000 4224
_exptl_crystal_size_max 0.200
_exptl_crystal_size_mid 0.100
_exptl_crystal_size_min 0.080
_refine_diff_density_max 1.401
_refine_diff_density_min -1.022
_refine_diff_density_rms 0.091
_refine_ls_extinction_method none
_refine_ls_goodness_of_fit_ref 1.045
_refine_ls_hydrogen_treatment constr
_refine_ls_matrix_type full
_refine_ls_number_parameters 2843
_refine_ls_number_reflns 37919
_refine_ls_number_restraints 1363
_refine_ls_restrained_S_all 1.073
_refine_ls_R_factor_all 0.1524
_refine_ls_R_factor_gt 0.1122
_refine_ls_shift/su_max 0.006
_refine_ls_shift/su_mean 0.000
_refine_ls_structure_factor_coef Fsqd
_refine_ls_weighting_details 'w=1/[\s^2^(Fo^2^)+(0.0923P)^2^+48.8133P] where P=(Fo^2^+2Fc^2^)/3'
_refine_ls_weighting_scheme calc
_refine_ls_wR_factor_gt 0.2606
_refine_ls_wR_factor_ref 0.2862
_reflns_number_gt 26114
_reflns_number_total 37919
_reflns_threshold_expression >2sigma(I)
_cod_data_source_file d5dt01302j2.cif
_cod_data_source_block ZH209
_cod_depositor_comments 'Adding full bibliography for 7719107--7719112.cif.'
_cod_database_code 7719109

loop_
_space_group_symop_operation_xyz
'x, y, z'
'-x, -y, -z'

loop_
_atom_site_label
_atom_site_type_symbol
_atom_site_fract_x
_atom_site_fract_y
_atom_site_fract_z
_atom_site_U_iso_or_equiv
_atom_site_adp_type
_atom_site_occupancy
_atom_site_site_symmetry_order
_atom_site_calc_flag
_atom_site_refinement_flags_posn
_atom_site_refinement_flags_adp
_atom_site_refinement_flags_occupancy
_atom_site_disorder_assembly
_atom_site_disorder_group
P1 P 0.33180(6) 0.29634(6) 0.09397(6) 0.0233(3) Uani 1 1 d . . . . .
F1 F 0.5387(2) 0.46042(18) 0.13924(18) 0.0648(12) Uani 1 1 d . . . . .
F2 F 0.46558(19) 0.51446(16) 0.09352(19) 0.0544(10) Uani 1 1 d . . . . .
F3 F 0.5589(2) 0.4999(2) 0.0533(2) 0.0676(12) Uani 1 1 d . . . . .
F4 F 0.5372(3) 0.3366(2) -0.09837(19) 0.0820(15) Uani 1 1 d . . . . .
F5 F 0.6020(3) 0.2944(3) -0.0348(3) 0.0977(18) Uani 1 1 d . . . . .
F6 F 0.5168(3) 0.2474(2) -0.0597(2) 0.097(2) Uani 1 1 d . . . . .
F7 F 0.0797(2) 0.2307(2) 0.0335(3) 0.0872(17) Uani 1 1 d . . . . .
F8 F 0.0639(2) 0.2944(2) 0.0967(2) 0.0746(13) Uani 1 1 d . . . . .
F9 F 0.0312(2) 0.3179(2) 0.0132(3) 0.0873(17) Uani 1 1 d . . . . .
F10 F 0.1840(3) 0.4866(2) -0.0677(2) 0.0857(16) Uani 1 1 d . . . . .
F11 F 0.2041(3) 0.4184(2) -0.1274(2) 0.0961(19) Uani 1 1 d . . . . .
F12 F 0.2829(2) 0.4593(2) -0.0839(2) 0.0733(14) Uani 1 1 d . . . . .
F13A F 0.4746(5) 0.3460(5) 0.2893(4) 0.066(2) Uani 0.5 1 d D U P A 1
F14A F 0.4271(6) 0.2638(4) 0.3081(5) 0.076(2) Uani 0.5 1 d D U P A 1
F15A F 0.4000(6) 0.3435(5) 0.3548(4) 0.076(3) Uani 0.5 1 d D U P A 1
F13B F 0.4687(5) 0.3143(5) 0.2899(5) 0.075(2) Uani 0.5 1 d D U P A 2
F14B F 0.3906(5) 0.2746(4) 0.3366(4) 0.072(2) Uani 0.5 1 d D U P A 2
F15B F 0.4141(5) 0.3700(4) 0.3457(4) 0.061(2) Uani 0.5 1 d D U P A 2
F16 F 0.1803(3) 0.4342(3) 0.2861(2) 0.118(3) Uani 1 1 d . . . . .
F17 F 0.1694(2) 0.4543(2) 0.1961(2) 0.0764(15) Uani 1 1 d . . . . .
F18 F 0.2377(2) 0.5027(2) 0.2425(3) 0.0898(18) Uani 1 1 d . . . . .
C1 C 0.4056(2) 0.3341(2) 0.0634(2) 0.0251(11) Uani 1 1 d . . . . .
C2 C 0.4283(2) 0.3892(2) 0.0837(2) 0.0252(11) Uani 1 1 d . . . . .
H2 H 0.403275 0.409386 0.112391 0.030 Uiso 1 1 calc R U . . .
C3 C 0.4872(3) 0.4147(2) 0.0621(2) 0.0279(11) Uani 1 1 d . . . . .
C4 C 0.5229(3) 0.3863(2) 0.0191(3) 0.0337(13) Uani 1 1 d . . . . .
H4 H 0.563075 0.403749 0.003717 0.040 Uiso 1 1 calc R U . . .
C5 C 0.4989(3) 0.3315(3) -0.0012(3) 0.0361(13) Uani 1 1 d . . . . .
C6 C 0.4418(3) 0.3049(2) 0.0208(2) 0.0305(12) Uani 1 1 d . . . . .
H6 H 0.427089 0.266827 0.007238 0.037 Uiso 1 1 calc R U . . .
C7 C 0.5132(3) 0.4718(3) 0.0869(3) 0.0365(13) Uani 1 1 d . . . . .
C8 C 0.5381(4) 0.3022(3) -0.0488(3) 0.0567(19) Uani 1 1 d . . . . .
C9 C 0.2630(2) 0.3248(2) 0.0493(2) 0.0247(11) Uani 1 1 d . . . . .
C10 C 0.2008(2) 0.2984(2) 0.0602(2) 0.0269(11) Uani 1 1 d . . . . .
H10 H 0.195573 0.267263 0.090569 0.032 Uiso 1 1 calc R U . . .
C11 C 0.1463(2) 0.3177(2) 0.0266(2) 0.0287(11) Uani 1 1 d . . . . .
C12 C 0.1534(3) 0.3629(3) -0.0180(2) 0.0319(12) Uani 1 1 d . . . . .
H12 H 0.116146 0.375948 -0.040817 0.038 Uiso 1 1 calc R U . . .
C13 C 0.2149(3) 0.3885(2) -0.0290(2) 0.0302(12) Uani 1 1 d . . . . .
C14 C 0.2700(3) 0.3694(2) 0.0047(2) 0.0280(11) Uani 1 1 d . . . . .
H14 H 0.312378 0.387336 -0.003319 0.034 Uiso 1 1 calc R U . . .
C15 C 0.0803(3) 0.2883(3) 0.0399(3) 0.0408(14) Uani 1 1 d . . . . .
C16 C 0.2214(3) 0.4377(3) -0.0766(3) 0.0440(15) Uani 1 1 d . . . . .
C17 C 0.3205(3) 0.3309(2) 0.1636(2) 0.0236(10) Uani 1 1 d . . . . .
C18 C 0.3658(3) 0.3142(2) 0.2074(2) 0.0286(11) Uani 1 1 d . . . . .
H18 H 0.399041 0.283704 0.201201 0.034 Uiso 1 1 calc R U . . .
C19 C 0.3621(3) 0.3424(3) 0.2600(3) 0.0350(13) Uani 1 1 d . . . . .
C20 C 0.3123(3) 0.3850(3) 0.2703(2) 0.0365(13) Uani 1 1 d . . . . .
H20 H 0.309816 0.403854 0.306557 0.044 Uiso 1 1 calc R U . . .
C21 C 0.2657(3) 0.4004(2) 0.2271(2) 0.0312(12) Uani 1 1 d . . . . .
C22 C 0.2700(3) 0.3737(2) 0.1737(2) 0.0269(11) Uani 1 1 d . . . . .
H22 H 0.238698 0.384624 0.144108 0.032 Uiso 1 1 calc R U . . .
C23 C 0.4115(4) 0.3242(3) 0.3064(3) 0.0518(18) Uani 1 1 d . . . . .
C24 C 0.2128(3) 0.4468(3) 0.2384(3) 0.0444(15) Uani 1 1 d . . . . .
B1 B 0.3391(3) 0.2106(3) 0.1021(3) 0.0238(12) Uani 1 1 d . . . . .
B2 B 0.4070(3) 0.1693(3) 0.1249(2) 0.0257(12) Uani 1 1 d . . . . .
H2Z H 0.454318 0.193541 0.134369 0.031 Uiso 1 1 calc R U . . .
B3 B 0.3642(3) 0.1582(3) 0.0554(3) 0.0262(12) Uani 1 1 d . . . . .
H3Z H 0.377727 0.173733 0.009611 0.031 Uiso 1 1 calc R U . . .
B4 B 0.2822(3) 0.1551(3) 0.0944(3) 0.0298(13) Uani 1 1 d . . . . .
H4B H 0.230692 0.168172 0.079485 0.036 Uiso 1 1 calc R U . . .
B5 B 0.3250(3) 0.1668(3) 0.1637(3) 0.0275(13) Uani 1 1 d . . . . .
H5Z H 0.307462 0.189293 0.203793 0.033 Uiso 1 1 calc R U . . .
B6 B 0.3819(3) 0.1017(3) 0.1688(3) 0.0274(12) Uani 1 1 d . . . . .
H6Z H 0.407805 0.089662 0.210787 0.033 Uiso 1 1 calc R U . . .
B7 B 0.4096(3) 0.0952(3) 0.0923(3) 0.0289(13) Uani 1 1 d . . . . .
H7Z H 0.457197 0.077876 0.072946 0.035 Uiso 1 1 calc R U . . .
B8 B 0.3214(3) 0.0856(3) 0.0718(3) 0.0302(13) Uani 1 1 d . . . . .
H8Z H 0.298766 0.060502 0.035856 0.036 Uiso 1 1 calc R U . . .
B9 B 0.2952(3) 0.0913(3) 0.1472(3) 0.0297(13) Uani 1 1 d . . . . .
H9Z H 0.251659 0.070700 0.171857 0.036 Uiso 1 1 calc R U . . .
B10 B 0.3576(3) 0.0431(3) 0.1277(3) 0.0305(13) Uani 1 1 d . . . . .
H100 H 0.363476 -0.008052 0.135424 0.037 Uiso 1 1 calc R U . . .
P2 P 0.83301(6) 0.31230(6) 0.09056(6) 0.0233(3) Uani 1 1 d . . . . .
F19A F 0.9586(4) 0.2938(4) 0.2895(4) 0.0593(10) Uani 0.5 1 d D U P B 1
F20A F 1.0542(4) 0.2849(4) 0.2496(4) 0.0593(10) Uani 0.5 1 d D U P B 1
F21A F 1.0298(4) 0.3674(4) 0.2931(4) 0.0593(10) Uani 0.5 1 d D U P B 1
F19B F 0.9782(4) 0.2718(4) 0.2736(4) 0.0593(10) Uani 0.5 1 d D U P B 2
F20B F 1.0721(4) 0.3101(4) 0.2476(4) 0.0593(10) Uani 0.5 1 d D U P B 2
F21B F 1.0036(4) 0.3631(4) 0.2981(4) 0.0593(10) Uani 0.5 1 d D U P B 2
F22 F 1.0617(2) 0.51156(17) 0.12731(17) 0.0547(10) Uani 1 1 d . . . . .
F23 F 0.9787(2) 0.52596(17) 0.0713(2) 0.0623(11) Uani 1 1 d . . . . .
F24 F 1.0580(2) 0.4660(2) 0.04758(19) 0.0739(14) Uani 1 1 d . . . . .
F25A F 0.7562(4) 0.4924(7) 0.2252(6) 0.056(2) Uani 0.5 1 d D U P C 1
F26A F 0.6988(5) 0.4373(5) 0.2877(4) 0.066(2) Uani 0.5 1 d D U P C 1
F27A F 0.6509(4) 0.4947(5) 0.2216(4) 0.068(2) Uani 0.5 1 d D U P C 1
F25B F 0.7612(4) 0.4810(8) 0.2373(6) 0.065(3) Uani 0.5 1 d D U P C 2
F26B F 0.6701(5) 0.4530(5) 0.2800(4) 0.065(2) Uani 0.5 1 d D U P C 2
F27B F 0.6682(5) 0.5078(4) 0.1999(4) 0.057(2) Uani 0.5 1 d D U P C 2
F28A F 0.5700(4) 0.2539(4) 0.2198(3) 0.0449(18) Uani 0.5 1 d D U P D 1
F29A F 0.5334(7) 0.3051(5) 0.1441(4) 0.051(2) Uani 0.5 1 d D U P D 1
F30A F 0.5935(4) 0.2237(3) 0.1362(4) 0.0557(19) Uani 0.5 1 d D U P D 1
F28B F 0.5842(5) 0.2346(4) 0.1976(4) 0.065(2) Uani 0.5 1 d D U P D 2
F29B F 0.5293(6) 0.3128(5) 0.1628(4) 0.047(2) Uani 0.5 1 d D U P D 2
F30B F 0.5795(4) 0.2517(4) 0.1063(4) 0.065(2) Uani 0.5 1 d D U P D 2
F31A F 0.7397(5) 0.5176(4) -0.0731(4) 0.054(2) Uani 0.5 1 d D U P E 1
F32A F 0.6670(8) 0.4592(6) -0.0306(4) 0.057(2) Uani 0.5 1 d D U P E 1
F33A F 0.6898(5) 0.4539(5) -0.1215(3) 0.065(2) Uani 0.5 1 d D U P E 1
F31B F 0.7272(5) 0.5058(5) -0.0997(4) 0.068(2) Uani 0.5 1 d D U P E 2
F32B F 0.6739(8) 0.4748(6) -0.0235(4) 0.052(2) Uani 0.5 1 d D U P E 2
F33B F 0.6652(5) 0.4288(4) -0.1034(4) 0.065(2) Uani 0.5 1 d D U P E 2
F34 F 0.9042(2) 0.3680(2) -0.17842(17) 0.0661(12) Uani 1 1 d . . . . .
F35 F 0.9083(2) 0.27794(19) -0.1362(2) 0.0730(14) Uani 1 1 d . . . . .
F36 F 0.97494(19) 0.3485(2) -0.1122(2) 0.0654(12) Uani 1 1 d . . . . .
C25 C 0.9018(2) 0.3520(2) 0.1227(2) 0.0251(11) Uani 1 1 d . . . . .
C26 C 0.9247(3) 0.3269(2) 0.1756(2) 0.0268(11) Uani 1 1 d . . . . .
H26 H 0.903565 0.292010 0.194092 0.032 Uiso 1 1 calc R U . . .
C27 C 0.9791(3) 0.3535(2) 0.2013(2) 0.0299(12) Uani 1 1 d . . . . .
C28 C 1.0103(3) 0.4040(3) 0.1748(2) 0.0306(12) Uani 1 1 d . . . . .
H28 H 1.047790 0.421435 0.192393 0.037 Uiso 1 1 calc R U . . .
C29 C 0.9866(3) 0.4293(2) 0.1223(2) 0.0279(11) Uani 1 1 d . . . . .
C30 C 0.9321(3) 0.4035(2) 0.0957(2) 0.0272(11) Uani 1 1 d . . . . .
H30 H 0.916027 0.420812 0.059653 0.033 Uiso 1 1 calc R U . . .
C31 C 1.0065(3) 0.3247(3) 0.2562(3) 0.0398(14) Uani 1 1 d . . . . .
C32 C 1.0211(3) 0.4828(3) 0.0921(3) 0.0402(14) Uani 1 1 d . . . . .
C33 C 0.7595(2) 0.3356(2) 0.1309(2) 0.0254(11) Uani 1 1 d . . . . .
C34 C 0.7589(3) 0.3880(2) 0.1632(2) 0.0288(11) Uani 1 1 d . . . . .
H34 H 0.797129 0.413487 0.163508 0.035 Uiso 1 1 calc R U . . .
C35 C 0.7028(3) 0.4029(2) 0.1947(2) 0.0321(12) Uani 1 1 d . . . . .
C36 C 0.6462(3) 0.3669(3) 0.1936(2) 0.0318(12) Uani 1 1 d . . . . .
H36 H 0.607480 0.377412 0.215163 0.038 Uiso 1 1 calc R U . . .
C37 C 0.6467(3) 0.3158(3) 0.1609(2) 0.0314(12) Uani 1 1 d . . . . .
C38 C 0.7025(2) 0.2993(2) 0.1297(2) 0.0266(11) Uani 1 1 d . . . . .
H38 H 0.702182 0.263653 0.107614 0.032 Uiso 1 1 calc R U . . .
C39 C 0.7022(3) 0.4586(3) 0.2309(3) 0.0475(16) Uani 1 1 d . . . . .
C40 C 0.5854(3) 0.2768(3) 0.1608(3) 0.0413(14) Uani 1 1 d . . . . .
C41 C 0.8238(2) 0.3467(2) 0.0173(2) 0.0247(11) Uani 1 1 d . . . . .
C42 C 0.7724(2) 0.3886(2) 0.0027(2) 0.0254(11) Uani 1 1 d . . . . .
H42 H 0.740924 0.400004 0.031441 0.031 Uiso 1 1 calc R U . . .
C43 C 0.7677(3) 0.4132(2) -0.0537(2) 0.0284(11) Uani 1 1 d . . . . .
C44 C 0.8128(3) 0.3977(2) -0.0960(2) 0.0299(12) Uani 1 1 d . . . . .
H44 H 0.809371 0.415299 -0.134624 0.036 Uiso 1 1 calc R U . . .
C45 C 0.8631(3) 0.3561(2) -0.0812(2) 0.0303(12) Uani 1 1 d . . . . .
C46 C 0.8688(3) 0.3302(2) -0.0254(2) 0.0292(11) Uani 1 1 d . . . . .
H46 H 0.903374 0.301081 -0.016280 0.035 Uiso 1 1 calc R U . . .
C47 C 0.7123(3) 0.4572(3) -0.0700(3) 0.0423(15) Uani 1 1 d . . . . .
C48 C 0.9123(3) 0.3369(3) -0.1278(3) 0.0425(15) Uani 1 1 d . . . . .
B11 B 0.8471(3) 0.2275(2) 0.0961(3) 0.0238(12) Uani 1 1 d . . . . .
B12 B 0.7941(3) 0.1686(3) 0.0895(3) 0.0295(13) Uani 1 1 d . . . . .
H12Z H 0.742508 0.178488 0.073134 0.035 Uiso 1 1 calc R U . . .
B13 B 0.8769(3) 0.1736(3) 0.0515(3) 0.0290(13) Uani 1 1 d . . . . .
H13Z H 0.890519 0.187187 0.005334 0.035 Uiso 1 1 calc R U . . .
B14 B 0.9168(3) 0.1906(3) 0.1213(2) 0.0263(12) Uani 1 1 d . . . . .
H14Z H 0.962252 0.218034 0.130006 0.032 Uiso 1 1 calc R U . . .
B15 B 0.8349(3) 0.1851(3) 0.1587(3) 0.0288(13) Uani 1 1 d . . . . .
H15Z H 0.815193 0.208456 0.197651 0.035 Uiso 1 1 calc R U . . .
B16 B 0.8394(3) 0.0992(3) 0.0708(3) 0.0307(13) Uani 1 1 d . . . . .
H16Z H 0.820277 0.070683 0.035644 0.037 Uiso 1 1 calc R U . . .
B17 B 0.9247(3) 0.1150(3) 0.0936(3) 0.0297(13) Uani 1 1 d . . . . .
H17Z H 0.974217 0.099218 0.076799 0.036 Uiso 1 1 calc R U . . .
B18 B 0.8945(3) 0.1240(3) 0.1680(3) 0.0308(13) Uani 1 1 d . . . . .
H18Z H 0.919468 0.115487 0.211011 0.037 Uiso 1 1 calc R U . . .
B19 B 0.8094(3) 0.1078(3) 0.1455(3) 0.0338(14) Uani 1 1 d . . . . .
H19Z H 0.766368 0.086257 0.170132 0.041 Uiso 1 1 calc R U . . .
B20 B 0.8756(3) 0.0624(3) 0.1291(3) 0.0338(14) Uani 1 1 d . . . . .
H20Z H 0.884404 0.011856 0.139065 0.041 Uiso 1 1 calc R U . . .
P3 P 0.43336(7) 0.30669(6) 0.60079(6) 0.0276(3) Uani 1 1 d . . . . .
F37 F 0.3917(3) 0.2720(2) 0.8392(2) 0.0795(15) Uani 1 1 d . . . . .
F38 F 0.3797(3) 0.3634(2) 0.86560(18) 0.0793(15) Uani 1 1 d . . . . .
F39 F 0.3117(2) 0.3271(3) 0.8078(2) 0.0860(16) Uani 1 1 d . . . . .
F40 F 0.58919(19) 0.47704(19) 0.68770(17) 0.0576(11) Uani 1 1 d . . . . .
F41 F 0.5896(3) 0.4554(3) 0.7790(2) 0.0944(18) Uani 1 1 d . . . . .
F42 F 0.5203(2) 0.5201(2) 0.7425(2) 0.0800(15) Uani 1 1 d . . . . .
F43 F 0.2797(3) 0.5230(2) 0.5951(2) 0.0823(15) Uani 1 1 d . . . . .
F44 F 0.2293(3) 0.4642(2) 0.65664(19) 0.0806(15) Uani 1 1 d . . . . .
F45 F 0.1831(3) 0.4914(4) 0.5763(3) 0.144(3) Uani 1 1 d . . . . .
F46A F 0.1471(4) 0.3048(5) 0.4927(5) 0.098(3) Uani 0.5 1 d D U P F 1
F47A F 0.2108(5) 0.3273(4) 0.4237(4) 0.087(2) Uani 0.5 1 d D U P F 1
F48A F 0.2265(5) 0.2449(3) 0.4741(4) 0.084(2) Uani 0.5 1 d D U P F 1
C64A C 0.2125(5) 0.3017(4) 0.4766(5) 0.085(2) Uani 0.5 1 d D U P F 1
F46B F 0.1815(4) 0.2967(4) 0.4588(5) 0.089(2) Uani 0.5 1 d D U P F 2
F47B F 0.2450(5) 0.3472(4) 0.4036(4) 0.076(2) Uani 0.5 1 d D U P F 2
F48B F 0.2748(5) 0.2592(4) 0.4368(4) 0.084(2) Uani 0.5 1 d D U P F 2
C64B C 0.2473(5) 0.3094(4) 0.4500(4) 0.080(2) Uani 0.5 1 d D U P F 2
F49 F 0.4756(3) 0.4637(3) 0.4186(3) 0.116(2) Uani 1 1 d . . . . .
F50 F 0.5607(3) 0.4307(3) 0.3757(2) 0.1031(19) Uani 1 1 d . . . . .
F51 F 0.5699(3) 0.4956(2) 0.4387(3) 0.1002(19) Uani 1 1 d . . . . .
F52A F 0.7287(6) 0.3278(5) 0.5117(5) 0.068(2) Uani 0.5 1 d D U P G 1
F53A F 0.6924(5) 0.2795(5) 0.5877(4) 0.071(2) Uani 0.5 1 d D U P G 1
F54A F 0.6841(6) 0.2380(5) 0.5068(5) 0.082(3) Uani 0.5 1 d D U P G 1
F52B F 0.7319(6) 0.3209(5) 0.5363(5) 0.075(3) Uani 0.5 1 d D U P G 2
F53B F 0.6819(5) 0.2416(5) 0.5707(4) 0.081(2) Uani 0.5 1 d D U P G 2
F54B F 0.6946(5) 0.2547(4) 0.4787(4) 0.061(2) Uani 0.5 1 d D U P G 2
C49 C 0.4471(3) 0.3432(2) 0.6690(2) 0.0265(11) Uani 1 1 d . . . . .
C50 C 0.4090(3) 0.3234(3) 0.7170(2) 0.0318(12) Uani 1 1 d . . . . .
H50 H 0.377663 0.291217 0.713923 0.038 Uiso 1 1 calc R U . . .
C51 C 0.4167(3) 0.3508(3) 0.7692(2) 0.0329(12) Uani 1 1 d . . . . .
C52 C 0.4630(3) 0.3967(3) 0.7748(2) 0.0334(13) Uani 1 1 d . . . . .
H52 H 0.468470 0.414580 0.811132 0.040 Uiso 1 1 calc R U . . .
C53 C 0.5013(3) 0.4163(3) 0.7274(2) 0.0312(12) Uani 1 1 d . . . . .
C54 C 0.4936(3) 0.3899(2) 0.6740(2) 0.0281(11) Uani 1 1 d . . . . .
H54 H 0.519928 0.403608 0.641351 0.034 Uiso 1 1 calc R U . . .
C55 C 0.3752(3) 0.3283(3) 0.8206(3) 0.0455(15) Uani 1 1 d . . . . .
C56 C 0.5500(3) 0.4668(3) 0.7339(3) 0.0424(15) Uani 1 1 d . . . . .
C57 C 0.3575(3) 0.3423(2) 0.5730(2) 0.0315(12) Uani 1 1 d . U . . .
C58 C 0.3297(3) 0.3954(3) 0.5943(2) 0.0305(12) Uani 1 1 d . U . . .
H58 H 0.352403 0.416306 0.623231 0.037 Uiso 1 1 calc R U . . .
C59 C 0.2694(3) 0.4183(3) 0.5738(2) 0.0350(13) Uani 1 1 d . U . . .
C60 C 0.2363(4) 0.3892(3) 0.5315(3) 0.0503(16) Uani 1 1 d . U . . .
H60 H 0.194250 0.404254 0.518052 0.060 Uiso 1 1 calc R U . . .
C61 C 0.2651(4) 0.3375(3) 0.5087(3) 0.0609(19) Uani 1 1 d . U . . .
C62 C 0.3249(4) 0.3138(3) 0.5299(3) 0.0534(17) Uani 1 1 d . U . . .
H62 H 0.343432 0.277557 0.514649 0.064 Uiso 1 1 calc R U . . .
C63 C 0.2391(3) 0.4751(4) 0.5996(3) 0.057(2) Uani 1 1 d . . . . .
C65 C 0.5006(3) 0.3323(2) 0.5523(2) 0.0307(12) Uani 1 1 d . . . . .
C66 C 0.4924(3) 0.3785(3) 0.5089(2) 0.0382(13) Uani 1 1 d . . . . .
H66 H 0.450414 0.398756 0.504329 0.046 Uiso 1 1 calc R U . . .
C67 C 0.5453(3) 0.3953(3) 0.4722(3) 0.0431(15) Uani 1 1 d . . . . .
C68 C 0.6062(3) 0.3656(3) 0.4790(3) 0.0452(16) Uani 1 1 d . . . . .
H68 H 0.642515 0.376635 0.453809 0.054 Uiso 1 1 calc R U . . .
C69 C 0.6142(3) 0.3197(3) 0.5227(3) 0.0411(15) Uani 1 1 d . . . . .
C70 C 0.5620(3) 0.3024(3) 0.5587(2) 0.0337(12) Uani 1 1 d . . . . .
H70 H 0.567699 0.270134 0.587909 0.040 Uiso 1 1 calc R U . . .
C71 C 0.5370(5) 0.4457(4) 0.4258(3) 0.063(2) Uani 1 1 d . . . . .
C72 C 0.6796(3) 0.2871(4) 0.5301(4) 0.0572(19) Uani 1 1 d . . . . .
B21 B 0.4265(3) 0.2213(3) 0.6096(3) 0.0273(12) Uani 1 1 d . . . . .
B22 B 0.3965(3) 0.1707(3) 0.5642(3) 0.0326(14) Uani 1 1 d . . . . .
H22Z H 0.382734 0.186813 0.518791 0.039 Uiso 1 1 calc R U . . .
B23 B 0.4788(3) 0.1616(3) 0.5997(3) 0.0309(13) Uani 1 1 d . . . . .
H23Z H 0.530324 0.170639 0.582315 0.037 Uiso 1 1 calc R U . . .
B24 B 0.4401(3) 0.1764(3) 0.6702(3) 0.0320(14) Uani 1 1 d . . . . .
H24Z H 0.461108 0.197678 0.709234 0.038 Uiso 1 1 calc R U . . .
B25 B 0.3579(3) 0.1852(3) 0.6356(3) 0.0323(14) Uani 1 1 d . . . . .
H25Z H 0.312878 0.213230 0.646892 0.039 Uiso 1 1 calc R U . . .
B26 B 0.4330(4) 0.0948(3) 0.5792(3) 0.0371(15) Uani 1 1 d . . . . .
H26Z H 0.451291 0.067561 0.542262 0.044 Uiso 1 1 calc R U . . .
B27 B 0.4637(3) 0.0995(3) 0.6541(3) 0.0326(14) Uani 1 1 d . . . . .
H27Z H 0.506666 0.075933 0.677161 0.039 Uiso 1 1 calc R U . . .
B28 B 0.3794(3) 0.1166(3) 0.6793(3) 0.0381(15) Uani 1 1 d . . . . .
H28Z H 0.354645 0.106912 0.722636 0.046 Uiso 1 1 calc R U . . .
B29 B 0.3477(4) 0.1120(3) 0.6049(3) 0.0390(16) Uani 1 1 d . . . . .
H29Z H 0.297759 0.098520 0.588729 0.047 Uiso 1 1 calc R U . . .
B30 B 0.3972(4) 0.0562(3) 0.6376(3) 0.0406(16) Uani 1 1 d . . . . .
H30Z H 0.388204 0.005636 0.646036 0.049 Uiso 1 1 calc R U . . .
P4 P 0.07121(7) 0.69537(6) 0.39934(6) 0.0262(3) Uani 1 1 d . . . . .
F55 F 0.2137(2) 0.6525(2) 0.59316(19) 0.0691(12) Uani 1 1 d . . . . .
F56 F 0.1436(2) 0.7110(2) 0.6326(2) 0.0754(14) Uani 1 1 d . . . . .
F57 F 0.1499(2) 0.6159(2) 0.65978(19) 0.0762(14) Uani 1 1 d . . . . .
F58 F -0.1019(2) 0.5784(2) 0.5885(2) 0.0842(16) Uani 1 1 d . . . . .
F59 F -0.0352(2) 0.5009(2) 0.59046(19) 0.0689(13) Uani 1 1 d . . . . .
F60 F -0.08523(19) 0.5295(2) 0.51267(16) 0.0576(11) Uani 1 1 d . . . . .
F61A F -0.1870(5) 0.7404(5) 0.3766(4) 0.080(2) Uani 0.5 1 d D U P H 1
F62A F -0.2267(6) 0.6833(5) 0.3127(4) 0.065(2) Uani 0.5 1 d D U P H 1
F63A F -0.1747(5) 0.7655(4) 0.2880(5) 0.081(3) Uani 0.5 1 d D U P H 1
F61B F -0.1730(5) 0.7691(4) 0.3500(4) 0.072(2) Uani 0.5 1 d D U P H 2
F62B F -0.2247(7) 0.6858(5) 0.3365(4) 0.072(2) Uani 0.5 1 d D U P H 2
F63B F -0.1863(5) 0.7420(5) 0.2650(3) 0.072(2) Uani 0.5 1 d D U P H 2
F64 F -0.0747(2) 0.49391(19) 0.2873(2) 0.0778(14) Uani 1 1 d D . . . .
F65 F -0.0614(3) 0.5471(2) 0.20752(17) 0.0775(14) Uani 1 1 d D . . . .
F66 F 0.0220(2) 0.5173(2) 0.2582(2) 0.0789(15) Uani 1 1 d D . . . .
F67A F 0.2201(5) 0.4827(4) 0.4296(5) 0.076(2) Uani 0.5 1 d . U P I 1
F68A F 0.3023(5) 0.4904(5) 0.3774(4) 0.067(2) Uani 0.5 1 d . U P I 1
F69A F 0.2971(6) 0.5390(5) 0.4562(5) 0.079(2) Uani 0.5 1 d . U P I 1
F67B F 0.2393(4) 0.5170(4) 0.4655(3) 0.0631(19) Uani 0.5 1 d D U P I 2
F68B F 0.2665(5) 0.4775(4) 0.3858(4) 0.068(2) Uani 0.5 1 d D U P I 2
F69B F 0.3295(4) 0.5423(4) 0.4239(4) 0.0582(19) Uani 0.5 1 d D U P I 2
F70A F 0.2172(5) 0.7146(5) 0.2097(4) 0.081(2) Uani 0.5 1 d . U P J 1
F71A F 0.2838(5) 0.6383(5) 0.2093(5) 0.067(2) Uani 0.5 1 d . U P J 1
F72A F 0.3090(6) 0.7169(6) 0.2534(5) 0.081(2) Uani 0.5 1 d . U P J 1
F70B F 0.2515(5) 0.7416(4) 0.2358(4) 0.070(2) Uani 0.5 1 d D U P J 2
F71B F 0.2554(5) 0.6519(5) 0.2026(5) 0.070(2) Uani 0.5 1 d D U P J 2
F72B F 0.3340(4) 0.6839(5) 0.2545(4) 0.071(2) Uani 0.5 1 d D U P J 2
C73 C 0.0587(3) 0.6600(2) 0.4719(2) 0.0265(11) Uani 1 1 d . . . . .
C74 C 0.1057(3) 0.6719(2) 0.5142(2) 0.0298(12) Uani 1 1 d . . . . .
H74 H 0.140807 0.700043 0.505308 0.036 Uiso 1 1 calc R U . . .
C75 C 0.1009(3) 0.6425(3) 0.5690(2) 0.0314(12) Uani 1 1 d . . . . .
C76 C 0.0495(3) 0.6031(2) 0.5835(2) 0.0303(12) Uani 1 1 d . . . . .
H76 H 0.046491 0.583497 0.621380 0.036 Uiso 1 1 calc R U . . .
C77 C 0.0015(3) 0.5924(2) 0.5417(2) 0.0305(12) Uani 1 1 d . . . . .
C78 C 0.0063(3) 0.6204(2) 0.4858(2) 0.0277(11) Uani 1 1 d . . . . .
H78 H -0.026099 0.612381 0.457482 0.033 Uiso 1 1 calc R U . . .
C79 C 0.1516(3) 0.6553(3) 0.6142(3) 0.0395(14) Uani 1 1 d . . . . .
C80 C -0.0553(3) 0.5508(3) 0.5583(3) 0.0412(14) Uani 1 1 d . . . . .
C81 C 0.0026(3) 0.6692(2) 0.3564(2) 0.0271(11) Uani 1 1 d . . . . .
C82 C -0.0560(3) 0.7035(3) 0.3547(3) 0.0342(12) Uani 1 1 d . . . . .
H82 H -0.059615 0.740586 0.374667 0.041 Uiso 1 1 calc R U . . .
C83 C -0.1100(3) 0.6828(3) 0.3233(3) 0.0383(14) Uani 1 1 d . . . . .
C84 C -0.1047(3) 0.6304(3) 0.2927(3) 0.0388(14) Uani 1 1 d . . . . .
H84 H -0.141336 0.617277 0.270929 0.047 Uiso 1 1 calc R U . . .
C85 C -0.0452(3) 0.5967(3) 0.2938(2) 0.0336(12) Uani 1 1 d . . . . .
C86 C 0.0083(3) 0.6160(2) 0.3255(2) 0.0288(11) Uani 1 1 d . . . . .
H86 H 0.048811 0.592836 0.326208 0.035 Uiso 1 1 calc R U . . .
C87 C -0.1741(3) 0.7194(3) 0.3222(4) 0.0561(19) Uani 1 1 d . . . . .
C88 C -0.0407(3) 0.5393(3) 0.2617(3) 0.0455(15) Uani 1 1 d . . . . .
C89 C 0.1452(3) 0.6564(2) 0.3719(2) 0.0268(11) Uani 1 1 d . . . . .
C90 C 0.1739(2) 0.6054(2) 0.4008(2) 0.0251(11) Uani 1 1 d . . . . .
H90 H 0.153642 0.587796 0.435237 0.030 Uiso 1 1 calc R U . . .
C91 C 0.2321(3) 0.5799(2) 0.3796(2) 0.0308(12) Uani 1 1 d . . . . .
C92 C 0.2610(3) 0.6047(2) 0.3292(2) 0.0319(12) Uani 1 1 d . . . . .
H92 H 0.300919 0.587059 0.314691 0.038 Uiso 1 1 calc R U . . .
C93 C 0.2321(3) 0.6554(3) 0.2997(2) 0.0330(12) Uani 1 1 d . . . . .
C94 C 0.1737(3) 0.6818(3) 0.3206(2) 0.0308(12) Uani 1 1 d . . . . .
H94 H 0.153596 0.716402 0.300326 0.037 Uiso 1 1 calc R U . . .
C95 C 0.2646(3) 0.5264(3) 0.4119(3) 0.0417(14) Uani 1 1 d . . . . .
C96 C 0.2641(4) 0.6820(3) 0.2459(3) 0.0464(16) Uani 1 1 d . . . . .
B31 B 0.0804(3) 0.7806(3) 0.3954(3) 0.0280(13) Uani 1 1 d . . . . .
B32 B 0.0229(3) 0.8357(3) 0.4061(3) 0.0339(14) Uani 1 1 d . . . . .
H32E H -0.028313 0.822320 0.421789 0.041 Uiso 1 1 calc R U . . .
B33 B 0.0667(4) 0.8264(3) 0.3351(3) 0.0345(14) Uani 1 1 d . . . . .
H33E H 0.050070 0.805438 0.294363 0.041 Uiso 1 1 calc R U . . .
B34 B 0.1478(3) 0.8222(3) 0.3735(3) 0.0338(14) Uani 1 1 d . . . . .
H34E H 0.195631 0.797843 0.363270 0.041 Uiso 1 1 calc R U . . .
B35 B 0.1045(3) 0.8317(3) 0.4434(3) 0.0323(14) Uani 1 1 d . . . . .
H35E H 0.117779 0.814803 0.488743 0.039 Uiso 1 1 calc R U . . .
B36 B 0.0620(4) 0.9050(3) 0.4297(3) 0.0383(15) Uani 1 1 d . . . . .
H36E H 0.039310 0.929417 0.466791 0.046 Uiso 1 1 calc R U . . .
B37 B 0.0356(4) 0.9015(3) 0.3538(3) 0.0412(17) Uani 1 1 d . . . . .
H37E H -0.007905 0.923055 0.329885 0.049 Uiso 1 1 calc R U . . .
B38 B 0.1223(4) 0.8907(3) 0.3313(3) 0.0432(17) Uani 1 1 d . . . . .
H38E H 0.148434 0.903521 0.289175 0.052 Uiso 1 1 calc R U . . .
B39 B 0.1492(4) 0.8952(3) 0.4075(3) 0.0415(16) Uani 1 1 d . . . . .
H39E H 0.196516 0.911740 0.426536 0.050 Uiso 1 1 calc R U . . .
B40 B 0.0972(4) 0.9486(3) 0.3746(3) 0.0486(19) Uani 1 1 d . . . . .
H40E H 0.102308 0.999910 0.368360 0.058 Uiso 1 1 calc R U . . .
N1 N 0.8649(3) 0.0674(2) 0.3707(2) 0.0403(12) Uani 1 1 d . . . . .
C97A C 0.8568(7) 0.0316(5) 0.4331(5) 0.0417(17) Uani 0.5 1 d D U P K 1
H97A H 0.864758 0.059944 0.464468 0.050 Uiso 0.5 1 calc R U P K 1
H97B H 0.811234 0.014849 0.437974 0.050 Uiso 0.5 1 calc R U P K 1
C98A C 0.9070(5) -0.0193(5) 0.4352(5) 0.0432(15) Uani 0.5 1 d D U P K 1
H98A H 0.952296 -0.002175 0.429194 0.052 Uiso 0.5 1 calc R U P K 1
H98B H 0.898495 -0.047507 0.403811 0.052 Uiso 0.5 1 calc R U P K 1
C99A C 0.9026(6) -0.0556(6) 0.4956(5) 0.0442(17) Uani 0.5 1 d D U P K 1
H99A H 0.940338 -0.084940 0.501364 0.053 Uiso 0.5 1 calc R U P K 1
H99B H 0.901177 -0.027260 0.527883 0.053 Uiso 0.5 1 calc R U P K 1
C10A C 0.8373(7) -0.0888(8) 0.4904(6) 0.054(2) Uani 0.5 1 d D U P K 1
H10A H 0.806287 -0.062629 0.467116 0.082 Uiso 0.5 1 calc R U P K 1
H10B H 0.818129 -0.097685 0.529224 0.082 Uiso 0.5 1 calc R U P K 1
H10C H 0.845136 -0.127525 0.471365 0.082 Uiso 0.5 1 calc R U P K 1
C97B C 0.8790(7) 0.0250(6) 0.4214(6) 0.0473(17) Uani 0.5 1 d D U P K 2
H97C H 0.874545 0.050033 0.455893 0.057 Uiso 0.5 1 calc R U P K 2
H97D H 0.926865 0.013804 0.418237 0.057 Uiso 0.5 1 calc R U P K 2
C98B C 0.8436(6) -0.0335(5) 0.4364(5) 0.0492(15) Uani 0.5 1 d D U P K 2
H98C H 0.847987 -0.061568 0.404146 0.059 Uiso 0.5 1 calc R U P K 2
H98D H 0.795588 -0.025008 0.443085 0.059 Uiso 0.5 1 calc R U P K 2
C99B C 0.8753(7) -0.0642(6) 0.4930(5) 0.0486(17) Uani 0.5 1 d D U P K 2
H99C H 0.920457 -0.081005 0.485506 0.058 Uiso 0.5 1 calc R U P K 2
H99D H 0.877200 -0.035081 0.524492 0.058 Uiso 0.5 1 calc R U P K 2
C10B C 0.8254(8) -0.1150(8) 0.5066(7) 0.066(3) Uani 0.5 1 d D U P K 2
H10D H 0.781696 -0.102127 0.491338 0.099 Uiso 0.5 1 calc R U P K 2
H10E H 0.822049 -0.123086 0.548820 0.099 Uiso 0.5 1 calc R U P K 2
H10F H 0.840216 -0.152634 0.488437 0.099 Uiso 0.5 1 calc R U P K 2
C101 C 0.8519(3) 0.0286(3) 0.3187(3) 0.0430(15) Uani 1 1 d . . . . .
H10G H 0.885819 -0.004860 0.318255 0.052 Uiso 1 1 calc R U . . .
H10H H 0.857840 0.055025 0.282576 0.052 Uiso 1 1 calc R U . . .
C102 C 0.7826(4) -0.0002(4) 0.3182(4) 0.064(2) Uani 1 1 d . . . . .
H10I H 0.776385 -0.028374 0.353186 0.077 Uiso 1 1 calc R U . . .
H10J H 0.747859 0.032489 0.318695 0.077 Uiso 1 1 calc R U . . .
C103 C 0.7765(4) -0.0359(3) 0.2637(3) 0.069(2) Uani 1 1 d D . . . .
H10K H 0.795249 -0.011071 0.230131 0.083 Uiso 1 1 calc R U . . .
H10L H 0.728778 -0.042854 0.256035 0.083 Uiso 1 1 calc R U . . .
C104 C 0.8132(6) -0.0981(4) 0.2698(5) 0.104(4) Uani 1 1 d D . . . .
H10M H 0.855319 -0.095498 0.247908 0.156 Uiso 1 1 calc R U . . .
H10N H 0.785361 -0.130131 0.254397 0.156 Uiso 1 1 calc R U . . .
H10O H 0.822271 -0.108443 0.310927 0.156 Uiso 1 1 calc R U . . .
C105 C 0.9316(3) 0.0978(3) 0.3570(3) 0.0364(13) Uani 1 1 d . . . . .
H10P H 0.966206 0.065054 0.355462 0.044 Uiso 1 1 calc R U . . .
H10Q H 0.929191 0.118837 0.317789 0.044 Uiso 1 1 calc R U . . .
C106 C 0.9540(3) 0.1443(3) 0.3992(2) 0.0362(13) Uani 1 1 d . . . . .
H10R H 0.954179 0.124918 0.439194 0.043 Uiso 1 1 calc R U . . .
H10S H 0.922384 0.179705 0.398474 0.043 Uiso 1 1 calc R U . . .
C107 C 1.0234(3) 0.1671(3) 0.3832(3) 0.0386(13) Uani 1 1 d . . . . .
H10T H 1.024453 0.181662 0.341622 0.046 Uiso 1 1 calc R U . . .
H10U H 1.055752 0.132511 0.388432 0.046 Uiso 1 1 calc R U . . .
C108 C 1.0443(3) 0.2196(3) 0.4202(3) 0.0487(16) Uani 1 1 d . . . . .
H10V H 1.014137 0.254975 0.413079 0.073 Uiso 1 1 calc R U . . .
H10W H 1.090014 0.231700 0.409865 0.073 Uiso 1 1 calc R U . . .
H10X H 1.042098 0.205720 0.461401 0.073 Uiso 1 1 calc R U . . .
C109 C 0.8105(3) 0.1150(3) 0.3784(3) 0.0461(16) Uani 1 1 d . . . . .
H10Y H 0.768670 0.092875 0.388614 0.055 Uiso 1 1 calc R U . . .
H10Z H 0.822061 0.139016 0.412171 0.055 Uiso 1 1 calc R U . . .
C110 C 0.7964(3) 0.1597(3) 0.3283(3) 0.0411(14) Uani 1 1 d . . . . .
H11A H 0.786430 0.136999 0.293322 0.049 Uiso 1 1 calc R U . . .
H11B H 0.836083 0.185556 0.319572 0.049 Uiso 1 1 calc R U . . .
C111 C 0.7371(3) 0.2005(4) 0.3433(3) 0.0568(19) Uani 1 1 d . . . . .
H11C H 0.697685 0.174045 0.350626 0.068 Uiso 1 1 calc R U . . .
H11D H 0.746779 0.220591 0.379793 0.068 Uiso 1 1 calc R U . . .
C112 C 0.7198(4) 0.2502(4) 0.2967(3) 0.0588(19) Uani 1 1 d . . . . .
H11E H 0.759097 0.275646 0.287796 0.088 Uiso 1 1 calc R U . . .
H11F H 0.683502 0.276188 0.310761 0.088 Uiso 1 1 calc R U . . .
H11G H 0.705754 0.230799 0.261490 0.088 Uiso 1 1 calc R U . . .
N3 N 0.3972(2) 0.04048(19) 0.86977(18) 0.0245(9) Uani 1 1 d . . . . .
C129 C 0.3969(3) -0.0009(2) 0.8183(2) 0.0288(11) Uani 1 1 d . . . . .
H12A H 0.351323 -0.017188 0.814520 0.035 Uiso 1 1 calc R U . . .
H12B H 0.406763 0.024935 0.782458 0.035 Uiso 1 1 calc R U . . .
C130 C 0.4451(3) -0.0548(3) 0.8210(3) 0.0387(14) Uani 1 1 d . . . . .
H13A H 0.431788 -0.084894 0.852839 0.046 Uiso 1 1 calc R U . . .
H13B H 0.490482 -0.040224 0.829213 0.046 Uiso 1 1 calc R U . . .
C131 C 0.4455(3) -0.0860(3) 0.7631(3) 0.0381(13) Uani 1 1 d . . . . .
H13C H 0.462920 -0.056599 0.732384 0.046 Uiso 1 1 calc R U . . .
H13D H 0.476512 -0.121892 0.766024 0.046 Uiso 1 1 calc R U . . .
C132 C 0.3778(3) -0.1080(3) 0.7450(3) 0.0443(15) Uani 1 1 d . . . . .
H13E H 0.355642 -0.129344 0.778381 0.066 Uiso 1 1 calc R U . . .
H13F H 0.383441 -0.136364 0.713652 0.066 Uiso 1 1 calc R U . . .
H13G H 0.350632 -0.072403 0.731285 0.066 Uiso 1 1 calc R U . . .
C133 C 0.4625(3) 0.0741(2) 0.8736(2) 0.0291(11) Uani 1 1 d . . . . .
H13H H 0.462371 0.095256 0.910580 0.035 Uiso 1 1 calc R U . . .
H13I H 0.498875 0.042862 0.875832 0.035 Uiso 1 1 calc R U . . .
C134 C 0.4795(3) 0.1209(3) 0.8254(3) 0.0352(13) Uani 1 1 d . . . . .
H13J H 0.445276 0.154188 0.823155 0.042 Uiso 1 1 calc R U . . .
H13K H 0.481037 0.101174 0.787665 0.042 Uiso 1 1 calc R U . . .
C135 C 0.5482(3) 0.1480(3) 0.8384(3) 0.0438(15) Uani 1 1 d . . . . .
H13L H 0.549644 0.156943 0.880060 0.053 Uiso 1 1 calc R U . . .
H13M H 0.583124 0.116538 0.831395 0.053 Uiso 1 1 calc R U . . .
C136 C 0.5641(4) 0.2062(3) 0.8021(3) 0.0549(18) Uani 1 1 d . . . . .
H13N H 0.608290 0.220827 0.812352 0.082 Uiso 1 1 calc R U . . .
H13O H 0.530549 0.238050 0.809649 0.082 Uiso 1 1 calc R U . . .
H13P H 0.563753 0.197591 0.760801 0.082 Uiso 1 1 calc R U . . .
C137 C 0.3390(3) 0.0841(2) 0.8589(2) 0.0279(11) Uani 1 1 d . . . . .
H13Q H 0.298036 0.059101 0.857699 0.033 Uiso 1 1 calc R U . . .
H13R H 0.345104 0.104833 0.819833 0.033 Uiso 1 1 calc R U . . .
C138 C 0.3273(3) 0.1332(2) 0.9018(2) 0.0298(12) Uani 1 1 d . . . . .
H13S H 0.367925 0.158367 0.904468 0.036 Uiso 1 1 calc R U . . .
H13T H 0.317567 0.113629 0.940747 0.036 Uiso 1 1 calc R U . . .
C139 C 0.2688(3) 0.1746(3) 0.8822(2) 0.0359(13) Uani 1 1 d . . . . .
H13U H 0.278683 0.193790 0.843042 0.043 Uiso 1 1 calc R U . . .
H13V H 0.228417 0.149183 0.879349 0.043 Uiso 1 1 calc R U . . .
C140 C 0.2552(4) 0.2250(3) 0.9240(3) 0.0484(16) Uani 1 1 d . . . . .
H14A H 0.241742 0.206267 0.962028 0.073 Uiso 1 1 calc R U . . .
H14B H 0.219324 0.252185 0.908809 0.073 Uiso 1 1 calc R U . . .
H14C H 0.295688 0.249154 0.928320 0.073 Uiso 1 1 calc R U . . .
C141 C 0.3904(3) 0.0030(2) 0.9275(2) 0.0277(11) Uani 1 1 d . . . . .
H14D H 0.430250 -0.024179 0.932057 0.033 Uiso 1 1 calc R U . . .
H14E H 0.391094 0.031947 0.959164 0.033 Uiso 1 1 calc R U . . .
C142 C 0.3294(3) -0.0365(3) 0.9357(3) 0.0333(12) Uani 1 1 d . . . . .
H14F H 0.325803 -0.063976 0.902961 0.040 Uiso 1 1 calc R U . . .
H14G H 0.288974 -0.009964 0.936207 0.040 Uiso 1 1 calc R U . . .
C143 C 0.3347(3) -0.0752(3) 0.9930(3) 0.0376(13) Uani 1 1 d . . . . .
H14H H 0.345014 -0.047560 1.024453 0.045 Uiso 1 1 calc R U . . .
H14I H 0.290883 -0.094160 1.002250 0.045 Uiso 1 1 calc R U . . .
C144 C 0.3872(3) -0.1256(3) 0.9922(3) 0.0507(17) Uani 1 1 d . . . . .
H14J H 0.375347 -0.155168 0.963447 0.076 Uiso 1 1 calc R U . . .
H14K H 0.389879 -0.146871 1.030746 0.076 Uiso 1 1 calc R U . . .
H14L H 0.430528 -0.107363 0.981698 0.076 Uiso 1 1 calc R U . . .
N4 N 0.3543(3) 0.0540(3) 0.3712(3) 0.0612(17) Uani 1 1 d . . . . .
C145 C 0.3499(4) 0.0098(5) 0.3233(4) 0.080(2) Uani 1 1 d . U . . .
H14M H 0.387273 -0.020247 0.327839 0.097 Uiso 1 1 calc R U . . .
H14N H 0.356750 0.033436 0.285717 0.097 Uiso 1 1 calc R U . . .
C146 C 0.2852(4) -0.0266(6) 0.3196(4) 0.094(2) Uani 1 1 d . U . . .
H14O H 0.270190 -0.041112 0.359069 0.113 Uiso 1 1 calc R U . . .
H14P H 0.249741 0.000317 0.301954 0.113 Uiso 1 1 calc R U . . .
C147 C 0.2978(5) -0.0814(6) 0.2826(5) 0.104(2) Uani 1 1 d . U . . .
H14Q H 0.254368 -0.095471 0.268483 0.124 Uiso 1 1 calc R U . . .
H14R H 0.324601 -0.067323 0.248137 0.124 Uiso 1 1 calc R U . . .
C148 C 0.3324(5) -0.1348(6) 0.3122(6) 0.116(3) Uani 1 1 d . U . . .
H14S H 0.378024 -0.123169 0.321535 0.174 Uiso 1 1 calc R U . . .
H14T H 0.333842 -0.169318 0.286574 0.174 Uiso 1 1 calc R U . . .
H14U H 0.308385 -0.147203 0.348217 0.174 Uiso 1 1 calc R U . . .
C149 C 0.3531(5) 0.0196(4) 0.4319(4) 0.0731(19) Uani 1 1 d . U . . .
H14V H 0.356854 0.050552 0.461728 0.088 Uiso 1 1 calc R U . . .
H14W H 0.309324 -0.000520 0.437626 0.088 Uiso 1 1 calc R U . . .
C150 C 0.4047(5) -0.0265(4) 0.4420(4) 0.0794(18) Uani 1 1 d . U . . .
H15A H 0.448549 -0.006666 0.434991 0.095 Uiso 1 1 calc R U . . .
H15B H 0.400057 -0.058229 0.413087 0.095 Uiso 1 1 calc R U . . .
C151 C 0.4047(4) -0.0591(4) 0.5036(4) 0.0818(19) Uani 1 1 d D U . . .
H15C H 0.442414 -0.088780 0.506754 0.098 Uiso 1 1 calc R U . . .
H15D H 0.410795 -0.027998 0.532916 0.098 Uiso 1 1 calc R U . . .
C152 C 0.3393(5) -0.0932(5) 0.5161(5) 0.116(3) Uani 1 1 d D U . . .
H15E H 0.301670 -0.066253 0.504351 0.173 Uiso 1 1 calc R U . . .
H15F H 0.335731 -0.104590 0.557752 0.173 Uiso 1 1 calc R U . . .
H15G H 0.338621 -0.130536 0.494064 0.173 Uiso 1 1 calc R U . . .
C153 C 0.2962(4) 0.0991(4) 0.3759(4) 0.0691(18) Uani 1 1 d . U . . .
H15H H 0.255131 0.074647 0.382691 0.083 Uiso 1 1 calc R U . . .
H15I H 0.303021 0.122471 0.411028 0.083 Uiso 1 1 calc R U . . .
C154 C 0.2837(4) 0.1440(4) 0.3270(4) 0.0634(15) Uani 1 1 d . U . . .
H15J H 0.286612 0.122302 0.290369 0.076 Uiso 1 1 calc R U . . .
H15K H 0.319370 0.175235 0.325866 0.076 Uiso 1 1 calc R U . . .
C155 C 0.2166(4) 0.1771(4) 0.3295(4) 0.0713(17) Uani 1 1 d . U . . .
H15L H 0.182457 0.149054 0.315327 0.086 Uiso 1 1 calc R U . . .
H15M H 0.205951 0.183248 0.370895 0.086 Uiso 1 1 calc R U . . .
C156 C 0.2091(4) 0.2360(4) 0.2977(4) 0.074(2) Uani 1 1 d . U . . .
H15N H 0.251391 0.258171 0.297768 0.111 Uiso 1 1 calc R U . . .
H15O H 0.174253 0.260358 0.316148 0.111 Uiso 1 1 calc R U . . .
H15P H 0.196610 0.229330 0.257490 0.111 Uiso 1 1 calc R U . . .
C157 C 0.4185(4) 0.0874(3) 0.3591(3) 0.0529(15) Uani 1 1 d . U . . .
H15Q H 0.416371 0.108188 0.319749 0.064 Uiso 1 1 calc R U . . .
H15R H 0.455319 0.056590 0.358699 0.064 Uiso 1 1 calc R U . . .
C158 C 0.4352(4) 0.1351(3) 0.4022(3) 0.0571(14) Uani 1 1 d . U . . .
H15S H 0.437615 0.115335 0.441991 0.069 Uiso 1 1 calc R U . . .
H15T H 0.400191 0.167614 0.401928 0.069 Uiso 1 1 calc R U . . .
C159 C 0.5023(4) 0.1632(4) 0.3846(3) 0.0613(16) Uani 1 1 d . U . . .
H15U H 0.500268 0.180026 0.343805 0.074 Uiso 1 1 calc R U . . .
H15V H 0.537246 0.130587 0.386920 0.074 Uiso 1 1 calc R U . . .
C160 C 0.5211(5) 0.2149(4) 0.4240(3) 0.074(2) Uani 1 1 d . U . . .
H16A H 0.487126 0.247777 0.421082 0.112 Uiso 1 1 calc R U . . .
H16B H 0.564458 0.231779 0.411781 0.112 Uiso 1 1 calc R U . . .
H16C H 0.523587 0.198301 0.464424 0.112 Uiso 1 1 calc R U . . .
N2 N 0.0960(3) 0.9557(3) 0.1466(3) 0.068(2) Uani 1 1 d . . . . .
C113 C 0.1111(4) 1.0082(4) 0.1879(3) 0.0595(16) Uani 1 1 d . U . . .
H11H H 0.129665 0.989311 0.224475 0.071 Uiso 1 1 calc R U . . .
H11I H 0.146043 1.034874 0.169425 0.071 Uiso 1 1 calc R U . . .
C114 C 0.0527(4) 1.0480(4) 0.2028(4) 0.0626(15) Uani 1 1 d . U . . .
H11J H 0.023704 1.025426 0.231583 0.075 Uiso 1 1 calc R U . . .
H11K H 0.026226 1.058142 0.167395 0.075 Uiso 1 1 calc R U . . .
C115 C 0.0769(4) 1.1074(4) 0.2278(4) 0.0697(16) Uani 1 1 d . U . . .
H11L H 0.039229 1.127143 0.248087 0.084 Uiso 1 1 calc R U . . .
H11M H 0.111740 1.096924 0.256990 0.084 Uiso 1 1 calc R U . . .
C116 C 0.1043(4) 1.1520(4) 0.1835(4) 0.0629(19) Uani 1 1 d . U . . .
H11N H 0.137669 1.131297 0.159809 0.094 Uiso 1 1 calc R U . . .
H11O H 0.125154 1.185950 0.202637 0.094 Uiso 1 1 calc R U . . .
H11P H 0.068198 1.168323 0.158525 0.094 Uiso 1 1 calc R U . . .
C117 C 0.0725(3) 0.9811(3) 0.0883(3) 0.0495(14) Uani 1 1 d . U . . .
H11Q H 0.028198 1.000723 0.093361 0.059 Uiso 1 1 calc R U . . .
H11R H 0.066775 0.946284 0.062786 0.059 Uiso 1 1 calc R U . . .
C118 C 0.1185(4) 1.0278(3) 0.0578(3) 0.0539(13) Uani 1 1 d . U . . .
H11S H 0.120989 1.065050 0.080611 0.065 Uiso 1 1 calc R U . . .
H11T H 0.163951 1.009962 0.054663 0.065 Uiso 1 1 calc R U . . .
C119 C 0.0920(4) 1.0452(4) -0.0023(3) 0.0594(15) Uani 1 1 d . U . . .
H11U H 0.048505 1.066681 0.001219 0.071 Uiso 1 1 calc R U . . .
H11V H 0.085026 1.007313 -0.023373 0.071 Uiso 1 1 calc R U . . .
C120 C 0.1405(5) 1.0868(4) -0.0362(4) 0.075(2) Uani 1 1 d . U . . .
H12C H 0.142628 1.126612 -0.018230 0.112 Uiso 1 1 calc R U . . .
H12D H 0.125268 1.093373 -0.076424 0.112 Uiso 1 1 calc R U . . .
H12E H 0.184815 1.067401 -0.035987 0.112 Uiso 1 1 calc R U . . .
C121 C 0.1617(5) 0.9207(5) 0.1547(5) 0.0330(15) Uani 0.5 1 d D U P L 1
H12F H 0.198852 0.950504 0.152409 0.040 Uiso 0.5 1 calc R U P L 1
H12G H 0.162245 0.899361 0.193794 0.040 Uiso 0.5 1 calc R U P L 1
C122 C 0.1726(5) 0.8743(5) 0.1098(4) 0.0347(13) Uani 0.5 1 d D U P L 1
H12H H 0.170395 0.894989 0.070449 0.042 Uiso 0.5 1 calc R U P L 1
H12I H 0.137193 0.842834 0.113300 0.042 Uiso 0.5 1 calc R U P L 1
C123 C 0.2396(5) 0.8439(5) 0.1185(6) 0.0385(15) Uani 0.5 1 d D U P L 1
H12J H 0.242832 0.828147 0.159567 0.046 Uiso 0.5 1 calc R U P L 1
H12K H 0.274397 0.875596 0.111622 0.046 Uiso 0.5 1 calc R U P L 1
C124 C 0.2542(8) 0.7913(8) 0.0798(8) 0.043(2) Uani 0.5 1 d D U P L 1
H12L H 0.217110 0.762260 0.082201 0.064 Uiso 0.5 1 calc R U P L 1
H12M H 0.295279 0.769960 0.092590 0.064 Uiso 0.5 1 calc R U P L 1
H12N H 0.259844 0.807618 0.039493 0.064 Uiso 0.5 1 calc R U P L 1
C161 C 0.1556(6) 0.9136(5) 0.1120(5) 0.0406(16) Uani 0.5 1 d D U P L 2
H16D H 0.134892 0.890691 0.080995 0.049 Uiso 0.5 1 calc R U P L 2
H16E H 0.189581 0.941493 0.093904 0.049 Uiso 0.5 1 calc R U P L 2
C162 C 0.1876(5) 0.8693(5) 0.1555(4) 0.0407(14) Uani 0.5 1 d D U P L 2
H16F H 0.158167 0.833488 0.163886 0.049 Uiso 0.5 1 calc R U P L 2
H16G H 0.194643 0.889763 0.192315 0.049 Uiso 0.5 1 calc R U P L 2
C163 C 0.2533(5) 0.8478(6) 0.1318(5) 0.0391(15) Uani 0.5 1 d D U P L 2
H16H H 0.281008 0.831649 0.164718 0.047 Uiso 0.5 1 calc R U P L 2
H16I H 0.276556 0.883812 0.113096 0.047 Uiso 0.5 1 calc R U P L 2
C164 C 0.2488(8) 0.7984(8) 0.0882(8) 0.043(2) Uani 0.5 1 d D U P L 2
H16J H 0.208495 0.774092 0.096106 0.064 Uiso 0.5 1 calc R U P L 2
H16K H 0.288138 0.771347 0.091467 0.064 Uiso 0.5 1 calc R U P L 2
H16L H 0.246790 0.817935 0.048824 0.064 Uiso 0.5 1 calc R U P L 2
C125 C 0.0398(4) 0.9206(4) 0.1792(4) 0.079(2) Uani 1 1 d D U . . .
H12O H 0.053852 0.912330 0.219974 0.094 Uiso 1 1 calc R U . . .
H12P H 0.000268 0.948268 0.179803 0.094 Uiso 1 1 calc R U . . .
C126 C 0.0183(5) 0.8594(4) 0.1556(5) 0.0877(19) Uani 1 1 d D U . . .
H12Q H 0.012156 0.864944 0.112984 0.105 Uiso 1 1 calc R U . . .
H12R H 0.053710 0.827939 0.162977 0.105 Uiso 1 1 calc R U . . .
C127 C -0.0446(5) 0.8377(5) 0.1833(5) 0.093(2) Uani 1 1 d . U . . .
H12S H -0.038096 0.832924 0.225890 0.112 Uiso 1 1 calc R U . . .
H12T H -0.079544 0.869706 0.175933 0.112 Uiso 1 1 calc R U . . .
C128 C -0.0684(6) 0.7787(6) 0.1627(6) 0.118(3) Uani 1 1 d . U . . .
H12U H -0.071904 0.781994 0.120218 0.177 Uiso 1 1 calc R U . . .
H12V H -0.112223 0.769395 0.179990 0.177 Uiso 1 1 calc R U . . .
H12W H -0.036754 0.745618 0.174196 0.177 Uiso 1 1 calc R U . . .

loop_
_atom_site_aniso_label
_atom_site_aniso_U_11
_atom_site_aniso_U_22
_atom_site_aniso_U_33
_atom_site_aniso_U_23
_atom_site_aniso_U_13
_atom_site_aniso_U_12
P1 0.0242(6) 0.0214(6) 0.0244(7) -0.0034(5) -0.0016(5) 0.0010(5)
F1 0.089(3) 0.048(2) 0.059(3) -0.0040(19) -0.036(2) -0.008(2)
F2 0.049(2) 0.0325(19) 0.083(3) -0.0154(19) -0.007(2) 0.0040(16)
F3 0.066(3) 0.058(3) 0.081(3) -0.019(2) 0.024(2) -0.034(2)
F4 0.122(4) 0.069(3) 0.053(3) -0.001(2) 0.043(3) 0.016(3)
F5 0.064(3) 0.117(4) 0.112(4) -0.023(4) 0.036(3) 0.034(3)
F6 0.138(5) 0.050(3) 0.106(4) -0.035(3) 0.083(4) -0.019(3)
F7 0.046(2) 0.054(3) 0.166(5) -0.040(3) 0.020(3) -0.015(2)
F8 0.051(3) 0.098(4) 0.076(3) -0.015(3) 0.019(2) -0.016(2)
F9 0.030(2) 0.099(4) 0.128(4) 0.033(3) -0.016(2) 0.002(2)
F10 0.087(3) 0.057(3) 0.107(4) 0.038(3) 0.020(3) 0.034(3)
F11 0.155(5) 0.087(4) 0.045(3) 0.023(2) -0.032(3) -0.028(4)
F12 0.052(3) 0.085(3) 0.077(3) 0.045(3) -0.003(2) -0.004(2)
F13A 0.058(4) 0.066(4) 0.075(4) 0.001(4) -0.031(3) -0.003(4)
F14A 0.087(4) 0.066(4) 0.073(4) 0.007(4) -0.040(4) 0.010(4)
F15A 0.084(4) 0.087(5) 0.058(4) -0.001(4) -0.025(4) 0.005(4)
F13B 0.068(4) 0.085(5) 0.074(4) -0.005(4) -0.022(4) 0.014(4)
F14B 0.078(4) 0.071(4) 0.065(4) 0.029(4) -0.035(4) -0.004(4)
F15B 0.071(4) 0.057(4) 0.057(4) -0.009(4) -0.032(3) -0.012(4)
F16 0.124(5) 0.139(5) 0.085(4) 0.030(4) 0.066(4) 0.077(4)
F17 0.055(3) 0.098(4) 0.080(3) -0.048(3) -0.025(2) 0.039(2)
F18 0.074(3) 0.049(3) 0.151(5) -0.047(3) -0.028(3) 0.021(2)
C1 0.023(2) 0.022(3) 0.030(3) -0.002(2) -0.005(2) 0.003(2)
C2 0.025(3) 0.026(3) 0.024(3) -0.002(2) 0.002(2) 0.002(2)
C3 0.029(3) 0.027(3) 0.028(3) 0.003(2) -0.004(2) 0.000(2)
C4 0.031(3) 0.026(3) 0.043(3) 0.004(2) 0.008(2) 0.002(2)
C5 0.039(3) 0.033(3) 0.036(3) 0.006(2) 0.012(2) 0.012(2)
C6 0.036(3) 0.026(3) 0.029(3) -0.002(2) 0.000(2) 0.005(2)
C7 0.035(3) 0.036(3) 0.038(3) 0.002(3) 0.002(3) -0.005(3)
C8 0.070(5) 0.044(4) 0.056(4) -0.007(3) 0.033(4) -0.001(4)
C9 0.022(2) 0.029(3) 0.024(3) -0.010(2) -0.001(2) 0.002(2)
C10 0.026(3) 0.027(3) 0.027(3) -0.002(2) 0.005(2) 0.003(2)
C11 0.023(3) 0.027(3) 0.037(3) -0.010(2) -0.002(2) 0.006(2)
C12 0.029(3) 0.034(3) 0.033(3) -0.009(2) -0.007(2) 0.010(2)
C13 0.035(3) 0.027(3) 0.030(3) -0.004(2) -0.001(2) 0.010(2)
C14 0.030(3) 0.026(3) 0.029(3) -0.002(2) -0.001(2) 0.002(2)
C15 0.026(3) 0.046(4) 0.051(4) -0.003(3) -0.002(3) 0.006(3)
C16 0.045(4) 0.046(4) 0.041(4) 0.005(3) -0.007(3) 0.009(3)
C17 0.030(3) 0.017(2) 0.025(3) -0.005(2) 0.000(2) -0.003(2)
C18 0.034(3) 0.023(3) 0.028(3) -0.002(2) -0.004(2) 0.000(2)
C19 0.041(3) 0.027(3) 0.037(3) -0.001(2) -0.010(3) -0.001(2)
C20 0.051(4) 0.031(3) 0.029(3) -0.007(2) -0.005(3) -0.005(3)
C21 0.033(3) 0.029(3) 0.032(3) -0.004(2) 0.001(2) -0.002(2)
C22 0.030(3) 0.026(3) 0.026(3) -0.002(2) -0.001(2) -0.002(2)
C23 0.065(5) 0.050(4) 0.042(4) -0.011(3) -0.021(3) 0.006(3)
C24 0.046(4) 0.053(4) 0.036(3) -0.020(3) -0.002(3) 0.008(3)
B1 0.025(3) 0.018(3) 0.029(3) -0.003(2) -0.002(2) 0.002(2)
B2 0.025(3) 0.030(3) 0.022(3) -0.003(2) -0.001(2) 0.001(2)
B3 0.029(3) 0.027(3) 0.022(3) 0.000(2) -0.003(2) -0.004(2)
B4 0.022(3) 0.027(3) 0.040(4) -0.004(3) -0.006(3) 0.003(2)
B5 0.029(3) 0.023(3) 0.031(3) -0.004(2) -0.001(2) -0.002(2)
B6 0.027(3) 0.029(3) 0.025(3) 0.002(2) -0.001(2) 0.003(2)
B7 0.026(3) 0.032(3) 0.028(3) -0.003(3) 0.004(2) 0.004(2)
B8 0.033(3) 0.024(3) 0.034(3) -0.002(3) -0.003(3) -0.003(2)
B9 0.029(3) 0.022(3) 0.039(3) -0.001(3) 0.000(3) -0.001(2)
B10 0.036(3) 0.024(3) 0.032(3) 0.001(3) -0.002(3) 0.002(3)
P2 0.0214(6) 0.0199(6) 0.0287(7) -0.0024(5) -0.0008(5) 0.0006(5)
F19A 0.067(2) 0.064(2) 0.0466(15) -0.0003(15) -0.0139(16) 0.0095(17)
F20A 0.067(2) 0.064(2) 0.0466(15) -0.0003(15) -0.0139(16) 0.0095(17)
F21A 0.067(2) 0.064(2) 0.0466(15) -0.0003(15) -0.0139(16) 0.0095(17)
F19B 0.067(2) 0.064(2) 0.0466(15) -0.0003(15) -0.0139(16) 0.0095(17)
F20B 0.067(2) 0.064(2) 0.0466(15) -0.0003(15) -0.0139(16) 0.0095(17)
F21B 0.067(2) 0.064(2) 0.0466(15) -0.0003(15) -0.0139(16) 0.0095(17)
F22 0.063(2) 0.049(2) 0.053(2) 0.0029(18) -0.0165(19) -0.0315(19)
F23 0.065(3) 0.040(2) 0.081(3) 0.018(2) -0.022(2) -0.0155(19)
F24 0.094(3) 0.067(3) 0.061(3) -0.017(2) 0.044(2) -0.031(2)
F25A 0.065(4) 0.047(4) 0.059(5) -0.021(3) 0.016(3) -0.016(3)
F26A 0.076(5) 0.072(4) 0.053(4) -0.030(3) 0.016(4) -0.007(4)
F27A 0.066(4) 0.061(4) 0.080(5) -0.030(4) 0.015(4) 0.011(4)
F25B 0.068(4) 0.064(5) 0.065(5) -0.032(4) 0.012(3) -0.016(4)
F26B 0.067(4) 0.071(4) 0.058(4) -0.030(3) 0.031(4) -0.005(4)
F27B 0.066(4) 0.045(4) 0.061(4) -0.015(3) 0.018(3) 0.005(3)
F28A 0.039(3) 0.044(4) 0.052(4) -0.003(3) 0.009(3) -0.009(3)
F29A 0.035(3) 0.054(4) 0.066(5) -0.002(4) -0.010(4) -0.003(3)
F30A 0.042(3) 0.045(4) 0.081(4) -0.015(3) 0.012(3) -0.012(3)
F28B 0.054(4) 0.055(4) 0.084(4) 0.016(4) -0.006(4) -0.013(3)
F29B 0.029(3) 0.050(4) 0.064(4) -0.011(4) 0.005(4) -0.001(3)
F30B 0.047(4) 0.074(4) 0.077(4) -0.024(4) 0.004(3) -0.024(3)
F31A 0.065(4) 0.045(4) 0.051(4) 0.004(3) -0.001(3) 0.018(3)
F32A 0.050(4) 0.066(5) 0.053(4) 0.002(3) 0.000(3) 0.024(4)
F33A 0.068(4) 0.076(4) 0.049(4) 0.003(3) -0.013(3) 0.026(4)
F31B 0.072(4) 0.064(4) 0.065(4) 0.024(4) 0.006(4) 0.020(3)
F32B 0.055(4) 0.056(5) 0.044(4) -0.002(3) 0.003(3) 0.030(4)
F33B 0.057(4) 0.074(4) 0.065(4) -0.009(4) -0.024(3) 0.020(3)
F34 0.076(3) 0.077(3) 0.045(2) 0.000(2) 0.027(2) 0.008(2)
F35 0.082(3) 0.045(2) 0.094(3) -0.029(2) 0.046(3) -0.007(2)
F36 0.037(2) 0.080(3) 0.081(3) -0.023(2) 0.020(2) -0.002(2)
C25 0.024(3) 0.024(3) 0.027(3) -0.003(2) 0.002(2) 0.000(2)
C26 0.028(3) 0.028(3) 0.024(3) -0.007(2) 0.004(2) 0.001(2)
C27 0.032(3) 0.028(3) 0.031(3) -0.012(2) -0.002(2) 0.006(2)
C28 0.026(3) 0.035(3) 0.032(3) -0.014(2) -0.003(2) 0.000(2)
C29 0.030(3) 0.025(3) 0.029(3) -0.005(2) 0.001(2) -0.001(2)
C30 0.031(3) 0.022(3) 0.029(3) -0.004(2) -0.002(2) 0.000(2)
C31 0.047(4) 0.036(3) 0.037(3) -0.005(3) -0.007(3) 0.003(3)
C32 0.043(3) 0.037(3) 0.041(3) -0.005(3) -0.010(3) -0.012(3)
C33 0.025(3) 0.024(3) 0.027(3) 0.000(2) 0.002(2) 0.000(2)
C34 0.028(3) 0.030(3) 0.028(3) 0.000(2) 0.003(2) -0.002(2)
C35 0.034(3) 0.027(3) 0.036(3) -0.005(2) 0.000(2) 0.003(2)
C36 0.025(3) 0.036(3) 0.034(3) 0.000(2) 0.004(2) 0.004(2)
C37 0.026(3) 0.030(3) 0.038(3) 0.000(2) -0.001(2) 0.003(2)
C38 0.025(3) 0.024(3) 0.032(3) -0.004(2) -0.001(2) -0.001(2)
C39 0.045(4) 0.054(4) 0.045(4) -0.019(3) 0.010(3) -0.008(3)
C40 0.030(3) 0.032(3) 0.062(4) -0.002(3) -0.002(3) 0.001(2)
C41 0.024(2) 0.017(2) 0.033(3) -0.003(2) -0.003(2) -0.0022(19)
C42 0.024(3) 0.024(3) 0.029(3) -0.005(2) 0.002(2) 0.002(2)
C43 0.035(3) 0.022(3) 0.028(3) -0.005(2) -0.004(2) 0.002(2)
C44 0.038(3) 0.025(3) 0.028(3) -0.003(2) -0.002(2) -0.006(2)
C45 0.034(3) 0.023(3) 0.034(3) -0.007(2) 0.008(2) -0.007(2)
C46 0.026(3) 0.022(3) 0.039(3) -0.007(2) 0.001(2) 0.000(2)
C47 0.050(4) 0.049(4) 0.027(3) 0.006(3) 0.005(3) 0.018(3)
C48 0.045(4) 0.033(3) 0.051(4) -0.009(3) 0.014(3) -0.002(3)
B11 0.027(3) 0.015(3) 0.029(3) 0.000(2) 0.001(2) 0.000(2)
B12 0.027(3) 0.026(3) 0.035(3) -0.005(3) 0.001(3) 0.003(2)
B13 0.031(3) 0.025(3) 0.030(3) -0.002(2) 0.000(2) 0.002(2)
B14 0.031(3) 0.024(3) 0.024(3) 0.000(2) 0.001(2) 0.002(2)
B15 0.033(3) 0.020(3) 0.032(3) 0.001(2) 0.005(3) -0.001(2)
B16 0.035(3) 0.024(3) 0.034(3) -0.002(3) 0.003(3) 0.003(3)
B17 0.032(3) 0.026(3) 0.031(3) -0.001(3) 0.001(3) 0.006(2)
B18 0.040(3) 0.025(3) 0.028(3) -0.001(2) 0.003(3) 0.003(3)
B19 0.039(4) 0.020(3) 0.041(4) 0.003(3) 0.011(3) -0.001(3)
B20 0.043(4) 0.023(3) 0.035(3) -0.002(3) 0.003(3) 0.005(3)
P3 0.0330(7) 0.0259(7) 0.0241(7) -0.0033(5) 0.0005(5) -0.0013(6)
F37 0.107(4) 0.052(3) 0.076(3) 0.018(2) 0.048(3) 0.011(3)
F38 0.115(4) 0.082(3) 0.044(2) -0.028(2) 0.036(2) -0.028(3)
F39 0.051(3) 0.146(5) 0.059(3) 0.005(3) 0.022(2) -0.011(3)
F40 0.053(2) 0.070(3) 0.052(2) -0.020(2) 0.0102(18) -0.025(2)
F41 0.090(4) 0.127(5) 0.066(3) 0.016(3) -0.048(3) -0.050(3)
F42 0.077(3) 0.048(3) 0.118(4) -0.037(3) 0.030(3) -0.014(2)
F43 0.115(4) 0.037(2) 0.095(4) -0.015(2) 0.017(3) 0.016(3)
F44 0.094(4) 0.099(4) 0.052(3) -0.034(3) 0.020(2) -0.011(3)
F45 0.097(4) 0.217(8) 0.128(5) -0.111(5) -0.070(4) 0.111(5)
F46A 0.093(4) 0.098(4) 0.106(5) -0.031(4) -0.035(4) -0.017(4)
F47A 0.096(4) 0.088(4) 0.082(4) -0.022(3) -0.030(3) -0.006(3)
F48A 0.092(4) 0.072(3) 0.091(4) -0.030(3) -0.038(3) -0.005(3)
C64A 0.088(3) 0.082(3) 0.086(3) -0.017(3) -0.023(3) 0.000(3)
F46B 0.089(4) 0.092(3) 0.090(4) -0.025(3) -0.026(3) -0.017(3)
F47B 0.087(4) 0.080(4) 0.062(4) -0.014(3) -0.021(4) -0.013(4)
F48B 0.096(4) 0.077(3) 0.083(4) -0.034(3) -0.036(3) 0.010(3)
C64B 0.084(3) 0.078(3) 0.081(3) -0.016(3) -0.021(3) -0.001(3)
F49 0.083(4) 0.138(5) 0.116(5) 0.090(4) 0.011(3) 0.008(4)
F50 0.158(6) 0.105(4) 0.044(3) 0.019(3) 0.025(3) -0.001(4)
F51 0.144(5) 0.053(3) 0.101(4) 0.020(3) 0.005(4) -0.024(3)
F52A 0.045(4) 0.091(4) 0.068(5) 0.006(4) 0.000(4) -0.009(3)
F53A 0.052(4) 0.089(5) 0.072(4) -0.001(4) -0.010(3) 0.006(4)
F54A 0.069(4) 0.085(5) 0.093(5) -0.022(4) -0.011(4) 0.013(4)
F52B 0.049(4) 0.097(4) 0.079(5) -0.016(4) -0.009(4) -0.012(4)
F53B 0.057(4) 0.095(5) 0.088(4) 0.013(4) 0.004(4) 0.015(4)
F54B 0.054(4) 0.066(4) 0.063(4) -0.014(4) 0.013(4) 0.005(3)
C49 0.033(3) 0.023(3) 0.023(3) -0.004(2) -0.002(2) 0.004(2)
C50 0.037(3) 0.030(3) 0.029(3) -0.006(2) 0.001(2) 0.002(2)
C51 0.038(3) 0.029(3) 0.031(3) -0.007(2) 0.006(2) 0.007(2)
C52 0.043(3) 0.030(3) 0.028(3) -0.014(2) -0.001(2) 0.008(2)
C53 0.030(3) 0.032(3) 0.032(3) -0.003(2) -0.004(2) 0.004(2)
C54 0.029(3) 0.029(3) 0.027(3) -0.002(2) -0.003(2) 0.003(2)
C55 0.054(4) 0.046(4) 0.037(3) -0.008(3) 0.014(3) 0.003(3)
C56 0.051(4) 0.043(4) 0.034(3) -0.011(3) -0.004(3) -0.007(3)
C57 0.038(2) 0.028(2) 0.029(2) 0.000(2) -0.001(2) -0.007(2)
C58 0.032(2) 0.033(2) 0.028(2) -0.005(2) -0.0005(19) -0.005(2)
C59 0.037(3) 0.036(3) 0.032(2) -0.003(2) -0.002(2) -0.002(2)
C60 0.051(3) 0.044(3) 0.056(3) 0.002(3) -0.019(3) -0.003(2)
C61 0.071(3) 0.048(3) 0.065(3) -0.010(3) -0.032(3) 0.002(3)
C62 0.066(3) 0.042(3) 0.053(3) -0.011(2) -0.023(3) 0.011(3)
C63 0.041(4) 0.088(6) 0.044(4) -0.028(4) -0.012(3) 0.017(4)
C65 0.039(3) 0.030(3) 0.024(3) -0.006(2) 0.000(2) -0.010(2)
C66 0.049(4) 0.033(3) 0.033(3) -0.003(2) 0.008(3) -0.003(3)
C67 0.056(4) 0.039(3) 0.034(3) -0.006(3) 0.007(3) -0.011(3)
C68 0.046(4) 0.058(4) 0.033(3) -0.013(3) 0.008(3) -0.022(3)
C69 0.037(3) 0.048(4) 0.040(3) -0.015(3) 0.004(3) -0.016(3)
C70 0.039(3) 0.036(3) 0.027(3) -0.008(2) -0.004(2) -0.007(2)
C71 0.079(6) 0.056(5) 0.051(5) 0.015(4) 0.015(4) -0.015(4)
C72 0.037(4) 0.065(5) 0.069(5) -0.005(4) 0.005(3) -0.012(3)
B21 0.034(3) 0.020(3) 0.027(3) -0.001(2) 0.003(2) -0.002(2)
B22 0.039(4) 0.031(3) 0.028(3) -0.001(3) -0.003(3) -0.001(3)
B23 0.027(3) 0.030(3) 0.036(3) -0.003(3) 0.002(3) 0.002(3)
B24 0.038(3) 0.032(3) 0.027(3) -0.003(3) -0.003(3) 0.005(3)
B25 0.028(3) 0.037(4) 0.031(3) 0.002(3) 0.000(3) 0.003(3)
B26 0.048(4) 0.026(3) 0.038(4) -0.001(3) -0.006(3) -0.002(3)
B27 0.041(4) 0.030(3) 0.028(3) -0.002(3) -0.004(3) 0.004(3)
B28 0.034(3) 0.043(4) 0.035(4) 0.011(3) 0.001(3) -0.004(3)
B29 0.041(4) 0.034(4) 0.042(4) 0.001(3) -0.008(3) -0.009(3)
B30 0.044(4) 0.034(4) 0.043(4) 0.004(3) -0.004(3) -0.006(3)
P4 0.0274(7) 0.0269(7) 0.0241(7) -0.0002(5) 0.0021(5) 0.0013(5)
F55 0.039(2) 0.107(4) 0.062(3) -0.006(2) -0.0101(19) 0.000(2)
F56 0.078(3) 0.060(3) 0.093(3) -0.036(2) -0.044(3) 0.011(2)
F57 0.087(3) 0.086(3) 0.055(3) 0.025(2) -0.037(2) -0.032(3)
F58 0.064(3) 0.082(3) 0.108(4) -0.024(3) 0.052(3) -0.018(2)
F59 0.067(3) 0.063(3) 0.073(3) 0.036(2) -0.026(2) -0.028(2)
F60 0.050(2) 0.077(3) 0.046(2) 0.006(2) -0.0099(18) -0.031(2)
F61A 0.058(4) 0.094(5) 0.089(5) -0.018(4) -0.002(4) 0.027(4)
F62A 0.042(3) 0.070(4) 0.086(5) -0.018(4) -0.018(4) 0.005(3)
F63A 0.067(4) 0.066(4) 0.107(5) 0.015(4) -0.002(4) 0.022(4)
F61B 0.053(4) 0.060(4) 0.104(5) -0.017(4) -0.011(4) 0.020(3)
F62B 0.047(4) 0.075(4) 0.092(5) -0.002(4) 0.005(4) 0.005(3)
F63B 0.061(4) 0.070(4) 0.084(4) -0.001(4) -0.025(4) 0.019(4)
F64 0.108(4) 0.043(2) 0.085(3) -0.019(2) 0.023(3) -0.022(2)
F65 0.113(4) 0.076(3) 0.046(2) -0.022(2) -0.026(2) 0.019(3)
F66 0.065(3) 0.079(3) 0.099(4) -0.058(3) -0.013(3) 0.017(2)
F67A 0.070(4) 0.062(4) 0.092(4) 0.029(4) 0.001(4) 0.009(4)
F68A 0.070(4) 0.057(4) 0.072(4) 0.004(3) 0.011(4) 0.026(4)
F69A 0.091(5) 0.069(4) 0.078(4) -0.001(4) -0.029(4) 0.014(4)
F67B 0.069(4) 0.062(4) 0.055(4) 0.019(3) 0.012(3) 0.035(3)
F68B 0.077(5) 0.050(4) 0.078(4) -0.008(3) -0.009(4) 0.018(4)
F69B 0.046(4) 0.062(4) 0.065(4) 0.012(3) -0.015(3) 0.014(3)
F70A 0.084(4) 0.092(4) 0.062(4) 0.028(4) 0.018(4) 0.002(4)
F71A 0.078(5) 0.072(4) 0.049(4) -0.002(3) 0.027(4) 0.011(4)
F72A 0.085(5) 0.085(5) 0.072(4) 0.006(4) 0.021(4) -0.031(4)
F70B 0.088(4) 0.061(4) 0.059(4) 0.018(3) 0.035(4) 0.005(4)
F71B 0.081(5) 0.085(5) 0.045(4) -0.007(4) 0.012(4) -0.014(4)
F72B 0.062(4) 0.079(4) 0.069(4) 0.019(4) 0.026(3) -0.006(4)
C73 0.031(3) 0.026(3) 0.022(3) 0.000(2) 0.007(2) 0.006(2)
C74 0.030(3) 0.031(3) 0.029(3) -0.005(2) -0.001(2) 0.000(2)
C75 0.034(3) 0.032(3) 0.029(3) -0.006(2) -0.002(2) 0.003(2)
C76 0.038(3) 0.030(3) 0.023(3) -0.003(2) 0.003(2) 0.005(2)
C77 0.033(3) 0.030(3) 0.029(3) -0.004(2) 0.003(2) 0.003(2)
C78 0.025(3) 0.030(3) 0.028(3) -0.005(2) 0.002(2) 0.000(2)
C79 0.040(3) 0.038(3) 0.041(3) -0.003(3) -0.007(3) -0.002(3)
C80 0.042(3) 0.044(4) 0.036(3) 0.005(3) 0.004(3) -0.008(3)
C81 0.027(3) 0.031(3) 0.024(3) -0.001(2) 0.002(2) 0.000(2)
C82 0.036(3) 0.027(3) 0.039(3) -0.003(2) 0.002(2) 0.000(2)
C83 0.028(3) 0.038(3) 0.048(4) 0.002(3) -0.002(3) 0.001(2)
C84 0.031(3) 0.047(4) 0.038(3) 0.002(3) -0.006(2) -0.002(3)
C85 0.040(3) 0.033(3) 0.028(3) -0.001(2) 0.001(2) -0.004(2)
C86 0.031(3) 0.032(3) 0.022(3) 0.001(2) 0.003(2) 0.004(2)
C87 0.035(4) 0.046(4) 0.089(6) -0.007(4) -0.011(4) -0.003(3)
C88 0.049(4) 0.048(4) 0.041(4) -0.011(3) -0.005(3) 0.002(3)
C89 0.027(3) 0.025(3) 0.028(3) -0.002(2) 0.000(2) -0.002(2)
C90 0.027(3) 0.026(3) 0.022(3) -0.001(2) 0.003(2) -0.004(2)
C91 0.031(3) 0.029(3) 0.032(3) -0.004(2) -0.003(2) 0.000(2)
C92 0.028(3) 0.030(3) 0.038(3) -0.010(2) 0.004(2) 0.001(2)
C93 0.039(3) 0.031(3) 0.029(3) -0.008(2) 0.006(2) -0.007(2)
C94 0.037(3) 0.029(3) 0.026(3) -0.006(2) 0.002(2) -0.001(2)
C95 0.043(3) 0.046(4) 0.037(3) -0.001(3) 0.001(3) 0.009(3)
C96 0.059(4) 0.039(4) 0.041(4) -0.005(3) 0.015(3) -0.007(3)
B31 0.039(3) 0.020(3) 0.025(3) -0.001(2) 0.003(3) 0.001(2)
B32 0.039(4) 0.035(3) 0.028(3) -0.002(3) -0.001(3) 0.005(3)
B33 0.049(4) 0.033(3) 0.021(3) -0.002(3) 0.004(3) 0.007(3)
B34 0.038(4) 0.034(3) 0.029(3) 0.000(3) 0.000(3) -0.001(3)
B35 0.044(4) 0.031(3) 0.022(3) 0.002(3) -0.002(3) -0.001(3)
B36 0.050(4) 0.029(3) 0.036(4) -0.003(3) -0.003(3) 0.005(3)
B37 0.061(5) 0.034(4) 0.029(3) -0.003(3) -0.007(3) 0.010(3)
B38 0.064(5) 0.036(4) 0.028(3) 0.005(3) 0.008(3) -0.009(3)
B39 0.053(4) 0.038(4) 0.035(4) -0.004(3) -0.001(3) -0.012(3)
B40 0.078(6) 0.031(4) 0.036(4) 0.005(3) 0.001(4) -0.001(4)
N1 0.044(3) 0.047(3) 0.029(3) 0.010(2) -0.009(2) -0.018(2)
C97A 0.040(3) 0.045(3) 0.039(3) 0.001(2) 0.003(2) -0.001(2)
C98A 0.042(2) 0.045(2) 0.042(2) 0.0010(19) 0.001(2) -0.0007(19)
C99A 0.043(3) 0.046(2) 0.044(2) 0.002(2) -0.001(2) -0.001(2)
C10A 0.052(4) 0.054(4) 0.055(4) 0.015(4) 0.000(3) -0.002(4)
C97B 0.049(3) 0.049(3) 0.044(3) 0.002(2) -0.003(2) -0.006(2)
C98B 0.049(2) 0.051(2) 0.047(2) 0.0018(19) 0.000(2) -0.0010(19)
C99B 0.050(3) 0.049(2) 0.046(2) 0.002(2) -0.002(2) -0.001(2)
C10B 0.065(5) 0.068(5) 0.065(5) 0.007(4) -0.002(4) 0.005(4)
C101 0.046(4) 0.040(3) 0.042(3) 0.007(3) -0.011(3) -0.014(3)
C102 0.053(4) 0.057(5) 0.083(6) -0.012(4) -0.016(4) -0.017(4)
C103 0.081(6) 0.062(5) 0.064(5) 0.016(4) -0.031(4) -0.039(4)
C104 0.127(9) 0.077(7) 0.111(8) -0.033(6) -0.043(7) 0.018(6)
C105 0.036(3) 0.037(3) 0.036(3) 0.005(3) -0.010(2) -0.005(2)
C106 0.041(3) 0.042(3) 0.026(3) -0.002(2) -0.007(2) -0.007(3)
C107 0.038(3) 0.036(3) 0.041(3) -0.003(3) -0.004(3) -0.006(3)
C108 0.049(4) 0.049(4) 0.050(4) -0.016(3) -0.006(3) -0.009(3)
C109 0.037(3) 0.074(5) 0.028(3) -0.007(3) 0.003(2) -0.013(3)
C110 0.041(3) 0.050(4) 0.033(3) -0.008(3) 0.002(3) -0.008(3)
C111 0.038(4) 0.083(5) 0.052(4) -0.022(4) 0.005(3) -0.006(3)
C112 0.045(4) 0.074(5) 0.059(5) -0.016(4) -0.006(3) 0.012(4)
N3 0.025(2) 0.025(2) 0.024(2) -0.0049(17) -0.0007(17) -0.0015(17)
C129 0.033(3) 0.033(3) 0.021(3) -0.002(2) -0.005(2) 0.002(2)
C130 0.034(3) 0.038(3) 0.045(3) -0.012(3) -0.005(3) 0.006(3)
C131 0.035(3) 0.037(3) 0.043(3) -0.010(3) -0.001(3) 0.003(3)
C132 0.042(3) 0.037(3) 0.056(4) -0.020(3) -0.012(3) 0.004(3)
C133 0.025(3) 0.029(3) 0.033(3) -0.002(2) -0.002(2) -0.008(2)
C134 0.033(3) 0.037(3) 0.036(3) 0.001(2) 0.001(2) -0.006(2)
C135 0.037(3) 0.051(4) 0.044(4) -0.007(3) -0.001(3) -0.009(3)
C136 0.045(4) 0.059(4) 0.060(4) 0.001(4) 0.002(3) -0.016(3)
C137 0.029(3) 0.032(3) 0.023(3) 0.000(2) -0.001(2) 0.001(2)
C138 0.039(3) 0.032(3) 0.018(2) -0.004(2) 0.004(2) -0.003(2)
C139 0.039(3) 0.037(3) 0.032(3) -0.008(2) 0.002(2) 0.003(3)
C140 0.057(4) 0.042(4) 0.047(4) -0.015(3) 0.004(3) 0.008(3)
C141 0.032(3) 0.031(3) 0.020(2) 0.003(2) -0.003(2) 0.001(2)
C142 0.030(3) 0.030(3) 0.040(3) 0.003(2) -0.003(2) -0.003(2)
C143 0.041(3) 0.036(3) 0.036(3) 0.002(3) -0.001(3) -0.011(3)
C144 0.050(4) 0.044(4) 0.057(4) 0.018(3) -0.006(3) 0.001(3)
N4 0.051(4) 0.054(4) 0.075(4) 0.020(3) 0.024(3) 0.016(3)
C145 0.040(3) 0.142(6) 0.056(4) 0.030(4) -0.011(3) -0.031(4)
C146 0.052(3) 0.153(6) 0.074(4) 0.019(4) -0.008(3) -0.034(4)
C147 0.063(4) 0.165(6) 0.082(4) 0.001(4) -0.006(4) -0.046(4)
C148 0.076(6) 0.153(8) 0.125(7) -0.053(6) 0.018(5) -0.044(6)
C149 0.094(5) 0.068(4) 0.055(4) 0.000(3) 0.031(3) 0.005(3)
C150 0.104(4) 0.068(4) 0.064(3) 0.011(3) 0.020(3) 0.007(3)
C151 0.104(5) 0.068(4) 0.071(4) 0.013(3) 0.016(4) 0.007(4)
C152 0.128(7) 0.103(6) 0.109(6) 0.043(5) 0.027(6) 0.001(6)
C153 0.059(4) 0.078(4) 0.069(4) 0.005(3) 0.004(3) 0.018(3)
C154 0.052(3) 0.069(3) 0.067(3) 0.008(3) -0.003(3) 0.013(3)
C155 0.056(3) 0.073(4) 0.083(4) 0.010(3) -0.001(3) 0.014(3)
C156 0.055(4) 0.080(5) 0.086(5) 0.004(4) -0.013(4) 0.019(4)
C157 0.055(3) 0.061(3) 0.040(3) 0.016(3) 0.010(3) 0.020(3)
C158 0.067(3) 0.063(3) 0.040(3) 0.012(2) 0.005(2) 0.022(3)
C159 0.078(4) 0.065(3) 0.040(3) 0.006(3) 0.001(3) 0.019(3)
C160 0.099(5) 0.076(5) 0.047(4) -0.003(4) -0.012(4) 0.016(4)
N2 0.028(3) 0.044(3) 0.128(6) 0.035(4) 0.006(3) 0.009(2)
C113 0.051(3) 0.066(3) 0.060(3) 0.009(2) -0.010(2) -0.009(2)
C114 0.056(2) 0.074(3) 0.058(2) -0.003(2) -0.004(2) -0.012(2)
C115 0.065(3) 0.082(3) 0.064(3) -0.015(2) -0.002(2) -0.013(2)
C116 0.055(4) 0.064(4) 0.072(4) -0.024(3) -0.006(3) 0.003(3)
C117 0.048(2) 0.043(2) 0.058(3) -0.011(2) 0.009(2) -0.005(2)
C118 0.058(2) 0.050(2) 0.055(2) -0.016(2) 0.009(2) -0.010(2)
C119 0.064(3) 0.060(3) 0.056(3) -0.016(2) 0.013(2) -0.013(2)
C120 0.082(4) 0.082(4) 0.062(4) -0.009(4) 0.006(4) -0.028(4)
C121 0.033(2) 0.035(2) 0.031(2) 0.000(2) 0.000(2) 0.004(2)
C122 0.035(2) 0.036(2) 0.033(2) -0.0018(19) -0.0005(19) 0.0025(19)
C123 0.038(2) 0.041(2) 0.036(2) -0.002(2) 0.001(2) 0.002(2)
C124 0.044(4) 0.043(4) 0.041(4) -0.001(3) 0.005(4) 0.001(3)
C161 0.040(2) 0.042(2) 0.040(2) -0.002(2) 0.000(2) 0.000(2)
C162 0.041(2) 0.042(2) 0.039(2) -0.0014(19) 0.0002(19) 0.0019(19)
C163 0.038(2) 0.041(2) 0.038(2) -0.002(2) 0.001(2) 0.002(2)
C164 0.042(4) 0.044(4) 0.042(4) 0.000(4) 0.005(4) 0.001(3)
C125 0.066(3) 0.075(3) 0.093(3) 0.011(3) 0.000(3) -0.005(3)
C126 0.076(3) 0.081(3) 0.104(3) 0.003(2) 0.006(2) -0.003(2)
C127 0.082(3) 0.088(3) 0.108(3) 0.007(3) 0.001(3) -0.009(3)
C128 0.102(5) 0.099(5) 0.151(6) 0.001(5) 0.015(5) -0.005(5)

loop_
_atom_type_symbol
_atom_type_description
_atom_type_scat_dispersion_real
_atom_type_scat_dispersion_imag
_atom_type_scat_source
C C 0.0033 0.0016 'International Tables Vol C Tables 4.2.6.8 and 6.1.1.4'
H H 0.0000 0.0000 'International Tables Vol C Tables 4.2.6.8 and 6.1.1.4'
B B 0.0013 0.0007 'International Tables Vol C Tables 4.2.6.8 and 6.1.1.4'
F F 0.0171 0.0103 'International Tables Vol C Tables 4.2.6.8 and 6.1.1.4'
N N 0.0061 0.0033 'International Tables Vol C Tables 4.2.6.8 and 6.1.1.4'
P P 0.1023 0.0942 'International Tables Vol C Tables 4.2.6.8 and 6.1.1.4'

loop_
_geom_angle_atom_site_label_1
_geom_angle_atom_site_label_2
_geom_angle_atom_site_label_3
_geom_angle
_geom_angle_site_symmetry_1
_geom_angle_site_symmetry_3
_geom_angle_publ_flag
C9 P1 C1 105.8(2) . . ?
C9 P1 C17 105.8(2) . . ?
C1 P1 C17 103.5(2) . . ?
C9 P1 B1 114.5(2) . . ?
C1 P1 B1 114.1(2) . . ?
C17 P1 B1 112.2(2) . . ?
C2 C1 C6 119.9(5) . . ?
C2 C1 P1 121.6(4) . . ?
C6 C1 P1 118.4(4) . . ?
C3 C2 C1 120.2(5) . . ?
C3 C2 H2 119.9 . . ?
C1 C2 H2 119.9 . . ?
C4 C3 C2 120.1(5) . . ?
C4 C3 C7 120.2(5) . . ?
C2 C3 C7 119.7(5) . . ?
C3 C4 C5 118.8(5) . . ?
C3 C4 H4 120.6 . . ?
C5 C4 H4 120.6 . . ?
C6 C5 C4 121.7(5) . . ?
C6 C5 C8 120.5(6) . . ?
C4 C5 C8 117.7(5) . . ?
C5 C6 C1 119.2(5) . . ?
C5 C6 H6 120.4 . . ?
C1 C6 H6 120.4 . . ?
F3 C7 F1 108.4(5) . . ?
F3 C7 F2 104.7(5) . . ?
F1 C7 F2 105.6(5) . . ?
F3 C7 C3 113.1(5) . . ?
F1 C7 C3 112.0(5) . . ?
F2 C7 C3 112.5(5) . . ?
F6 C8 F4 107.7(7) . . ?
F6 C8 F5 105.7(7) . . ?
F4 C8 F5 106.4(6) . . ?
F6 C8 C5 113.1(6) . . ?
F4 C8 C5 112.0(6) . . ?
F5 C8 C5 111.5(6) . . ?
C14 C9 C10 119.3(5) . . ?
C14 C9 P1 123.2(4) . . ?
C10 C9 P1 117.4(4) . . ?
C9 C10 C11 120.0(5) . . ?
C9 C10 H10 120.0 . . ?
C11 C10 H10 120.0 . . ?
C12 C11 C10 120.5(5) . . ?
C12 C11 C15 121.2(5) . . ?
C10 C11 C15 118.3(5) . . ?
C13 C12 C11 119.4(5) . . ?
C13 C12 H12 120.3 . . ?
C11 C12 H12 120.3 . . ?
C12 C13 C14 120.5(5) . . ?
C12 C13 C16 118.6(5) . . ?
C14 C13 C16 120.9(5) . . ?
C9 C14 C13 120.3(5) . . ?
C9 C14 H14 119.9 . . ?
C13 C14 H14 119.9 . . ?
F7 C15 F9 113.0(6) . . ?
F7 C15 F8 104.9(6) . . ?
F9 C15 F8 101.9(5) . . ?
F7 C15 C11 114.0(5) . . ?
F9 C15 C11 112.3(5) . . ?
F8 C15 C11 109.7(5) . . ?
F11 C16 F10 106.5(6) . . ?
F11 C16 F12 105.8(6) . . ?
F10 C16 F12 104.9(6) . . ?
F11 C16 C13 112.3(6) . . ?
F10 C16 C13 112.7(5) . . ?
F12 C16 C13 114.0(5) . . ?
C22 C17 C18 120.0(5) . . ?
C22 C17 P1 122.5(4) . . ?
C18 C17 P1 117.5(4) . . ?
C19 C18 C17 119.8(5) . . ?
C19 C18 H18 120.1 . . ?
C17 C18 H18 120.1 . . ?
C20 C19 C18 120.6(5) . . ?
C20 C19 C23 120.3(5) . . ?
C18 C19 C23 119.1(5) . . ?
C19 C20 C21 119.6(5) . . ?
C19 C20 H20 120.2 . . ?
C21 C20 H20 120.2 . . ?
C22 C21 C20 120.2(5) . . ?
C22 C21 C24 120.6(5) . . ?
C20 C21 C24 119.2(5) . . ?
C21 C22 C17 119.8(5) . . ?
C21 C22 H22 120.1 . . ?
C17 C22 H22 120.1 . . ?
F13B C23 F14B 108.1(9) . . ?
F15A C23 F14A 113.3(9) . . ?
F13B C23 F15B 107.4(8) . . ?
F14B C23 F15B 105.6(8) . . ?
F15A C23 F13A 106.5(8) . . ?
F14A C23 F13A 96.9(8) . . ?
F13B C23 C19 116.2(8) . . ?
F15A C23 C19 116.1(8) . . ?
F14B C23 C19 109.7(7) . . ?
F14A C23 C19 112.7(6) . . ?
F15B C23 C19 109.4(7) . . ?
F13A C23 C19 109.3(7) . . ?
F16 C24 F17 108.0(6) . . ?
F16 C24 F18 106.5(6) . . ?
F17 C24 F18 103.7(6) . . ?
F16 C24 C21 112.7(6) . . ?
F17 C24 C21 113.5(5) . . ?
F18 C24 C21 111.8(5) . . ?
B3 B1 B5 102.5(4) . . ?
B3 B1 B4 67.4(4) . . ?
B5 B1 B4 66.7(4) . . ?
B3 B1 B2 66.7(3) . . ?
B5 B1 B2 66.9(4) . . ?
B4 B1 B2 102.4(4) . . ?
B3 B1 P1 131.5(4) . . ?
B5 B1 P1 125.8(4) . . ?
B4 B1 P1 131.1(4) . . ?
B2 B1 P1 126.4(4) . . ?
B1 B2 B6 110.3(4) . . ?
B1 B2 B7 110.4(4) . . ?
B6 B2 B7 61.6(3) . . ?
B1 B2 B3 56.2(3) . . ?
B6 B2 B3 102.1(4) . . ?
B7 B2 B3 59.2(3) . . ?
B1 B2 B5 56.3(3) . . ?
B6 B2 B5 58.9(3) . . ?
B7 B2 B5 102.1(4) . . ?
B3 B2 B5 89.8(4) . . ?
B1 B2 H2Z 120.0 . . ?
B6 B2 H2Z 120.5 . . ?
B7 B2 H2Z 120.3 . . ?
B3 B2 H2Z 131.2 . . ?
B5 B2 H2Z 131.2 . . ?
B1 B3 B7 111.2(4) . . ?
B1 B3 B8 109.8(4) . . ?
B7 B3 B8 61.3(3) . . ?
B1 B3 B2 57.1(3) . . ?
B7 B3 B2 59.3(3) . . ?
B8 B3 B2 101.5(4) . . ?
B1 B3 B4 56.5(3) . . ?
B7 B3 B4 101.9(4) . . ?
B8 B3 B4 58.2(3) . . ?
B2 B3 B4 90.2(4) . . ?
B1 B3 H3Z 119.5 . . ?
B7 B3 H3Z 120.2 . . ?
B8 B3 H3Z 121.3 . . ?
B2 B3 H3Z 130.9 . . ?
B4 B3 H3Z 131.4 . . ?
B1 B4 B8 110.7(4) . . ?
B1 B4 B9 110.8(4) . . ?
B8 B4 B9 60.6(3) . . ?
B1 B4 B5 56.6(3) . . ?
B8 B4 B5 101.8(4) . . ?
B9 B4 B5 59.3(3) . . ?
B1 B4 B3 56.1(3) . . ?
B8 B4 B3 59.6(3) . . ?
B9 B4 B3 101.8(4) . . ?
B5 B4 B3 89.7(4) . . ?
B1 B4 H4B 119.6 . . ?
B8 B4 H4B 120.5 . . ?
B9 B4 H4B 120.6 . . ?
B5 B4 H4B 131.1 . . ?
B3 B4 H4B 131.2 . . ?
B1 B5 B6 110.7(4) . . ?
B1 B5 B9 110.7(4) . . ?
B6 B5 B9 60.9(3) . . ?
B1 B5 B4 56.7(3) . . ?
B6 B5 B4 102.0(4) . . ?
B9 B5 B4 59.1(3) . . ?
B1 B5 B2 56.8(3) . . ?
B6 B5 B2 59.0(3) . . ?
B9 B5 B2 101.7(4) . . ?
B4 B5 B2 90.3(4) . . ?
B1 B5 H5Z 119.5 . . ?
B6 B5 H5Z 120.7 . . ?
B9 B5 H5Z 120.7 . . ?
B4 B5 H5Z 130.9 . . ?
B2 B5 H5Z 131.1 . . ?
B10 B6 B5 112.4(4) . . ?
B10 B6 B2 112.4(4) . . ?
B5 B6 B2 62.1(3) . . ?
B10 B6 B9 57.1(3) . . ?
B5 B6 B9 59.7(3) . . ?
B2 B6 B9 103.0(4) . . ?
B10 B6 B7 57.3(3) . . ?
B5 B6 B7 102.7(4) . . ?
B2 B6 B7 59.3(3) . . ?
B9 B6 B7 90.0(4) . . ?
B10 B6 H6Z 118.4 . . ?
B5 B6 H6Z 119.6 . . ?
B2 B6 H6Z 119.6 . . ?
B9 B6 H6Z 131.0 . . ?
B7 B6 H6Z 131.2 . . ?
B10 B7 B3 112.3(4) . . ?
B10 B7 B2 111.8(4) . . ?
B3 B7 B2 61.5(3) . . ?
B10 B7 B8 57.0(3) . . ?
B3 B7 B8 59.6(3) . . ?
B2 B7 B8 101.9(4) . . ?
B10 B7 B6 57.0(3) . . ?
B3 B7 B6 101.9(4) . . ?
B2 B7 B6 59.0(3) . . ?
B8 B7 B6 88.9(4) . . ?
B10 B7 H7Z 118.5 . . ?
B3 B7 H7Z 119.8 . . ?
B2 B7 H7Z 120.2 . . ?
B8 B7 H7Z 131.6 . . ?
B6 B7 H7Z 131.8 . . ?
B10 B8 B4 113.1(5) . . ?
B10 B8 B9 57.5(3) . . ?
B4 B8 B9 60.1(3) . . ?
B10 B8 B3 112.2(4) . . ?
B4 B8 B3 62.2(3) . . ?
B9 B8 B3 103.1(4) . . ?
B10 B8 B7 57.4(3) . . ?
B4 B8 B7 103.1(4) . . ?
B9 B8 B7 90.6(4) . . ?
B3 B8 B7 59.1(3) . . ?
B10 B8 H8Z 118.2 . . ?
B4 B8 H8Z 119.1 . . ?
B9 B8 H8Z 130.6 . . ?
B3 B8 H8Z 119.9 . . ?
B7 B8 H8Z 131.1 . . ?
B10 B9 B4 112.7(5) . . ?
B10 B9 B5 112.6(4) . . ?
B4 B9 B5 61.6(3) . . ?
B10 B9 B8 57.9(3) . . ?
B4 B9 B8 59.3(3) . . ?
B5 B9 B8 102.5(4) . . ?
B10 B9 B6 57.6(3) . . ?
B4 B9 B6 102.6(4) . . ?
B5 B9 B6 59.3(3) . . ?
B8 B9 B6 90.5(4) . . ?
B10 B9 H9Z 117.9 . . ?
B4 B9 H9Z 119.9 . . ?
B5 B9 H9Z 120.0 . . ?
B8 B9 H9Z 130.9 . . ?
B6 B9 H9Z 130.9 . . ?
B9 B10 B8 64.7(4) . . ?
B9 B10 B6 65.3(4) . . ?
B8 B10 B6 99.1(4) . . ?
B9 B10 B7 99.8(4) . . ?
B8 B10 B7 65.6(4) . . ?
B6 B10 B7 65.7(4) . . ?
B9 B10 H100 130.4 . . ?
B8 B10 H100 130.6 . . ?
B6 B10 H100 130.3 . . ?
B7 B10 H100 129.8 . . ?
C41 P2 C33 106.1(2) . . ?
C41 P2 C25 106.3(2) . . ?
C33 P2 C25 104.8(2) . . ?
C41 P2 B11 115.6(2) . . ?
C33 P2 B11 112.5(2) . . ?
C25 P2 B11 110.7(2) . . ?
C26 C25 C30 120.6(5) . . ?
C26 C25 P2 116.3(4) . . ?
C30 C25 P2 123.0(4) . . ?
C25 C26 C27 119.3(5) . . ?
C25 C26 H26 120.4 . . ?
C27 C26 H26 120.4 . . ?
C28 C27 C26 120.9(5) . . ?
C28 C27 C31 119.4(5) . . ?
C26 C27 C31 119.6(5) . . ?
C27 C28 C29 119.5(5) . . ?
C27 C28 H28 120.2 . . ?
C29 C28 H28 120.2 . . ?
C28 C29 C30 120.6(5) . . ?
C28 C29 C32 120.2(5) . . ?
C30 C29 C32 119.1(5) . . ?
C25 C30 C29 119.1(5) . . ?
C25 C30 H30 120.5 . . ?
C29 C30 H30 120.5 . . ?
F21B C31 F19B 109.9(7) . . ?
F21B C31 F20B 107.3(6) . . ?
F19B C31 F20B 104.8(7) . . ?
F20A C31 F19A 105.4(7) . . ?
F20A C31 F21A 106.8(6) . . ?
F19A C31 F21A 103.1(7) . . ?
F20A C31 C27 115.1(6) . . ?
F21B C31 C27 111.2(6) . . ?
F19B C31 C27 114.2(6) . . ?
F20B C31 C27 109.0(6) . . ?
F19A C31 C27 112.4(6) . . ?
F21A C31 C27 113.1(6) . . ?
F24 C32 F23 106.7(5) . . ?
F24 C32 F22 106.7(5) . . ?
F23 C32 F22 105.5(5) . . ?
F24 C32 C29 112.1(5) . . ?
F23 C32 C29 112.6(5) . . ?
F22 C32 C29 112.6(5) . . ?
C34 C33 C38 119.6(5) . . ?
C34 C33 P2 121.9(4) . . ?
C38 C33 P2 118.6(4) . . ?
C35 C34 C33 119.9(5) . . ?
C35 C34 H34 120.0 . . ?
C33 C34 H34 120.0 . . ?
C34 C35 C36 120.5(5) . . ?
C34 C35 C39 120.3(5) . . ?
C36 C35 C39 119.2(5) . . ?
C37 C36 C35 119.3(5) . . ?
C37 C36 H36 120.3 . . ?
C35 C36 H36 120.3 . . ?
C36 C37 C38 121.3(5) . . ?
C36 C37 C40 118.6(5) . . ?
C38 C37 C40 120.0(5) . . ?
C37 C38 C33 119.3(5) . . ?
C37 C38 H38 120.3 . . ?
C33 C38 H38 120.3 . . ?
F26B C39 F25B 111.5(9) . . ?
F27A C39 F25A 107.9(8) . . ?
F27A C39 F26A 107.1(7) . . ?
F25A C39 F26A 106.7(8) . . ?
F26B C39 F27B 103.6(7) . . ?
F25B C39 F27B 102.6(8) . . ?
F26B C39 C35 116.1(7) . . ?
F25B C39 C35 112.8(10) . . ?
F27A C39 C35 113.4(7) . . ?
F25A C39 C35 114.3(9) . . ?
F26A C39 C35 107.0(7) . . ?
F27B C39 C35 108.8(6) . . ?
F29A C40 F30A 112.4(8) . . ?
F28B C40 F29B 111.8(8) . . ?
F28B C40 F30B 108.0(7) . . ?
F29B C40 F30B 101.6(7) . . ?
F29A C40 F28A 104.5(7) . . ?
F30A C40 F28A 99.5(6) . . ?
F28B C40 C37 114.9(7) . . ?
F29A C40 C37 114.6(8) . . ?
F30A C40 C37 114.6(6) . . ?
F29B C40 C37 110.5(7) . . ?
F30B C40 C37 109.2(6) . . ?
F28A C40 C37 109.5(6) . . ?
C46 C41 C42 119.2(5) . . ?
C46 C41 P2 118.8(4) . . ?
C42 C41 P2 122.0(4) . . ?
C43 C42 C41 119.5(5) . . ?
C43 C42 H42 120.2 . . ?
C41 C42 H42 120.2 . . ?
C44 C43 C42 121.4(5) . . ?
C44 C43 C47 118.6(5) . . ?
C42 C43 C47 120.0(5) . . ?
C43 C44 C45 118.6(5) . . ?
C43 C44 H44 120.7 . . ?
C45 C44 H44 120.7 . . ?
C46 C45 C44 121.4(5) . . ?
C46 C45 C48 119.1(5) . . ?
C44 C45 C48 119.5(5) . . ?
C45 C46 C41 119.8(5) . . ?
C45 C46 H46 120.1 . . ?
C41 C46 H46 120.1 . . ?
F32A C47 F33A 114.1(9) . . ?
F31B C47 F32B 106.9(8) . . ?
F31B C47 F33B 104.3(8) . . ?
F32B C47 F33B 101.7(8) . . ?
F32A C47 F31A 104.2(7) . . ?
F33A C47 F31A 101.4(7) . . ?
F31B C47 C43 117.5(7) . . ?
F32A C47 C43 112.8(9) . . ?
F33A C47 C43 115.6(6) . . ?
F32B C47 C43 114.2(8) . . ?
F33B C47 C43 110.6(6) . . ?
F31A C47 C43 107.0(6) . . ?
F35 C48 F34 108.3(6) . . ?
F35 C48 F36 108.1(5) . . ?
F34 C48 F36 105.1(5) . . ?
F35 C48 C45 111.5(5) . . ?
F34 C48 C45 113.1(5) . . ?
F36 C48 C45 110.4(5) . . ?
B15 B11 B12 66.8(4) . . ?
B15 B11 B14 66.3(4) . . ?
B12 B11 B14 102.2(4) . . ?
B15 B11 B13 101.8(4) . . ?
B12 B11 B13 67.1(4) . . ?
B14 B11 B13 66.5(3) . . ?
B15 B11 P2 121.9(4) . . ?
B12 B11 P2 131.0(4) . . ?
B14 B11 P2 126.0(4) . . ?
B13 B11 P2 136.1(4) . . ?
B11 B12 B19 110.6(4) . . ?
B11 B12 B16 110.6(4) . . ?
B19 B12 B16 60.5(3) . . ?
B11 B12 B15 56.6(3) . . ?
B19 B12 B15 58.8(3) . . ?
B16 B12 B15 100.7(4) . . ?
B11 B12 B13 56.8(3) . . ?
B19 B12 B13 101.7(4) . . ?
B16 B12 B13 59.1(3) . . ?
B15 B12 B13 89.6(4) . . ?
B11 B12 H12Z 119.4 . . ?
B19 B12 H12Z 120.8 . . ?
B16 B12 H12Z 121.1 . . ?
B15 B12 H12Z 131.7 . . ?
B13 B12 H12Z 131.0 . . ?
B11 B13 B16 110.0(4) . . ?
B11 B13 B17 109.8(4) . . ?
B16 B13 B17 60.6(3) . . ?
B11 B13 B14 56.6(3) . . ?
B16 B13 B14 101.0(4) . . ?
B17 B13 B14 58.4(3) . . ?
B11 B13 B12 56.2(3) . . ?
B16 B13 B12 59.1(3) . . ?
B17 B13 B12 101.2(4) . . ?
B14 B13 B12 89.7(4) . . ?
B11 B13 H13Z 120.0 . . ?
B16 B13 H13Z 121.0 . . ?
B17 B13 H13Z 121.3 . . ?
B14 B13 H13Z 131.4 . . ?
B12 B13 H13Z 131.2 . . ?
B11 B14 B17 111.2(4) . . ?
B11 B14 B18 110.2(4) . . ?
B17 B14 B18 61.0(3) . . ?
B11 B14 B15 56.6(3) . . ?
B17 B14 B15 101.2(4) . . ?
B18 B14 B15 58.3(3) . . ?
B11 B14 B13 56.8(3) . . ?
B17 B14 B13 59.8(3) . . ?
B18 B14 B13 102.2(4) . . ?
B15 B14 B13 90.0(4) . . ?
B11 B14 H14Z 119.5 . . ?
B17 B14 H14Z 120.4 . . ?
B18 B14 H14Z 120.9 . . ?
B15 B14 H14Z 131.7 . . ?
B13 B14 H14Z 130.5 . . ?
B11 B15 B18 112.0(4) . . ?
B11 B15 B19 111.4(4) . . ?
B18 B15 B19 61.5(4) . . ?
B11 B15 B14 57.1(3) . . ?
B18 B15 B14 59.8(3) . . ?
B19 B15 B14 102.6(4) . . ?
B11 B15 B12 56.7(3) . . ?
B18 B15 B12 103.0(4) . . ?
B19 B15 B12 59.6(3) . . ?
B14 B15 B12 90.6(4) . . ?
B11 B15 H15Z 119.0 . . ?
B18 B15 H15Z 119.7 . . ?
B19 B15 H15Z 120.1 . . ?
B14 B15 H15Z 130.7 . . ?
B12 B15 H15Z 130.8 . . ?
B20 B16 B13 112.7(5) . . ?
B20 B16 B12 112.6(5) . . ?
B13 B16 B12 61.8(3) . . ?
B20 B16 B19 57.4(4) . . ?
B13 B16 B19 103.1(4) . . ?
B12 B16 B19 59.7(3) . . ?
B20 B16 B17 57.0(4) . . ?
B13 B16 B17 59.9(3) . . ?
B12 B16 B17 102.6(4) . . ?
B19 B16 B17 89.9(4) . . ?
B20 B16 H16Z 118.3 . . ?
B13 B16 H16Z 119.4 . . ?
B12 B16 H16Z 119.7 . . ?
B19 B16 H16Z 130.9 . . ?
B17 B16 H16Z 131.3 . . ?
B20 B17 B14 113.0(4) . . ?
B20 B17 B13 112.5(5) . . ?
B14 B17 B13 61.8(3) . . ?
B20 B17 B18 57.6(4) . . ?
B14 B17 B18 59.8(3) . . ?
B13 B17 B18 102.8(4) . . ?
B20 B17 B16 57.1(4) . . ?
B14 B17 B16 102.8(4) . . ?
B13 B17 B16 59.6(3) . . ?
B18 B17 B16 89.9(4) . . ?
B20 B17 H17Z 118.1 . . ?
B14 B17 H17Z 119.4 . . ?
B13 B17 H17Z 119.7 . . ?
B18 B17 H17Z 131.0 . . ?
B16 B17 H17Z 131.3 . . ?
B20 B18 B15 112.4(5) . . ?
B20 B18 B14 111.8(4) . . ?
B15 B18 B14 62.0(3) . . ?
B20 B18 B17 56.9(4) . . ?
B15 B18 B17 102.6(4) . . ?
B14 B18 B17 59.2(3) . . ?
B20 B18 B19 57.3(4) . . ?
B15 B18 B19 59.8(3) . . ?
B14 B18 B19 103.0(4) . . ?
B17 B18 B19 90.1(4) . . ?
B20 B18 H18Z 118.6 . . ?
B15 B18 H18Z 119.6 . . ?
B14 B18 H18Z 119.9 . . ?
B17 B18 H18Z 131.3 . . ?
B19 B18 H18Z 130.7 . . ?
B20 B19 B15 111.5(5) . . ?
B20 B19 B12 112.3(5) . . ?
B15 B19 B12 61.6(3) . . ?
B20 B19 B18 57.4(4) . . ?
B15 B19 B18 58.7(3) . . ?
B12 B19 B18 102.4(4) . . ?
B20 B19 B16 57.0(4) . . ?
B15 B19 B16 102.1(4) . . ?
B12 B19 B16 59.8(3) . . ?
B18 B19 B16 90.0(4) . . ?
B20 B19 H19Z 118.5 . . ?
B15 B19 H19Z 120.5 . . ?
B12 B19 H19Z 119.7 . . ?
B18 B19 H19Z 131.2 . . ?
B16 B19 H19Z 131.1 . . ?
B17 B20 B16 65.9(4) . . ?
B17 B20 B19 100.1(4) . . ?
B16 B20 B19 65.6(4) . . ?
B17 B20 B18 65.5(4) . . ?
B16 B20 B18 99.8(4) . . ?
B19 B20 B18 65.3(4) . . ?
B17 B20 H20Z 129.8 . . ?
B16 B20 H20Z 129.9 . . ?
B19 B20 H20Z 130.1 . . ?
B18 B20 H20Z 130.3 . . ?
C57 P3 C65 107.1(3) . . ?
C57 P3 C49 104.3(2) . . ?
C65 P3 C49 106.0(2) . . ?
C57 P3 B21 111.9(3) . . ?
C65 P3 B21 113.4(3) . . ?
C49 P3 B21 113.4(3) . . ?
F48A C64A F47A 109.1(9) . . ?
F48A C64A F46A 106.1(8) . . ?
F47A C64A F46A 101.4(7) . . ?
F48A C64A C61 113.3(8) . . ?
F47A C64A C61 105.7(8) . . ?
F46A C64A C61 120.3(9) . . ?
F48B C64B F47B 109.1(9) . . ?
F48B C64B F46B 106.1(8) . . ?
F47B C64B F46B 101.4(7) . . ?
F48B C64B C61 119.2(8) . . ?
F47B C64B C61 117.3(8) . . ?
F46B C64B C61 101.1(8) . . ?
C50 C49 C54 119.8(5) . . ?
C50 C49 P3 117.8(4) . . ?
C54 C49 P3 122.4(4) . . ?
C51 C50 C49 119.7(5) . . ?
C51 C50 H50 120.2 . . ?
C49 C50 H50 120.2 . . ?
C52 C51 C50 121.0(5) . . ?
C52 C51 C55 120.3(5) . . ?
C50 C51 C55 118.7(5) . . ?
C53 C52 C51 119.6(5) . . ?
C53 C52 H52 120.2 . . ?
C51 C52 H52 120.2 . . ?
C52 C53 C54 120.3(5) . . ?
C52 C53 C56 118.9(5) . . ?
C54 C53 C56 120.8(5) . . ?
C53 C54 C49 119.6(5) . . ?
C53 C54 H54 120.2 . . ?
C49 C54 H54 120.2 . . ?
F39 C55 F37 106.4(6) . . ?
F39 C55 F38 106.0(6) . . ?
F37 C55 F38 106.9(6) . . ?
F39 C55 C51 111.5(5) . . ?
F37 C55 C51 112.2(5) . . ?
F38 C55 C51 113.3(6) . . ?
F42 C56 F41 106.0(6) . . ?
F42 C56 F40 105.6(5) . . ?
F41 C56 F40 106.8(6) . . ?
F42 C56 C53 112.3(5) . . ?
F41 C56 C53 112.1(5) . . ?
F40 C56 C53 113.6(5) . . ?
C62 C57 C58 118.8(5) . . ?
C62 C57 P3 117.8(5) . . ?
C58 C57 P3 123.4(4) . . ?
C59 C58 C57 120.7(5) . . ?
C59 C58 H58 119.7 . . ?
C57 C58 H58 119.7 . . ?
C60 C59 C58 120.5(6) . . ?
C60 C59 C63 120.2(6) . . ?
C58 C59 C63 119.3(5) . . ?
C59 C60 C61 118.9(6) . . ?
C59 C60 H60 120.5 . . ?
C61 C60 H60 120.5 . . ?
C62 C61 C60 120.7(6) . . ?
C62 C61 C64A 125.9(7) . . ?
C60 C61 C64A 110.0(7) . . ?
C62 C61 C64B 111.2(7) . . ?
C60 C61 C64B 126.5(7) . . ?
C57 C62 C61 120.4(6) . . ?
C57 C62 H62 119.8 . . ?
C61 C62 H62 119.8 . . ?
F45 C63 F43 108.4(8) . . ?
F45 C63 F44 108.5(7) . . ?
F43 C63 F44 104.9(6) . . ?
F45 C63 C59 112.6(6) . . ?
F43 C63 C59 112.4(6) . . ?
F44 C63 C59 109.6(7) . . ?
C66 C65 C70 119.8(5) . . ?
C66 C65 P3 122.7(5) . . ?
C70 C65 P3 117.5(4) . . ?
C65 C66 C67 120.2(6) . . ?
C65 C66 H66 119.9 . . ?
C67 C66 H66 119.9 . . ?
C68 C67 C66 119.7(6) . . ?
C68 C67 C71 119.8(6) . . ?
C66 C67 C71 120.5(6) . . ?
C67 C68 C69 119.7(6) . . ?
C67 C68 H68 120.1 . . ?
C69 C68 H68 120.1 . . ?
C70 C69 C68 120.9(6) . . ?
C70 C69 C72 119.0(6) . . ?
C68 C69 C72 120.1(6) . . ?
C69 C70 C65 119.7(6) . . ?
C69 C70 H70 120.2 . . ?
C65 C70 H70 120.2 . . ?
F49 C71 F50 108.0(8) . . ?
F49 C71 F51 105.5(8) . . ?
F50 C71 F51 105.5(7) . . ?
F49 C71 C67 113.6(6) . . ?
F50 C71 C67 112.7(7) . . ?
F51 C71 C67 111.0(7) . . ?
F52B C72 F53B 107.2(9) . . ?
F54A C72 F53A 110.8(10) . . ?
F54A C72 F52A 112.4(9) . . ?
F53A C72 F52A 101.4(8) . . ?
F52B C72 F54B 103.7(8) . . ?
F53B C72 F54B 101.2(9) . . ?
F54A C72 C69 115.0(8) . . ?
F52B C72 C69 117.3(9) . . ?
F53B C72 C69 116.2(7) . . ?
F53A C72 C69 108.5(7) . . ?
F52A C72 C69 107.7(8) . . ?
F54B C72 C69 109.2(7) . . ?
B25 B21 B22 66.9(4) . . ?
B25 B21 B24 66.5(4) . . ?
B22 B21 B24 102.2(4) . . ?
B25 B21 B23 101.8(4) . . ?
B22 B21 B23 67.0(4) . . ?
B24 B21 B23 66.2(4) . . ?
B25 B21 P3 123.4(4) . . ?
B22 B21 P3 130.2(4) . . ?
B24 B21 P3 127.2(4) . . ?
B23 B21 P3 134.8(4) . . ?
B21 B22 B26 110.6(5) . . ?
B21 B22 B29 110.0(5) . . ?
B26 B22 B29 61.0(4) . . ?
B21 B22 B25 56.5(3) . . ?
B26 B22 B25 100.9(4) . . ?
B29 B22 B25 58.2(4) . . ?
B21 B22 B23 56.5(3) . . ?
B26 B22 B23 59.2(3) . . ?
B29 B22 B23 101.6(4) . . ?
B25 B22 B23 89.5(4) . . ?
B21 B22 H22Z 119.6 . . ?
B26 B22 H22Z 120.8 . . ?
B29 B22 H22Z 121.1 . . ?
B25 B22 H22Z 131.8 . . ?
B23 B22 H22Z 131.1 . . ?
B21 B23 B26 110.5(5) . . ?
B21 B23 B27 110.6(4) . . ?
B26 B23 B27 61.2(4) . . ?
B21 B23 B24 56.9(3) . . ?
B26 B23 B24 101.5(4) . . ?
B27 B23 B24 58.7(3) . . ?
B21 B23 B22 56.5(3) . . ?
B26 B23 B22 59.2(3) . . ?
B27 B23 B22 102.2(4) . . ?
B24 B23 B22 90.2(4) . . ?
B21 B23 H23Z 119.6 . . ?
B26 B23 H23Z 120.7 . . ?
B27 B23 H23Z 120.6 . . ?
B24 B23 H23Z 131.2 . . ?
B22 B23 H23Z 130.9 . . ?
B21 B24 B27 111.9(4) . . ?
B21 B24 B28 111.4(5) . . ?
B27 B24 B28 61.2(4) . . ?
B21 B24 B23 56.9(3) . . ?
B27 B24 B23 60.1(3) . . ?
B28 B24 B23 102.9(4) . . ?
B21 B24 B25 56.7(3) . . ?
B27 B24 B25 102.2(4) . . ?
B28 B24 B25 59.3(4) . . ?
B23 B24 B25 90.3(4) . . ?
B21 B24 H24Z 119.0 . . ?
B27 B24 H24Z 120.0 . . ?
B28 B24 H24Z 120.1 . . ?
B23 B24 H24Z 130.5 . . ?
B25 B24 H24Z 131.2 . . ?
B21 B25 B29 111.8(5) . . ?
B21 B25 B28 111.1(5) . . ?
B29 B25 B28 61.7(4) . . ?
B21 B25 B24 56.7(3) . . ?
B29 B25 B24 102.4(4) . . ?
B28 B25 B24 59.0(4) . . ?
B21 B25 B22 56.6(3) . . ?
B29 B25 B22 60.2(4) . . ?
B28 B25 B22 103.0(4) . . ?
B24 B25 B22 90.1(4) . . ?
B21 B25 H25Z 119.3 . . ?
B29 B25 H25Z 119.7 . . ?
B28 B25 H25Z 120.1 . . ?
B24 B25 H25Z 131.4 . . ?
B22 B25 H25Z 130.7 . . ?
B30 B26 B22 112.8(5) . . ?
B30 B26 B23 112.1(5) . . ?
B22 B26 B23 61.6(3) . . ?
B30 B26 B29 57.3(4) . . ?
B22 B26 B29 59.9(4) . . ?
B23 B26 B29 102.5(4) . . ?
B30 B26 B27 57.0(4) . . ?
B22 B26 B27 102.6(4) . . ?
B23 B26 B27 59.4(4) . . ?
B29 B26 B27 89.7(4) . . ?
B30 B26 H26Z 118.3 . . ?
B22 B26 H26Z 119.5 . . ?
B23 B26 H26Z 120.0 . . ?
B29 B26 H26Z 131.1 . . ?
B27 B26 H26Z 131.3 . . ?
B30 B27 B24 112.3(5) . . ?
B30 B27 B23 112.1(5) . . ?
B24 B27 B23 61.3(3) . . ?
B30 B27 B28 57.5(4) . . ?
B24 B27 B28 59.5(4) . . ?
B23 B27 B28 102.5(4) . . ?
B30 B27 B26 57.2(4) . . ?
B24 B27 B26 102.0(4) . . ?
B23 B27 B26 59.3(3) . . ?
B28 B27 B26 90.1(4) . . ?
B30 B27 H27Z 118.3 . . ?
B24 B27 H27Z 120.1 . . ?
B23 B27 H27Z 120.0 . . ?
B28 B27 H27Z 130.9 . . ?
B26 B27 H27Z 131.3 . . ?
B30 B28 B24 112.1(5) . . ?
B30 B28 B25 111.7(5) . . ?
B24 B28 B25 61.7(4) . . ?
B30 B28 B27 57.5(4) . . ?
B24 B28 B27 59.3(4) . . ?
B25 B28 B27 102.5(4) . . ?
B30 B28 B29 57.4(4) . . ?
B24 B28 B29 102.3(4) . . ?
B25 B28 B29 58.9(4) . . ?
B27 B28 B29 90.6(4) . . ?
B30 B28 H28Z 118.5 . . ?
B24 B28 H28Z 120.0 . . ?
B25 B28 H28Z 120.2 . . ?
B27 B28 H28Z 130.8 . . ?
B29 B28 H28Z 131.1 . . ?
B30 B29 B25 112.0(5) . . ?
B30 B29 B22 111.9(5) . . ?
B25 B29 B22 61.6(4) . . ?
B30 B29 B28 57.1(4) . . ?
B25 B29 B28 59.4(4) . . ?
B22 B29 B28 102.3(4) . . ?
B30 B29 B26 57.1(4) . . ?
B25 B29 B26 102.0(4) . . ?
B22 B29 B26 59.1(4) . . ?
B28 B29 B26 89.6(4) . . ?
B30 B29 H29Z 118.5 . . ?
B25 B29 H29Z 120.0 . . ?
B22 B29 H29Z 120.0 . . ?
B28 B29 H29Z 131.2 . . ?
B26 B29 H29Z 131.5 . . ?
B27 B30 B28 64.9(4) . . ?
B27 B30 B26 65.8(4) . . ?
B28 B30 B26 99.6(5) . . ?
B27 B30 B29 99.9(5) . . ?
B28 B30 B29 65.5(4) . . ?
B26 B30 B29 65.6(4) . . ?
B27 B30 H30Z 130.1 . . ?
B28 B30 H30Z 130.4 . . ?
B26 B30 H30Z 130.0 . . ?
B29 B30 H30Z 130.0 . . ?
C73 P4 C81 105.7(2) . . ?
C73 P4 C89 104.2(2) . . ?
C81 P4 C89 105.3(2) . . ?
C73 P4 B31 115.3(3) . . ?
C81 P4 B31 113.4(3) . . ?
C89 P4 B31 112.0(3) . . ?
C78 C73 C74 119.7(5) . . ?
C78 C73 P4 122.5(4) . . ?
C74 C73 P4 117.7(4) . . ?
C75 C74 C73 119.8(5) . . ?
C75 C74 H74 120.1 . . ?
C73 C74 H74 120.1 . . ?
C76 C75 C74 121.2(5) . . ?
C76 C75 C79 119.1(5) . . ?
C74 C75 C79 119.6(5) . . ?
C75 C76 C77 118.9(5) . . ?
C75 C76 H76 120.5 . . ?
C77 C76 H76 120.5 . . ?
C78 C77 C76 120.7(5) . . ?
C78 C77 C80 120.7(5) . . ?
C76 C77 C80 118.6(5) . . ?
C73 C78 C77 119.5(5) . . ?
C73 C78 H78 120.2 . . ?
C77 C78 H78 120.2 . . ?
F56 C79 F57 107.9(6) . . ?
F56 C79 F55 106.3(5) . . ?
F57 C79 F55 105.8(5) . . ?
F56 C79 C75 111.0(5) . . ?
F57 C79 C75 113.5(5) . . ?
F55 C79 C75 111.9(5) . . ?
F58 C80 F60 106.5(5) . . ?
F58 C80 F59 107.2(5) . . ?
F60 C80 F59 105.7(5) . . ?
F58 C80 C77 112.6(5) . . ?
F60 C80 C77 112.7(5) . . ?
F59 C80 C77 111.7(5) . . ?
C82 C81 C86 120.1(5) . . ?
C82 C81 P4 118.6(4) . . ?
C86 C81 P4 121.3(4) . . ?
C81 C82 C83 119.2(5) . . ?
C81 C82 H82 120.4 . . ?
C83 C82 H82 120.4 . . ?
C84 C83 C82 120.9(5) . . ?
C84 C83 C87 119.8(5) . . ?
C82 C83 C87 119.3(6) . . ?
C83 C84 C85 119.6(5) . . ?
C83 C84 H84 120.2 . . ?
C85 C84 H84 120.2 . . ?
C86 C85 C84 120.2(5) . . ?
C86 C85 C88 120.8(5) . . ?
C84 C85 C88 119.0(5) . . ?
C85 C86 C81 119.9(5) . . ?
C85 C86 H86 120.0 . . ?
C81 C86 H86 120.0 . . ?
F61B C87 F62B 112.2(9) . . ?
F63A C87 F62A 110.2(8) . . ?
F63A C87 F61A 106.2(8) . . ?
F62A C87 F61A 103.6(8) . . ?
F61B C87 F63B 102.3(7) . . ?
F62B C87 F63B 105.0(7) . . ?
F63A C87 C83 115.2(8) . . ?
F61B C87 C83 115.0(7) . . ?
F62B C87 C83 112.3(9) . . ?
F62A C87 C83 111.4(8) . . ?
F61A C87 C83 109.5(7) . . ?
F63B C87 C83 109.1(7) . . ?
F64 C88 F65 108.0(5) . . ?
F64 C88 F66 104.7(6) . . ?
F65 C88 F66 105.8(5) . . ?
F64 C88 C85 112.4(5) . . ?
F65 C88 C85 112.8(6) . . ?
F66 C88 C85 112.5(5) . . ?
C90 C89 C94 120.5(5) . . ?
C90 C89 P4 122.7(4) . . ?
C94 C89 P4 116.7(4) . . ?
C91 C90 C89 120.1(5) . . ?
C91 C90 H90 120.0 . . ?
C89 C90 H90 120.0 . . ?
C92 C91 C90 120.1(5) . . ?
C92 C91 C95 119.7(5) . . ?
C90 C91 C95 120.2(5) . . ?
C91 C92 C93 120.2(5) . . ?
C91 C92 H92 119.9 . . ?
C93 C92 H92 119.9 . . ?
C92 C93 C94 120.5(5) . . ?
C92 C93 C96 119.6(5) . . ?
C94 C93 C96 119.9(5) . . ?
C93 C94 C89 118.6(5) . . ?
C93 C94 H94 120.7 . . ?
C89 C94 H94 120.7 . . ?
F68B C95 F67B 111.2(7) . . ?
F69A C95 F67A 106.7(9) . . ?
F69A C95 F68A 110.1(9) . . ?
F67A C95 F68A 97.0(8) . . ?
F68B C95 F69B 108.1(7) . . ?
F67B C95 F69B 101.2(6) . . ?
F68B C95 C91 115.2(7) . . ?
F69A C95 C91 115.7(7) . . ?
F67B C95 C91 111.8(6) . . ?
F67A C95 C91 112.0(6) . . ?
F68A C95 C91 113.6(6) . . ?
F69B C95 C91 108.3(6) . . ?
F71B C96 F70B 112.7(8) . . ?
F72A C96 F71A 110.4(9) . . ?
F71B C96 F72B 106.8(7) . . ?
F70B C96 F72B 99.7(7) . . ?
F72A C96 F70A 106.7(9) . . ?
F71A C96 F70A 99.3(8) . . ?
F72A C96 C93 115.1(8) . . ?
F71B C96 C93 114.1(7) . . ?
F70B C96 C93 113.6(6) . . ?
F71A C96 C93 112.7(7) . . ?
F72B C96 C93 108.7(6) . . ?
F70A C96 C93 111.3(6) . . ?
B32 B31 B33 67.5(4) . . ?
B32 B31 B35 66.9(4) . . ?
B33 B31 B35 102.2(4) . . ?
B32 B31 B34 102.4(5) . . ?
B33 B31 B34 66.8(4) . . ?
B35 B31 B34 66.1(4) . . ?
B32 B31 P4 129.4(4) . . ?
B33 B31 P4 124.1(4) . . ?
B35 B31 P4 133.7(4) . . ?
B34 B31 P4 128.0(4) . . ?
B31 B32 B36 110.5(5) . . ?
B31 B32 B37 110.1(5) . . ?
B36 B32 B37 60.5(4) . . ?
B31 B32 B35 56.7(3) . . ?
B36 B32 B35 59.1(4) . . ?
B37 B32 B35 101.2(5) . . ?
B31 B32 B33 56.4(3) . . ?
B36 B32 B33 100.9(5) . . ?
B37 B32 B33 58.6(4) . . ?
B35 B32 B33 89.6(4) . . ?
B31 B32 H32E 119.6 . . ?
B36 B32 H32E 121.0 . . ?
B37 B32 H32E 121.2 . . ?
B35 B32 H32E 131.2 . . ?
B33 B32 H32E 131.6 . . ?
B31 B33 B38 110.9(5) . . ?
B31 B33 B37 110.8(4) . . ?
B38 B33 B37 60.9(4) . . ?
B31 B33 B34 56.7(4) . . ?
B38 B33 B34 59.1(4) . . ?
B37 B33 B34 101.5(5) . . ?
B31 B33 B32 56.1(3) . . ?
B38 B33 B32 102.1(4) . . ?
B37 B33 B32 59.8(4) . . ?
B34 B33 B32 89.6(4) . . ?
B31 B33 H33E 119.6 . . ?
B38 B33 H33E 120.5 . . ?
B37 B33 H33E 120.5 . . ?
B34 B33 H33E 131.4 . . ?
B32 B33 H33E 131.1 . . ?
B31 B34 B38 110.3(5) . . ?
B31 B34 B39 111.2(5) . . ?
B38 B34 B39 61.7(4) . . ?
B31 B34 B35 56.8(3) . . ?
B38 B34 B35 102.3(5) . . ?
B39 B34 B35 59.4(4) . . ?
B31 B34 B33 56.5(4) . . ?
B38 B34 B33 58.7(4) . . ?
B39 B34 B33 102.3(5) . . ?
B35 B34 B33 90.4(4) . . ?
B31 B34 H34E 119.6 . . ?
B38 B34 H34E 120.6 . . ?
B39 B34 H34E 120.1 . . ?
B35 B34 H34E 130.7 . . ?
B33 B34 H34E 131.2 . . ?
B31 B35 B39 111.3(4) . . ?
B31 B35 B36 110.5(5) . . ?
B39 B35 B36 60.7(4) . . ?
B31 B35 B34 57.1(3) . . ?
B39 B35 B34 59.3(4) . . ?
B36 B35 B34 101.6(4) . . ?
B31 B35 B32 56.3(3) . . ?
B39 B35 B32 102.5(4) . . ?
B36 B35 B32 59.4(4) . . ?
B34 B35 B32 90.5(4) . . ?
B31 B35 H35E 119.5 . . ?
B39 B35 H35E 120.3 . . ?
B36 B35 H35E 120.9 . . ?
B34 B35 H35E 130.9 . . ?
B32 B35 H35E 130.8 . . ?
B40 B36 B35 112.8(5) . . ?
B40 B36 B32 113.4(5) . . ?
B35 B36 B32 61.5(4) . . ?
B40 B36 B39 57.6(4) . . ?
B35 B36 B39 59.6(4) . . ?
B32 B36 B39 103.2(5) . . ?
B40 B36 B37 57.5(4) . . ?
B35 B36 B37 102.8(4) . . ?
B32 B36 B37 60.2(4) . . ?
B39 B36 B37 90.4(5) . . ?
B40 B36 H36E 117.8 . . ?
B35 B36 H36E 119.8 . . ?
B32 B36 H36E 119.2 . . ?
B39 B36 H36E 130.8 . . ?
B37 B36 H36E 130.8 . . ?
B40 B37 B33 112.6(6) . . ?
B40 B37 B38 58.1(4) . . ?
B33 B37 B38 59.1(4) . . ?
B40 B37 B32 112.0(5) . . ?
B33 B37 B32 61.7(4) . . ?
B38 B37 B32 102.2(5) . . ?
B40 B37 B36 56.9(4) . . ?
B33 B37 B36 102.3(4) . . ?
B38 B37 B36 89.9(5) . . ?
B32 B37 B36 59.3(4) . . ?
B40 B37 H37E 118.1 . . ?
B33 B37 H37E 119.9 . . ?
B38 B37 H37E 131.1 . . ?
B32 B37 H37E 120.1 . . ?
B36 B37 H37E 131.4 . . ?
B40 B38 B33 112.9(5) . . ?
B40 B38 B34 112.0(5) . . ?
B33 B38 B34 62.2(4) . . ?
B40 B38 B37 57.3(4) . . ?
B33 B38 B37 60.1(4) . . ?
B34 B38 B37 103.2(5) . . ?
B40 B38 B39 56.9(4) . . ?
B33 B38 B39 103.1(4) . . ?
B34 B38 B39 59.3(4) . . ?
B37 B38 B39 90.2(4) . . ?
B40 B38 H38E 118.5 . . ?
B33 B38 H38E 119.1 . . ?
B34 B38 H38E 119.7 . . ?
B37 B38 H38E 130.7 . . ?
B39 B38 H38E 131.2 . . ?
B40 B39 B34 112.3(5) . . ?
B40 B39 B35 112.4(6) . . ?
B34 B39 B35 61.2(4) . . ?
B40 B39 B36 57.1(4) . . ?
B34 B39 B36 102.2(5) . . ?
B35 B39 B36 59.7(4) . . ?
B40 B39 B38 57.6(4) . . ?
B34 B39 B38 59.0(4) . . ?
B35 B39 B38 101.7(4) . . ?
B36 B39 B38 89.5(5) . . ?
B40 B39 H39E 118.1 . . ?
B34 B39 H39E 120.2 . . ?
B35 B39 H39E 120.1 . . ?
B36 B39 H39E 131.3 . . ?
B38 B39 H39E 131.6 . . ?
B36 B40 B39 65.2(4) . . ?
B36 B40 B37 65.6(4) . . ?
B39 B40 B37 99.8(5) . . ?
B36 B40 B38 98.9(5) . . ?
B39 B40 B38 65.5(4) . . ?
B37 B40 B38 64.6(5) . . ?
B36 B40 H40E 130.4 . . ?
B39 B40 H40E 130.0 . . ?
B37 B40 H40E 130.2 . . ?
B38 B40 H40E 130.7 . . ?
C97B N1 C109 116.5(7) . . ?
C97B N1 C105 103.7(6) . . ?
C109 N1 C105 111.2(5) . . ?
C97B N1 C101 108.1(7) . . ?
C109 N1 C101 111.7(5) . . ?
C105 N1 C101 104.6(5) . . ?
C109 N1 C97A 97.2(5) . . ?
C105 N1 C97A 117.0(6) . . ?
C101 N1 C97A 115.1(6) . . ?
C98A C97A N1 106.6(8) . . ?
C98A C97A H97A 110.4 . . ?
N1 C97A H97A 110.4 . . ?
C98A C97A H97B 110.4 . . ?
N1 C97A H97B 110.4 . . ?
H97A C97A H97B 108.6 . . ?
C97A C98A C99A 109.2(8) . . ?
C97A C98A H98A 109.8 . . ?
C99A C98A H98A 109.8 . . ?
C97A C98A H98B 109.8 . . ?
C99A C98A H98B 109.8 . . ?
H98A C98A H98B 108.3 . . ?
C10A C99A C98A 101.2(9) . . ?
C10A C99A H99A 111.5 . . ?
C98A C99A H99A 111.5 . . ?
C10A C99A H99B 111.5 . . ?
C98A C99A H99B 111.5 . . ?
H99A C99A H99B 109.4 . . ?
C99A C10A H10A 109.5 . . ?
C99A C10A H10B 109.5 . . ?
H10A C10A H10B 109.5 . . ?
C99A C10A H10C 109.5 . . ?
H10A C10A H10C 109.5 . . ?
H10B C10A H10C 109.5 . . ?
N1 C97B C98B 125.3(10) . . ?
N1 C97B H97C 106.0 . . ?
C98B C97B H97C 106.0 . . ?
N1 C97B H97D 106.0 . . ?
C98B C97B H97D 106.0 . . ?
H97C C97B H97D 106.3 . . ?
C97B C98B C99B 108.3(8) . . ?
C97B C98B H98C 110.0 . . ?
C99B C98B H98C 110.0 . . ?
C97B C98B H98D 110.0 . . ?
C99B C98B H98D 110.0 . . ?
H98C C98B H98D 108.4 . . ?
C10B C99B C98B 99.8(9) . . ?
C10B C99B H99C 111.8 . . ?
C98B C99B H99C 111.8 . . ?
C10B C99B H99D 111.8 . . ?
C98B C99B H99D 111.8 . . ?
H99C C99B H99D 109.5 . . ?
C99B C10B H10D 109.5 . . ?
C99B C10B H10E 109.5 . . ?
H10D C10B H10E 109.5 . . ?
C99B C10B H10F 109.5 . . ?
H10D C10B H10F 109.5 . . ?
H10E C10B H10F 109.5 . . ?
N1 C101 C102 114.7(6) . . ?
N1 C101 H10G 108.6 . . ?
C102 C101 H10G 108.6 . . ?
N1 C101 H10H 108.6 . . ?
C102 C101 H10H 108.6 . . ?
H10G C101 H10H 107.6 . . ?
C103 C102 C101 108.7(7) . . ?
C103 C102 H10I 110.0 . . ?
C101 C102 H10I 110.0 . . ?
C103 C102 H10J 110.0 . . ?
C101 C102 H10J 110.0 . . ?
H10I C102 H10J 108.3 . . ?
C102 C103 C104 111.5(7) . . ?
C102 C103 H10K 109.3 . . ?
C104 C103 H10K 109.3 . . ?
C102 C103 H10L 109.3 . . ?
C104 C103 H10L 109.3 . . ?
H10K C103 H10L 108.0 . . ?
C103 C104 H10M 109.5 . . ?
C103 C104 H10N 109.5 . . ?
H10M C104 H10N 109.5 . . ?
C103 C104 H10O 109.5 . . ?
H10M C104 H10O 109.5 . . ?
H10N C104 H10O 109.5 . . ?
C106 C105 N1 116.0(5) . . ?
C106 C105 H10P 108.3 . . ?
N1 C105 H10P 108.3 . . ?
C106 C105 H10Q 108.3 . . ?
N1 C105 H10Q 108.3 . . ?
H10P C105 H10Q 107.4 . . ?
C105 C106 C107 110.4(5) . . ?
C105 C106 H10R 109.6 . . ?
C107 C106 H10R 109.6 . . ?
C105 C106 H10S 109.6 . . ?
C107 C106 H10S 109.6 . . ?
H10R C106 H10S 108.1 . . ?
C106 C107 C108 111.8(5) . . ?
C106 C107 H10T 109.3 . . ?
C108 C107 H10T 109.3 . . ?
C106 C107 H10U 109.3 . . ?
C108 C107 H10U 109.3 . . ?
H10T C107 H10U 107.9 . . ?
C107 C108 H10V 109.5 . . ?
C107 C108 H10W 109.5 . . ?
H10V C108 H10W 109.5 . . ?
C107 C108 H10X 109.5 . . ?
H10V C108 H10X 109.5 . . ?
H10W C108 H10X 109.5 . . ?
C110 C109 N1 117.6(5) . . ?
C110 C109 H10Y 107.9 . . ?
N1 C109 H10Y 107.9 . . ?
C110 C109 H10Z 107.9 . . ?
N1 C109 H10Z 107.9 . . ?
H10Y C109 H10Z 107.2 . . ?
C109 C110 C111 109.3(5) . . ?
C109 C110 H11A 109.8 . . ?
C111 C110 H11A 109.8 . . ?
C109 C110 H11B 109.8 . . ?
C111 C110 H11B 109.8 . . ?
H11A C110 H11B 108.3 . . ?
C112 C111 C110 114.5(6) . . ?
C112 C111 H11C 108.6 . . ?
C110 C111 H11C 108.6 . . ?
C112 C111 H11D 108.6 . . ?
C110 C111 H11D 108.6 . . ?
H11C C111 H11D 107.6 . . ?
C111 C112 H11E 109.5 . . ?
C111 C112 H11F 109.5 . . ?
H11E C112 H11F 109.5 . . ?
C111 C112 H11G 109.5 . . ?
H11E C112 H11G 109.5 . . ?
H11F C112 H11G 109.5 . . ?
C137 N3 C133 112.3(4) . . ?
C137 N3 C141 112.2(4) . . ?
C133 N3 C141 105.0(4) . . ?
C137 N3 C129 104.3(4) . . ?
C133 N3 C129 111.6(4) . . ?
C141 N3 C129 111.5(4) . . ?
C130 C129 N3 116.4(4) . . ?
C130 C129 H12A 108.2 . . ?
N3 C129 H12A 108.2 . . ?
C130 C129 H12B 108.2 . . ?
N3 C129 H12B 108.2 . . ?
H12A C129 H12B 107.4 . . ?
C129 C130 C131 109.8(5) . . ?
C129 C130 H13A 109.7 . . ?
C131 C130 H13A 109.7 . . ?
C129 C130 H13B 109.7 . . ?
C131 C130 H13B 109.7 . . ?
H13A C130 H13B 108.2 . . ?
C132 C131 C130 114.2(5) . . ?
C132 C131 H13C 108.7 . . ?
C130 C131 H13C 108.7 . . ?
C132 C131 H13D 108.7 . . ?
C130 C131 H13D 108.7 . . ?
H13C C131 H13D 107.6 . . ?
C131 C132 H13E 109.5 . . ?
C131 C132 H13F 109.5 . . ?
H13E C132 H13F 109.5 . . ?
C131 C132 H13G 109.5 . . ?
H13E C132 H13G 109.5 . . ?
H13F C132 H13G 109.5 . . ?
C134 C133 N3 117.6(4) . . ?
C134 C133 H13H 107.9 . . ?
N3 C133 H13H 107.9 . . ?
C134 C133 H13I 107.9 . . ?
N3 C133 H13I 107.9 . . ?
H13H C133 H13I 107.2 . . ?
C133 C134 C135 108.0(5) . . ?
C133 C134 H13J 110.1 . . ?
C135 C134 H13J 110.1 . . ?
C133 C134 H13K 110.1 . . ?
C135 C134 H13K 110.1 . . ?
H13J C134 H13K 108.4 . . ?
C136 C135 C134 113.6(5) . . ?
C136 C135 H13L 108.9 . . ?
C134 C135 H13L 108.9 . . ?
C136 C135 H13M 108.9 . . ?
C134 C135 H13M 108.9 . . ?
H13L C135 H13M 107.7 . . ?
C135 C136 H13N 109.5 . . ?
C135 C136 H13O 109.5 . . ?
H13N C136 H13O 109.5 . . ?
C135 C136 H13P 109.5 . . ?
H13N C136 H13P 109.5 . . ?
H13O C136 H13P 109.5 . . ?
N3 C137 C138 117.3(4) . . ?
N3 C137 H13Q 108.0 . . ?
C138 C137 H13Q 108.0 . . ?
N3 C137 H13R 108.0 . . ?
C138 C137 H13R 108.0 . . ?
H13Q C137 H13R 107.2 . . ?
C137 C138 C139 109.9(4) . . ?
C137 C138 H13S 109.7 . . ?
C139 C138 H13S 109.7 . . ?
C137 C138 H13T 109.7 . . ?
C139 C138 H13T 109.7 . . ?
H13S C138 H13T 108.2 . . ?
C140 C139 C138 111.8(5) . . ?
C140 C139 H13U 109.3 . . ?
C138 C139 H13U 109.3 . . ?
C140 C139 H13V 109.3 . . ?
C138 C139 H13V 109.3 . . ?
H13U C139 H13V 107.9 . . ?
C139 C140 H14A 109.5 . . ?
C139 C140 H14B 109.5 . . ?
H14A C140 H14B 109.5 . . ?
C139 C140 H14C 109.5 . . ?
H14A C140 H14C 109.5 . . ?
H14B C140 H14C 109.5 . . ?
C142 C141 N3 116.8(4) . . ?
C142 C141 H14D 108.1 . . ?
N3 C141 H14D 108.1 . . ?
C142 C141 H14E 108.1 . . ?
N3 C141 H14E 108.1 . . ?
H14D C141 H14E 107.3 . . ?
C141 C142 C143 109.3(4) . . ?
C141 C142 H14F 109.8 . . ?
C143 C142 H14F 109.8 . . ?
C141 C142 H14G 109.8 . . ?
C143 C142 H14G 109.8 . . ?
H14F C142 H14G 108.3 . . ?
C144 C143 C142 113.6(5) . . ?
C144 C143 H14H 108.8 . . ?
C142 C143 H14H 108.8 . . ?
C144 C143 H14I 108.8 . . ?
C142 C143 H14I 108.8 . . ?
H14H C143 H14I 107.7 . . ?
C143 C144 H14J 109.5 . . ?
C143 C144 H14K 109.5 . . ?
H14J C144 H14K 109.5 . . ?
C143 C144 H14L 109.5 . . ?
H14J C144 H14L 109.5 . . ?
H14K C144 H14L 109.5 . . ?
C157 N4 C145 104.4(5) . . ?
C157 N4 C153 111.2(6) . . ?
C145 N4 C153 115.9(7) . . ?
C157 N4 C149 112.3(6) . . ?
C145 N4 C149 111.6(6) . . ?
C153 N4 C149 101.9(6) . . ?
N4 C145 C146 117.0(8) . . ?
N4 C145 H14M 108.0 . . ?
C146 C145 H14M 108.0 . . ?
N4 C145 H14N 108.0 . . ?
C146 C145 H14N 108.0 . . ?
H14M C145 H14N 107.3 . . ?
C147 C146 C145 108.9(8) . . ?
C147 C146 H14O 109.9 . . ?
C145 C146 H14O 109.9 . . ?
C147 C146 H14P 109.9 . . ?
C145 C146 H14P 109.9 . . ?
H14O C146 H14P 108.3 . . ?
C148 C147 C146 115.4(9) . . ?
C148 C147 H14Q 108.4 . . ?
C146 C147 H14Q 108.4 . . ?
C148 C147 H14R 108.4 . . ?
C146 C147 H14R 108.4 . . ?
H14Q C147 H14R 107.5 . . ?
C147 C148 H14S 109.5 . . ?
C147 C148 H14T 109.5 . . ?
H14S C148 H14T 109.5 . . ?
C147 C148 H14U 109.5 . . ?
H14S C148 H14U 109.5 . . ?
H14T C148 H14U 109.5 . . ?
C150 C149 N4 115.6(6) . . ?
C150 C149 H14V 108.4 . . ?
N4 C149 H14V 108.4 . . ?
C150 C149 H14W 108.4 . . ?
N4 C149 H14W 108.4 . . ?
H14V C149 H14W 107.4 . . ?
C149 C150 C151 115.2(7) . . ?
C149 C150 H15A 108.5 . . ?
C151 C150 H15A 108.5 . . ?
C149 C150 H15B 108.5 . . ?
C151 C150 H15B 108.5 . . ?
H15A C150 H15B 107.5 . . ?
C152 C151 C150 111.1(8) . . ?
C152 C151 H15C 109.4 . . ?
C150 C151 H15C 109.4 . . ?
C152 C151 H15D 109.4 . . ?
C150 C151 H15D 109.4 . . ?
H15C C151 H15D 108.0 . . ?
C151 C152 H15E 109.5 . . ?
C151 C152 H15F 109.5 . . ?
H15E C152 H15F 109.5 . . ?
C151 C152 H15G 109.5 . . ?
H15E C152 H15G 109.5 . . ?
H15F C152 H15G 109.5 . . ?
C154 C153 N4 118.5(7) . . ?
C154 C153 H15H 107.7 . . ?
N4 C153 H15H 107.7 . . ?
C154 C153 H15I 107.7 . . ?
N4 C153 H15I 107.7 . . ?
H15H C153 H15I 107.1 . . ?
C153 C154 C155 114.6(7) . . ?
C153 C154 H15J 108.6 . . ?
C155 C154 H15J 108.6 . . ?
C153 C154 H15K 108.6 . . ?
C155 C154 H15K 108.6 . . ?
H15J C154 H15K 107.6 . . ?
C156 C155 C154 118.3(7) . . ?
C156 C155 H15L 107.7 . . ?
C154 C155 H15L 107.7 . . ?
C156 C155 H15M 107.7 . . ?
C154 C155 H15M 107.7 . . ?
H15L C155 H15M 107.1 . . ?
C155 C156 H15N 109.5 . . ?
C155 C156 H15O 109.5 . . ?
H15N C156 H15O 109.5 . . ?
C155 C156 H15P 109.5 . . ?
H15N C156 H15P 109.5 . . ?
H15O C156 H15P 109.5 . . ?
N4 C157 C158 114.9(6) . . ?
N4 C157 H15Q 108.5 . . ?
C158 C157 H15Q 108.5 . . ?
N4 C157 H15R 108.5 . . ?
C158 C157 H15R 108.5 . . ?
H15Q C157 H15R 107.5 . . ?
C157 C158 C159 108.1(6) . . ?
C157 C158 H15S 110.1 . . ?
C159 C158 H15S 110.1 . . ?
C157 C158 H15T 110.1 . . ?
C159 C158 H15T 110.1 . . ?
H15S C158 H15T 108.4 . . ?
C158 C159 C160 111.5(7) . . ?
C158 C159 H15U 109.3 . . ?
C160 C159 H15U 109.3 . . ?
C158 C159 H15V 109.3 . . ?
C160 C159 H15V 109.3 . . ?
H15U C159 H15V 108.0 . . ?
C159 C160 H16A 109.5 . . ?
C159 C160 H16B 109.5 . . ?
H16A C160 H16B 109.5 . . ?
C159 C160 H16C 109.5 . . ?
H16A C160 H16C 109.5 . . ?
H16B C160 H16C 109.5 . . ?
C117 N2 C121 122.7(7) . . ?
C117 N2 C125 110.4(6) . . ?
C121 N2 C125 110.2(7) . . ?
C117 N2 C113 111.6(5) . . ?
C121 N2 C113 97.0(6) . . ?
C125 N2 C113 102.4(6) . . ?
C117 N2 C161 89.0(6) . . ?
C125 N2 C161 118.0(6) . . ?
C113 N2 C161 124.6(6) . . ?
C114 C113 N2 115.4(6) . . ?
C114 C113 H11H 108.4 . . ?
N2 C113 H11H 108.4 . . ?
C114 C113 H11I 108.4 . . ?
N2 C113 H11I 108.4 . . ?
H11H C113 H11I 107.5 . . ?
C113 C114 C115 109.9(7) . . ?
C113 C114 H11J 109.7 . . ?
C115 C114 H11J 109.7 . . ?
C113 C114 H11K 109.7 . . ?
C115 C114 H11K 109.7 . . ?
H11J C114 H11K 108.2 . . ?
C116 C115 C114 113.4(7) . . ?
C116 C115 H11L 108.9 . . ?
C114 C115 H11L 108.9 . . ?
C116 C115 H11M 108.9 . . ?
C114 C115 H11M 108.9 . . ?
H11L C115 H11M 107.7 . . ?
C115 C116 H11N 109.5 . . ?
C115 C116 H11O 109.5 . . ?
H11N C116 H11O 109.5 . . ?
C115 C116 H11P 109.5 . . ?
H11N C116 H11P 109.5 . . ?
H11O C116 H11P 109.5 . . ?
N2 C117 C118 114.9(6) . . ?
N2 C117 H11Q 108.5 . . ?
C118 C117 H11Q 108.5 . . ?
N2 C117 H11R 108.5 . . ?
C118 C117 H11R 108.5 . . ?
H11Q C117 H11R 107.5 . . ?
C119 C118 C117 109.3(6) . . ?
C119 C118 H11S 109.8 . . ?
C117 C118 H11S 109.8 . . ?
C119 C118 H11T 109.8 . . ?
C117 C118 H11T 109.8 . . ?
H11S C118 H11T 108.3 . . ?
C118 C119 C120 110.7(7) . . ?
C118 C119 H11U 109.5 . . ?
C120 C119 H11U 109.5 . . ?
C118 C119 H11V 109.5 . . ?
C120 C119 H11V 109.5 . . ?
H11U C119 H11V 108.1 . . ?
C119 C120 H12C 109.5 . . ?
C119 C120 H12D 109.5 . . ?
H12C C120 H12D 109.5 . . ?
C119 C120 H12E 109.5 . . ?
H12C C120 H12E 109.5 . . ?
H12D C120 H12E 109.5 . . ?
C122 C121 N2 112.3(8) . . ?
C122 C121 H12F 109.1 . . ?
N2 C121 H12F 109.1 . . ?
C122 C121 H12G 109.1 . . ?
N2 C121 H12G 109.1 . . ?
H12F C121 H12G 107.9 . . ?
C121 C122 C123 109.4(7) . . ?
C121 C122 H12H 109.8 . . ?
C123 C122 H12H 109.8 . . ?
C121 C122 H12I 109.8 . . ?
C123 C122 H12I 109.8 . . ?
H12H C122 H12I 108.2 . . ?
C122 C123 C124 115.0(7) . . ?
C122 C123 H12J 108.5 . . ?
C124 C123 H12J 108.5 . . ?
C122 C123 H12K 108.5 . . ?
C124 C123 H12K 108.5 . . ?
H12J C123 H12K 107.5 . . ?
C123 C124 H12L 109.5 . . ?
C123 C124 H12M 109.5 . . ?
H12L C124 H12M 109.5 . . ?
C123 C124 H12N 109.5 . . ?
H12L C124 H12N 109.5 . . ?
H12M C124 H12N 109.5 . . ?
C162 C161 N2 108.8(8) . . ?
C162 C161 H16D 109.9 . . ?
N2 C161 H16D 109.9 . . ?
C162 C161 H16E 109.9 . . ?
N2 C161 H16E 109.9 . . ?
H16D C161 H16E 108.3 . . ?
C161 C162 C163 109.4(7) . . ?
C161 C162 H16F 109.8 . . ?
C163 C162 H16F 109.8 . . ?
C161 C162 H16G 109.8 . . ?
C163 C162 H16G 109.8 . . ?
H16F C162 H16G 108.2 . . ?
C162 C163 C164 115.0(7) . . ?
C162 C163 H16H 108.5 . . ?
C164 C163 H16H 108.5 . . ?
C162 C163 H16I 108.5 . . ?
C164 C163 H16I 108.5 . . ?
H16H C163 H16I 107.5 . . ?
C163 C164 H16J 109.5 . . ?
C163 C164 H16K 109.5 . . ?
H16J C164 H16K 109.5 . . ?
C163 C164 H16L 109.5 . . ?
H16J C164 H16L 109.5 . . ?
H16K C164 H16L 109.5 . . ?
C126 C125 N2 117.4(8) . . ?
C126 C125 H12O 107.9 . . ?
N2 C125 H12O 107.9 . . ?
C126 C125 H12P 107.9 . . ?
N2 C125 H12P 107.9 . . ?
H12O C125 H12P 107.2 . . ?
C127 C126 C125 111.1(8) . . ?
C127 C126 H12Q 109.4 . . ?
C125 C126 H12Q 109.4 . . ?
C127 C126 H12R 109.4 . . ?
C125 C126 H12R 109.4 . . ?
H12Q C126 H12R 108.0 . . ?
C128 C127 C126 114.1(10) . . ?
C128 C127 H12S 108.7 . . ?
C126 C127 H12S 108.7 . . ?
C128 C127 H12T 108.7 . . ?
C126 C127 H12T 108.7 . . ?
H12S C127 H12T 107.6 . . ?
C127 C128 H12U 109.5 . . ?
C127 C128 H12V 109.5 . . ?
H12U C128 H12V 109.5 . . ?
C127 C128 H12W 109.5 . . ?
H12U C128 H12W 109.5 . . ?
H12V C128 H12W 109.5 . . ?

loop_
_geom_bond_atom_site_label_1
_geom_bond_atom_site_label_2
_geom_bond_distance
_geom_bond_site_symmetry_2
_geom_bond_publ_flag
P1 C9 1.812(5) . ?
P1 C1 1.816(5) . ?
P1 C17 1.819(5) . ?
P1 B1 1.864(6) . ?
F1 C7 1.324(7) . ?
F2 C7 1.336(7) . ?
F3 C7 1.324(7) . ?
F4 C8 1.329(9) . ?
F5 C8 1.331(10) . ?
F6 C8 1.305(8) . ?
F7 C15 1.267(7) . ?
F8 C15 1.360(8) . ?
F9 C15 1.309(7) . ?
F10 C16 1.318(8) . ?
F11 C16 1.316(8) . ?
F12 C16 1.331(8) . ?
F13A C23 1.401(11) . ?
F14A C23 1.342(10) . ?
F15A C23 1.230(11) . ?
F13B C23 1.225(11) . ?
F14B C23 1.317(10) . ?
F15B C23 1.382(10) . ?
F16 C24 1.289(8) . ?
F17 C24 1.314(7) . ?
F18 C24 1.326(8) . ?
C1 C2 1.390(7) . ?
C1 C6 1.390(7) . ?
C2 C3 1.386(7) . ?
C2 H2 0.9500 . ?
C3 C4 1.385(8) . ?
C3 C7 1.494(8) . ?
C4 C5 1.392(8) . ?
C4 H4 0.9500 . ?
C5 C6 1.369(8) . ?
C5 C8 1.508(8) . ?
C6 H6 0.9500 . ?
C9 C14 1.379(7) . ?
C9 C10 1.392(7) . ?
C10 C11 1.394(7) . ?
C10 H10 0.9500 . ?
C11 C12 1.387(8) . ?
C11 C15 1.495(8) . ?
C12 C13 1.372(8) . ?
C12 H12 0.9500 . ?
C13 C14 1.402(7) . ?
C13 C16 1.492(8) . ?
C14 H14 0.9500 . ?
C17 C22 1.393(7) . ?
C17 C18 1.393(7) . ?
C18 C19 1.388(8) . ?
C18 H18 0.9500 . ?
C19 C20 1.383(8) . ?
C19 C23 1.498(8) . ?
C20 C21 1.398(8) . ?
C20 H20 0.9500 . ?
C21 C22 1.390(7) . ?
C21 C24 1.487(8) . ?
C22 H22 0.9500 . ?
B1 B3 1.677(8) . ?
B1 B5 1.685(8) . ?
B1 B4 1.686(8) . ?
B1 B2 1.693(8) . ?
B2 B6 1.805(8) . ?
B2 B7 1.811(8) . ?
B2 B3 1.853(8) . ?
B2 B5 1.862(8) . ?
B2 H2Z 1.1200 . ?
B3 B7 1.810(8) . ?
B3 B8 1.821(8) . ?
B3 B4 1.866(9) . ?
B3 H3Z 1.1200 . ?
B4 B8 1.793(8) . ?
B4 B9 1.808(9) . ?
B4 B5 1.852(8) . ?
B4 H4B 1.1200 . ?
B5 B6 1.805(8) . ?
B5 B9 1.811(8) . ?
B5 H5Z 1.1200 . ?
B6 B10 1.705(9) . ?
B6 B9 1.834(8) . ?
B6 B7 1.853(8) . ?
B6 H6Z 1.1200 . ?
B7 B10 1.712(9) . ?
B7 B8 1.851(9) . ?
B7 H7Z 1.1200 . ?
B8 B10 1.704(9) . ?
B8 B9 1.818(9) . ?
B8 H8Z 1.1200 . ?
B9 B10 1.695(8) . ?
B9 H9Z 1.1200 . ?
B10 H100 1.1200 . ?
P2 C41 1.815(5) . ?
P2 C33 1.816(5) . ?
P2 C25 1.820(5) . ?
P2 B11 1.856(6) . ?
F19A C31 1.377(10) . ?
F20A C31 1.296(9) . ?
F21A C31 1.379(9) . ?
F19B C31 1.325(9) . ?
F20B C31 1.366(9) . ?
F21B C31 1.309(9) . ?
F22 C32 1.338(6) . ?
F23 C32 1.330(7) . ?
F24 C32 1.323(7) . ?
F25A C39 1.317(12) . ?
F26A C39 1.362(11) . ?
F27A C39 1.299(11) . ?
F25B C39 1.297(12) . ?
F26B C39 1.296(10) . ?
F27B C39 1.422(11) . ?
F28A C40 1.450(10) . ?
F29A C40 1.257(11) . ?
F30A C40 1.320(9) . ?
F28B C40 1.211(10) . ?
F29B C40 1.366(10) . ?
F30B C40 1.403(10) . ?
F31A C47 1.425(10) . ?
F32A C47 1.278(12) . ?
F33A C47 1.280(10) . ?
F31B C47 1.261(10) . ?
F32B C47 1.382(11) . ?
F33B C47 1.394(10) . ?
F34 C48 1.326(8) . ?
F35 C48 1.308(7) . ?
F36 C48 1.340(8) . ?
C25 C26 1.388(7) . ?
C25 C30 1.389(7) . ?
C26 C27 1.391(7) . ?
C26 H26 0.9500 . ?
C27 C28 1.377(8) . ?
C27 C31 1.487(8) . ?
C28 C29 1.386(8) . ?
C28 H28 0.9500 . ?
C29 C30 1.396(7) . ?
C29 C32 1.492(8) . ?
C30 H30 0.9500 . ?
C33 C34 1.393(7) . ?
C33 C38 1.398(7) . ?
C34 C35 1.378(8) . ?
C34 H34 0.9500 . ?
C35 C36 1.386(8) . ?
C35 C39 1.505(8) . ?
C36 C37 1.375(8) . ?
C36 H36 0.9500 . ?
C37 C38 1.377(7) . ?
C37 C40 1.500(8) . ?
C38 H38 0.9500 . ?
C41 C46 1.388(7) . ?
C41 C42 1.398(7) . ?
C42 C43 1.382(7) . ?
C42 H42 0.9500 . ?
C43 C44 1.376(8) . ?
C43 C47 1.493(8) . ?
C44 C45 1.380(8) . ?
C44 H44 0.9500 . ?
C45 C46 1.379(8) . ?
C45 C48 1.521(8) . ?
C46 H46 0.9500 . ?
B11 B15 1.684(8) . ?
B11 B12 1.685(8) . ?
B11 B14 1.694(8) . ?
B11 B13 1.697(8) . ?
B12 B19 1.818(9) . ?
B12 B16 1.819(8) . ?
B12 B15 1.854(9) . ?
B12 B13 1.868(9) . ?
B12 H12Z 1.1200 . ?
B13 B16 1.818(9) . ?
B13 B17 1.823(8) . ?
B13 B14 1.861(8) . ?
B13 H13Z 1.1200 . ?
B14 B17 1.798(8) . ?
B14 B18 1.809(8) . ?
B14 B15 1.848(9) . ?
B14 H14Z 1.1200 . ?
B15 B18 1.781(8) . ?
B15 B19 1.802(8) . ?
B15 H15Z 1.1200 . ?
B16 B20 1.688(9) . ?
B16 B19 1.833(9) . ?
B16 B17 1.836(9) . ?
B16 H16Z 1.1200 . ?
B17 B20 1.686(9) . ?
B17 B18 1.831(9) . ?
B17 H17Z 1.1200 . ?
B18 B20 1.699(9) . ?
B18 B19 1.831(9) . ?
B18 H18Z 1.1200 . ?
B19 B20 1.696(9) . ?
B19 H19Z 1.1200 . ?
B20 H20Z 1.1200 . ?
P3 C57 1.806(6) . ?
P3 C65 1.814(6) . ?
P3 C49 1.823(5) . ?
P3 B21 1.859(6) . ?
F37 C55 1.312(8) . ?
F38 C55 1.323(7) . ?
F39 C55 1.312(8) . ?
F40 C56 1.326(7) . ?
F41 C56 1.325(7) . ?
F42 C56 1.319(8) . ?
F43 C63 1.325(9) . ?
F44 C63 1.335(9) . ?
F45 C63 1.289(8) . ?
F46A C64A 1.362(12) . ?
F47A C64A 1.310(11) . ?
F48A C64A 1.266(10) . ?
C64A C61 1.537(11) . ?
F46B C64B 1.362(12) . ?
F47B C64B 1.310(11) . ?
F48B C64B 1.266(10) . ?
C64B C61 1.560(12) . ?
F49 C71 1.298(10) . ?
F50 C71 1.299(9) . ?
F51 C71 1.324(9) . ?
F52A C72 1.377(11) . ?
F53A C72 1.356(11) . ?
F54A C72 1.222(11) . ?
F52B C72 1.300(11) . ?
F53B C72 1.323(11) . ?
F54B C72 1.437(11) . ?
C49 C50 1.387(8) . ?
C49 C54 1.396(7) . ?
C50 C51 1.383(8) . ?
C50 H50 0.9500 . ?
C51 C52 1.380(8) . ?
C51 C55 1.502(8) . ?
C52 C53 1.379(8) . ?
C52 H52 0.9500 . ?
C53 C54 1.394(7) . ?
C53 C56 1.490(8) . ?
C54 H54 0.9500 . ?
C57 C62 1.374(8) . ?
C57 C58 1.386(8) . ?
C58 C59 1.379(8) . ?
C58 H58 0.9500 . ?
C59 C60 1.372(8) . ?
C59 C63 1.517(9) . ?
C60 C61 1.382(10) . ?
C60 H60 0.9500 . ?
C61 C62 1.381(10) . ?
C62 H62 0.9500 . ?
C65 C66 1.384(8) . ?
C65 C70 1.390(8) . ?
C66 C67 1.389(9) . ?
C66 H66 0.9500 . ?
C67 C68 1.382(10) . ?
C67 C71 1.493(10) . ?
C68 C69 1.384(9) . ?
C68 H68 0.9500 . ?
C69 C70 1.371(8) . ?
C69 C72 1.490(10) . ?
C70 H70 0.9500 . ?
B21 B25 1.679(9) . ?
B21 B22 1.679(8) . ?
B21 B24 1.679(8) . ?
B21 B23 1.680(8) . ?
B22 B26 1.811(9) . ?
B22 B29 1.825(9) . ?
B22 B25 1.851(9) . ?
B22 B23 1.853(9) . ?
B22 H22Z 1.1200 . ?
B23 B26 1.811(9) . ?
B23 B27 1.814(9) . ?
B23 B24 1.835(9) . ?
B23 H23Z 1.1200 . ?
B24 B27 1.788(9) . ?
B24 B28 1.793(9) . ?
B24 B25 1.842(9) . ?
B24 H24Z 1.1200 . ?
B25 B29 1.789(9) . ?
B25 B28 1.799(9) . ?
B25 H25Z 1.1200 . ?
B26 B30 1.701(10) . ?
B26 B29 1.844(10) . ?
B26 B27 1.846(9) . ?
B26 H26Z 1.1200 . ?
B27 B30 1.698(9) . ?
B27 B28 1.824(10) . ?
B27 H27Z 1.1200 . ?
B28 B30 1.699(10) . ?
B28 B29 1.841(10) . ?
B28 H28Z 1.1200 . ?
B29 B30 1.703(10) . ?
B29 H29Z 1.1200 . ?
B30 H30Z 1.1200 . ?
P4 C73 1.816(5) . ?
P4 C81 1.817(5) . ?
P4 C89 1.825(5) . ?
P4 B31 1.857(6) . ?
F55 C79 1.333(7) . ?
F56 C79 1.310(7) . ?
F57 C79 1.317(7) . ?
F58 C80 1.315(8) . ?
F59 C80 1.337(7) . ?
F60 C80 1.324(7) . ?
F61A C87 1.379(11) . ?
F62A C87 1.348(11) . ?
F63A C87 1.238(11) . ?
F61B C87 1.285(10) . ?
F62B C87 1.285(11) . ?
F63B C87 1.405(11) . ?
F64 C88 1.312(8) . ?
F65 C88 1.319(7) . ?
F66 C88 1.345(8) . ?
F67A C95 1.353(11) . ?
F68A C95 1.363(11) . ?
F69A C95 1.261(11) . ?
F67B C95 1.335(9) . ?
F68B C95 1.248(10) . ?
F69B C95 1.385(9) . ?
F70A C96 1.419(12) . ?
F71A C96 1.355(12) . ?
F72A C96 1.204(12) . ?
F70B C96 1.324(10) . ?
F71B C96 1.236(11) . ?
F72B C96 1.418(11) . ?
C73 C78 1.389(7) . ?
C73 C74 1.398(7) . ?
C74 C75 1.385(8) . ?
C74 H74 0.9500 . ?
C75 C76 1.373(8) . ?
C75 C79 1.501(8) . ?
C76 C77 1.399(8) . ?
C76 H76 0.9500 . ?
C77 C78 1.393(8) . ?
C77 C80 1.495(8) . ?
C78 H78 0.9500 . ?
C81 C82 1.385(8) . ?
C81 C86 1.394(7) . ?
C82 C83 1.400(8) . ?
C82 H82 0.9500 . ?
C83 C84 1.374(9) . ?
C83 C87 1.501(9) . ?
C84 C85 1.392(8) . ?
C84 H84 0.9500 . ?
C85 C86 1.386(8) . ?
C85 C88 1.486(8) . ?
C86 H86 0.9500 . ?
C89 C90 1.381(7) . ?
C89 C94 1.395(7) . ?
C90 C91 1.381(7) . ?
C90 H90 0.9500 . ?
C91 C92 1.376(8) . ?
C91 C95 1.492(8) . ?
C92 C93 1.384(8) . ?
C92 H92 0.9500 . ?
C93 C94 1.391(8) . ?
C93 C96 1.482(8) . ?
C94 H94 0.9500 . ?
B31 B32 1.678(9) . ?
B31 B33 1.686(8) . ?
B31 B35 1.686(8) . ?
B31 B34 1.691(9) . ?
B32 B36 1.816(10) . ?
B32 B37 1.834(10) . ?
B32 B35 1.855(9) . ?
B32 B33 1.869(9) . ?
B32 H32E 1.1200 . ?
B33 B38 1.793(10) . ?
B33 B37 1.812(9) . ?
B33 B34 1.858(10) . ?
B33 H33E 1.1200 . ?
B34 B38 1.801(10) . ?
B34 B39 1.807(9) . ?
B34 B35 1.842(9) . ?
B34 H34E 1.1200 . ?
B35 B39 1.809(9) . ?
B35 B36 1.810(9) . ?
B35 H35E 1.1200 . ?
B36 B40 1.692(10) . ?
B36 B39 1.829(11) . ?
B36 B37 1.839(10) . ?
B36 H36E 1.1200 . ?
B37 B40 1.702(11) . ?
B37 B38 1.826(11) . ?
B37 H37E 1.1200 . ?
B38 B40 1.716(10) . ?
B38 B39 1.850(10) . ?
B38 H38E 1.1200 . ?
B39 B40 1.702(11) . ?
B39 H39E 1.1200 . ?
B40 H40E 1.1200 . ?
N1 C97B 1.472(12) . ?
N1 C109 1.511(9) . ?
N1 C105 1.522(7) . ?
N1 C101 1.528(8) . ?
N1 C97A 1.600(12) . ?
C97A C98A 1.487(12) . ?
C97A H97A 0.9900 . ?
C97A H97B 0.9900 . ?
C98A C99A 1.562(12) . ?
C98A H98A 0.9900 . ?
C98A H98B 0.9900 . ?
C99A C10A 1.510(14) . ?
C99A H99A 0.9900 . ?
C99A H99B 0.9900 . ?
C10A H10A 0.9800 . ?
C10A H10B 0.9800 . ?
C10A H10C 0.9800 . ?
C97B C98B 1.484(12) . ?
C97B H97C 0.9900 . ?
C97B H97D 0.9900 . ?
C98B C99B 1.567(12) . ?
C98B H98C 0.9900 . ?
C98B H98D 0.9900 . ?
C99B C10B 1.513(14) . ?
C99B H99C 0.9900 . ?
C99B H99D 0.9900 . ?
C10B H10D 0.9800 . ?
C10B H10E 0.9800 . ?
C10B H10F 0.9800 . ?
C101 C102 1.531(9) . ?
C101 H10G 0.9900 . ?
C101 H10H 0.9900 . ?
C102 C103 1.517(11) . ?
C102 H10I 0.9900 . ?
C102 H10J 0.9900 . ?
C103 C104 1.530(4) . ?
C103 H10K 0.9900 . ?
C103 H10L 0.9900 . ?
C104 H10M 0.9800 . ?
C104 H10N 0.9800 . ?
C104 H10O 0.9800 . ?
C105 C106 1.515(8) . ?
C105 H10P 0.9900 . ?
C105 H10Q 0.9900 . ?
C106 C107 1.518(8) . ?
C106 H10R 0.9900 . ?
C106 H10S 0.9900 . ?
C107 C108 1.524(8) . ?
C107 H10T 0.9900 . ?
C107 H10U 0.9900 . ?
C108 H10V 0.9800 . ?
C108 H10W 0.9800 . ?
C108 H10X 0.9800 . ?
C109 C110 1.493(9) . ?
C109 H10Y 0.9900 . ?
C109 H10Z 0.9900 . ?
C110 C111 1.524(9) . ?
C110 H11A 0.9900 . ?
C110 H11B 0.9900 . ?
C111 C112 1.517(11) . ?
C111 H11C 0.9900 . ?
C111 H11D 0.9900 . ?
C112 H11E 0.9800 . ?
C112 H11F 0.9800 . ?
C112 H11G 0.9800 . ?
N3 C137 1.508(6) . ?
N3 C133 1.513(6) . ?
N3 C141 1.524(6) . ?
N3 C129 1.528(6) . ?
C129 C130 1.508(8) . ?
C129 H12A 0.9900 . ?
C129 H12B 0.9900 . ?
C130 C131 1.528(8) . ?
C130 H13A 0.9900 . ?
C130 H13B 0.9900 . ?
C131 C132 1.514(8) . ?
C131 H13C 0.9900 . ?
C131 H13D 0.9900 . ?
C132 H13E 0.9800 . ?
C132 H13F 0.9800 . ?
C132 H13G 0.9800 . ?
C133 C134 1.500(8) . ?
C133 H13H 0.9900 . ?
C133 H13I 0.9900 . ?
C134 C135 1.543(8) . ?
C134 H13J 0.9900 . ?
C134 H13K 0.9900 . ?
C135 C136 1.510(9) . ?
C135 H13L 0.9900 . ?
C135 H13M 0.9900 . ?
C136 H13N 0.9800 . ?
C136 H13O 0.9800 . ?
C136 H13P 0.9800 . ?
C137 C138 1.508(7) . ?
C137 H13Q 0.9900 . ?
C137 H13R 0.9900 . ?
C138 C139 1.526(8) . ?
C138 H13S 0.9900 . ?
C138 H13T 0.9900 . ?
C139 C140 1.518(8) . ?
C139 H13U 0.9900 . ?
C139 H13V 0.9900 . ?
C140 H14A 0.9800 . ?
C140 H14B 0.9800 . ?
C140 H14C 0.9800 . ?
C141 C142 1.506(7) . ?
C141 H14D 0.9900 . ?
C141 H14E 0.9900 . ?
C142 C143 1.528(8) . ?
C142 H14F 0.9900 . ?
C142 H14G 0.9900 . ?
C143 C144 1.511(9) . ?
C143 H14H 0.9900 . ?
C143 H14I 0.9900 . ?
C144 H14J 0.9800 . ?
C144 H14K 0.9800 . ?
C144 H14L 0.9800 . ?
N4 C157 1.501(9) . ?
N4 C145 1.505(12) . ?
N4 C153 1.521(9) . ?
N4 C149 1.548(10) . ?
C145 C146 1.532(11) . ?
C145 H14M 0.9900 . ?
C145 H14N 0.9900 . ?
C146 C147 1.518(16) . ?
C146 H14O 0.9900 . ?
C146 H14P 0.9900 . ?
C147 C148 1.482(16) . ?
C147 H14Q 0.9900 . ?
C147 H14R 0.9900 . ?
C148 H14S 0.9800 . ?
C148 H14T 0.9800 . ?
C148 H14U 0.9800 . ?
C149 C150 1.443(12) . ?
C149 H14V 0.9900 . ?
C149 H14W 0.9900 . ?
C150 C151 1.549(12) . ?
C150 H15A 0.9900 . ?
C150 H15B 0.9900 . ?
C151 C152 1.529(4) . ?
C151 H15C 0.9900 . ?
C151 H15D 0.9900 . ?
C152 H15E 0.9800 . ?
C152 H15F 0.9800 . ?
C152 H15G 0.9800 . ?
C153 C154 1.469(11) . ?
C153 H15H 0.9900 . ?
C153 H15I 0.9900 . ?
C154 C155 1.521(10) . ?
C154 H15J 0.9900 . ?
C154 H15K 0.9900 . ?
C155 C156 1.444(11) . ?
C155 H15L 0.9900 . ?
C155 H15M 0.9900 . ?
C156 H15N 0.9800 . ?
C156 H15O 0.9800 . ?
C156 H15P 0.9800 . ?
C157 C158 1.516(11) . ?
C157 H15Q 0.9900 . ?
C157 H15R 0.9900 . ?
C158 C159 1.526(11) . ?
C158 H15S 0.9900 . ?
C158 H15T 0.9900 . ?
C159 C160 1.535(11) . ?
C159 H15U 0.9900 . ?
C159 H15V 0.9900 . ?
C160 H16A 0.9800 . ?
C160 H16B 0.9800 . ?
C160 H16C 0.9800 . ?
N2 C117 1.502(10) . ?
N2 C121 1.521(11) . ?
N2 C125 1.531(10) . ?
N2 C113 1.559(11) . ?
N2 C161 1.712(13) . ?
C113 C114 1.496(11) . ?
C113 H11H 0.9900 . ?
C113 H11I 0.9900 . ?
C114 C115 1.528(11) . ?
C114 H11J 0.9900 . ?
C114 H11K 0.9900 . ?
C115 C116 1.471(12) . ?
C115 H11L 0.9900 . ?
C115 H11M 0.9900 . ?
C116 H11N 0.9800 . ?
C116 H11O 0.9800 . ?
C116 H11P 0.9800 . ?
C117 C118 1.516(9) . ?
C117 H11Q 0.9900 . ?
C117 H11R 0.9900 . ?
C118 C119 1.513(11) . ?
C118 H11S 0.9900 . ?
C118 H11T 0.9900 . ?
C119 C120 1.515(11) . ?
C119 H11U 0.9900 . ?
C119 H11V 0.9900 . ?
C120 H12C 0.9800 . ?
C120 H12D 0.9800 . ?
C120 H12E 0.9800 . ?
C121 C122 1.494(10) . ?
C121 H12F 0.9900 . ?
C121 H12G 0.9900 . ?
C122 C123 1.501(10) . ?
C122 H12H 0.9900 . ?
C122 H12I 0.9900 . ?
C123 C124 1.512(10) . ?
C123 H12J 0.9900 . ?
C123 H12K 0.9900 . ?
C124 H12L 0.9800 . ?
C124 H12M 0.9800 . ?
C124 H12N 0.9800 . ?
C161 C162 1.494(10) . ?
C161 H16D 0.9900 . ?
C161 H16E 0.9900 . ?
C162 C163 1.501(10) . ?
C162 H16F 0.9900 . ?
C162 H16G 0.9900 . ?
C163 C164 1.512(10) . ?
C163 H16H 0.9900 . ?
C163 H16I 0.9900 . ?
C164 H16J 0.9800 . ?
C164 H16K 0.9800 . ?
C164 H16L 0.9800 . ?
C125 C126 1.531(4) . ?
C125 H12O 0.9900 . ?
C125 H12P 0.9900 . ?
C126 C127 1.477(13) . ?
C126 H12Q 0.9900 . ?
C126 H12R 0.9900 . ?
C127 C128 1.476(15) . ?
C127 H12S 0.9900 . ?
C127 H12T 0.9900 . ?
C128 H12U 0.9800 . ?
C128 H12V 0.9800 . ?
C128 H12W 0.9800 . ?

loop_
_geom_torsion_atom_site_label_1
_geom_torsion_atom_site_label_2
_geom_torsion_atom_site_label_3
_geom_torsion_atom_site_label_4
_geom_torsion
_geom_torsion_site_symmetry_1
_geom_torsion_site_symmetry_2
_geom_torsion_site_symmetry_3
_geom_torsion_site_symmetry_4
_geom_torsion_publ_flag
C9 P1 C1 C2 92.5(4) . . . . ?
C17 P1 C1 C2 -18.5(5) . . . . ?
B1 P1 C1 C2 -140.7(4) . . . . ?
C9 P1 C1 C6 -90.9(4) . . . . ?
C17 P1 C1 C6 158.1(4) . . . . ?
B1 P1 C1 C6 35.9(5) . . . . ?
C6 C1 C2 C3 -0.8(7) . . . . ?
P1 C1 C2 C3 175.7(4) . . . . ?
C1 C2 C3 C4 1.7(8) . . . . ?
C1 C2 C3 C7 -176.2(5) . . . . ?
C2 C3 C4 C5 -0.8(8) . . . . ?
C7 C3 C4 C5 177.1(5) . . . . ?
C3 C4 C5 C6 -1.1(8) . . . . ?
C3 C4 C5 C8 178.9(6) . . . . ?
C4 C5 C6 C1 2.0(8) . . . . ?
C8 C5 C6 C1 -178.0(6) . . . . ?
C2 C1 C6 C5 -1.1(8) . . . . ?
P1 C1 C6 C5 -177.7(4) . . . . ?
C4 C3 C7 F3 18.6(8) . . . . ?
C2 C3 C7 F3 -163.5(5) . . . . ?
C4 C3 C7 F1 -104.1(6) . . . . ?
C2 C3 C7 F1 73.8(7) . . . . ?
C4 C3 C7 F2 137.0(5) . . . . ?
C2 C3 C7 F2 -45.0(7) . . . . ?
C6 C5 C8 F6 -8.3(10) . . . . ?
C4 C5 C8 F6 171.7(6) . . . . ?
C6 C5 C8 F4 113.6(7) . . . . ?
C4 C5 C8 F4 -66.4(9) . . . . ?
C6 C5 C8 F5 -127.3(7) . . . . ?
C4 C5 C8 F5 52.7(8) . . . . ?
C1 P1 C9 C14 -4.1(5) . . . . ?
C17 P1 C9 C14 105.2(4) . . . . ?
B1 P1 C9 C14 -130.7(4) . . . . ?
C1 P1 C9 C10 174.1(4) . . . . ?
C17 P1 C9 C10 -76.6(4) . . . . ?
B1 P1 C9 C10 47.5(5) . . . . ?
C14 C9 C10 C11 -0.7(7) . . . . ?
P1 C9 C10 C11 -179.0(4) . . . . ?
C9 C10 C11 C12 0.3(8) . . . . ?
C9 C10 C11 C15 -179.8(5) . . . . ?
C10 C11 C12 C13 0.1(8) . . . . ?
C15 C11 C12 C13 -179.7(5) . . . . ?
C11 C12 C13 C14 -0.2(8) . . . . ?
C11 C12 C13 C16 -179.1(5) . . . . ?
C10 C9 C14 C13 0.6(7) . . . . ?
P1 C9 C14 C13 178.8(4) . . . . ?
C12 C13 C14 C9 -0.2(8) . . . . ?
C16 C13 C14 C9 178.7(5) . . . . ?
C12 C11 C15 F7 118.0(6) . . . . ?
C10 C11 C15 F7 -61.9(8) . . . . ?
C12 C11 C15 F9 -12.2(8) . . . . ?
C10 C11 C15 F9 168.0(5) . . . . ?
C12 C11 C15 F8 -124.8(6) . . . . ?
C10 C11 C15 F8 55.4(7) . . . . ?
C12 C13 C16 F11 -59.4(8) . . . . ?
C14 C13 C16 F11 121.6(6) . . . . ?
C12 C13 C16 F10 60.8(8) . . . . ?
C14 C13 C16 F10 -118.1(6) . . . . ?
C12 C13 C16 F12 -179.7(5) . . . . ?
C14 C13 C16 F12 1.3(8) . . . . ?
C9 P1 C17 C22 -4.3(5) . . . . ?
C1 P1 C17 C22 106.7(4) . . . . ?
B1 P1 C17 C22 -129.9(4) . . . . ?
C9 P1 C17 C18 177.2(4) . . . . ?
C1 P1 C17 C18 -71.8(4) . . . . ?
B1 P1 C17 C18 51.7(5) . . . . ?
C22 C17 C18 C19 -2.8(8) . . . . ?
P1 C17 C18 C19 175.7(4) . . . . ?
C17 C18 C19 C20 2.6(8) . . . . ?
C17 C18 C19 C23 -179.6(6) . . . . ?
C18 C19 C20 C21 -0.6(9) . . . . ?
C23 C19 C20 C21 -178.4(6) . . . . ?
C19 C20 C21 C22 -1.2(9) . . . . ?
C19 C20 C21 C24 -179.3(6) . . . . ?
C20 C21 C22 C17 0.9(8) . . . . ?
C24 C21 C22 C17 179.1(5) . . . . ?
C18 C17 C22 C21 1.0(8) . . . . ?
P1 C17 C22 C21 -177.4(4) . . . . ?
C20 C19 C23 F13B -143.9(9) . . . . ?
C18 C19 C23 F13B 38.3(11) . . . . ?
C20 C19 C23 F15A 8.3(12) . . . . ?
C18 C19 C23 F15A -169.5(8) . . . . ?
C20 C19 C23 F14B 93.2(9) . . . . ?
C18 C19 C23 F14B -84.6(9) . . . . ?
C20 C19 C23 F14A 141.3(8) . . . . ?
C18 C19 C23 F14A -36.6(11) . . . . ?
C20 C19 C23 F15B -22.1(10) . . . . ?
C18 C19 C23 F15B 160.0(7) . . . . ?
C20 C19 C23 F13A -112.2(8) . . . . ?
C18 C19 C23 F13A 70.0(8) . . . . ?
C22 C21 C24 F16 129.3(7) . . . . ?
C20 C21 C24 F16 -52.6(8) . . . . ?
C22 C21 C24 F17 6.1(9) . . . . ?
C20 C21 C24 F17 -175.7(6) . . . . ?
C22 C21 C24 F18 -110.8(6) . . . . ?
C20 C21 C24 F18 67.4(8) . . . . ?
C9 P1 B1 B3 72.9(5) . . . . ?
C1 P1 B1 B3 -49.2(6) . . . . ?
C17 P1 B1 B3 -166.5(5) . . . . ?
C9 P1 B1 B5 -111.2(5) . . . . ?
C1 P1 B1 B5 126.7(4) . . . . ?
C17 P1 B1 B5 9.4(5) . . . . ?
C9 P1 B1 B4 -22.3(6) . . . . ?
C1 P1 B1 B4 -144.4(5) . . . . ?
C17 P1 B1 B4 98.3(5) . . . . ?
C9 P1 B1 B2 162.7(4) . . . . ?
C1 P1 B1 B2 40.6(5) . . . . ?
C17 P1 B1 B2 -76.6(5) . . . . ?
B3 B1 B2 B6 -91.2(4) . . . . ?
B5 B1 B2 B6 24.9(4) . . . . ?
B4 B1 B2 B6 -32.7(5) . . . . ?
P1 B1 B2 B6 143.4(4) . . . . ?
B3 B1 B2 B7 -25.0(4) . . . . ?
B5 B1 B2 B7 91.2(4) . . . . ?
B4 B1 B2 B7 33.5(5) . . . . ?
P1 B1 B2 B7 -150.4(4) . . . . ?
B5 B1 B2 B3 116.1(4) . . . . ?
B4 B1 B2 B3 58.5(4) . . . . ?
P1 B1 B2 B3 -125.4(5) . . . . ?
B3 B1 B2 B5 -116.1(4) . . . . ?
B4 B1 B2 B5 -57.7(4) . . . . ?
P1 B1 B2 B5 118.4(5) . . . . ?
B5 B1 B3 B7 -32.6(5) . . . . ?
B4 B1 B3 B7 -90.5(5) . . . . ?
B2 B1 B3 B7 25.1(4) . . . . ?
P1 B1 B3 B7 144.0(4) . . . . ?
B5 B1 B3 B8 33.3(5) . . . . ?
B4 B1 B3 B8 -24.5(4) . . . . ?
B2 B1 B3 B8 91.1(4) . . . . ?
P1 B1 B3 B8 -150.1(4) . . . . ?
B5 B1 B3 B2 -57.8(4) . . . . ?
B4 B1 B3 B2 -115.6(4) . . . . ?
P1 B1 B3 B2 118.8(5) . . . . ?
B5 B1 B3 B4 57.8(4) . . . . ?
B2 B1 B3 B4 115.6(4) . . . . ?
P1 B1 B3 B4 -125.6(6) . . . . ?
B6 B2 B3 B1 106.5(4) . . . . ?
B7 B2 B3 B1 152.6(5) . . . . ?
B5 B2 B3 B1 48.4(3) . . . . ?
B1 B2 B3 B7 -152.6(5) . . . . ?
B6 B2 B3 B7 -46.1(4) . . . . ?
B5 B2 B3 B7 -104.2(4) . . . . ?
B1 B2 B3 B8 -106.3(4) . . . . ?
B6 B2 B3 B8 0.2(5) . . . . ?
B7 B2 B3 B8 46.3(4) . . . . ?
B5 B2 B3 B8 -57.9(4) . . . . ?
B1 B2 B3 B4 -48.8(4) . . . . ?
B6 B2 B3 B4 57.7(4) . . . . ?
B7 B2 B3 B4 103.8(4) . . . . ?
B5 B2 B3 B4 -0.4(4) . . . . ?
B3 B1 B4 B8 25.1(4) . . . . ?
B5 B1 B4 B8 -90.8(5) . . . . ?
B2 B1 B4 B8 -32.9(6) . . . . ?
P1 B1 B4 B8 151.2(4) . . . . ?
B3 B1 B4 B9 90.4(5) . . . . ?
B5 B1 B4 B9 -25.4(4) . . . . ?
B2 B1 B4 B9 32.4(5) . . . . ?
P1 B1 B4 B9 -143.4(5) . . . . ?
B3 B1 B4 B5 115.8(4) . . . . ?
B2 B1 B4 B5 57.8(4) . . . . ?
P1 B1 B4 B5 -118.0(6) . . . . ?
B5 B1 B4 B3 -115.8(4) . . . . ?
B2 B1 B4 B3 -58.0(4) . . . . ?
P1 B1 B4 B3 126.2(6) . . . . ?
B7 B3 B4 B1 107.7(4) . . . . ?
B8 B3 B4 B1 152.7(5) . . . . ?
B2 B3 B4 B1 49.2(3) . . . . ?
B1 B3 B4 B8 -152.7(5) . . . . ?
B7 B3 B4 B8 -44.9(4) . . . . ?
B2 B3 B4 B8 -103.5(4) . . . . ?
B1 B3 B4 B9 -107.3(4) . . . . ?
B7 B3 B4 B9 0.5(5) . . . . ?
B8 B3 B4 B9 45.4(4) . . . . ?
B2 B3 B4 B9 -58.1(4) . . . . ?
B1 B3 B4 B5 -48.7(3) . . . . ?
B7 B3 B4 B5 59.0(4) . . . . ?
B8 B3 B4 B5 103.9(4) . . . . ?
B2 B3 B4 B5 0.4(4) . . . . ?
B3 B1 B5 B6 32.6(5) . . . . ?
B4 B1 B5 B6 91.0(4) . . . . ?
B2 B1 B5 B6 -25.0(4) . . . . ?
P1 B1 B5 B6 -144.2(4) . . . . ?
B3 B1 B5 B9 -33.0(5) . . . . ?
B4 B1 B5 B9 25.3(4) . . . . ?
B2 B1 B5 B9 -90.6(4) . . . . ?
P1 B1 B5 B9 150.2(4) . . . . ?
B3 B1 B5 B4 -58.3(4) . . . . ?
B2 B1 B5 B4 -116.0(4) . . . . ?
P1 B1 B5 B4 124.8(5) . . . . ?
B3 B1 B5 B2 57.6(4) . . . . ?
B4 B1 B5 B2 116.0(4) . . . . ?
P1 B1 B5 B2 -119.2(5) . . . . ?
B8 B4 B5 B1 107.2(4) . . . . ?
B9 B4 B5 B1 152.2(5) . . . . ?
B3 B4 B5 B1 48.3(3) . . . . ?
B1 B4 B5 B6 -107.0(4) . . . . ?
B8 B4 B5 B6 0.1(5) . . . . ?
B9 B4 B5 B6 45.2(4) . . . . ?
B3 B4 B5 B6 -58.7(4) . . . . ?
B1 B4 B5 B9 -152.2(5) . . . . ?
B8 B4 B5 B9 -45.0(4) . . . . ?
B3 B4 B5 B9 -103.9(4) . . . . ?
B1 B4 B5 B2 -48.8(3) . . . . ?
B8 B4 B5 B2 58.4(4) . . . . ?
B9 B4 B5 B2 103.4(4) . . . . ?
B3 B4 B5 B2 -0.4(4) . . . . ?
B6 B2 B5 B1 -152.5(4) . . . . ?
B7 B2 B5 B1 -106.6(4) . . . . ?
B3 B2 B5 B1 -48.3(3) . . . . ?
B1 B2 B5 B6 152.5(4) . . . . ?
B7 B2 B5 B6 45.9(4) . . . . ?
B3 B2 B5 B6 104.3(4) . . . . ?
B1 B2 B5 B9 107.2(4) . . . . ?
B6 B2 B5 B9 -45.3(4) . . . . ?
B7 B2 B5 B9 0.5(5) . . . . ?
B3 B2 B5 B9 58.9(4) . . . . ?
B1 B2 B5 B4 48.7(3) . . . . ?
B6 B2 B5 B4 -103.8(4) . . . . ?
B7 B2 B5 B4 -57.9(4) . . . . ?
B3 B2 B5 B4 0.4(4) . . . . ?
B1 B5 B6 B10 -80.0(5) . . . . ?
B9 B5 B6 B10 22.8(4) . . . . ?
B4 B5 B6 B10 -21.3(6) . . . . ?
B2 B5 B6 B10 -104.4(5) . . . . ?
B1 B5 B6 B2 24.4(4) . . . . ?
B9 B5 B6 B2 127.2(4) . . . . ?
B4 B5 B6 B2 83.0(4) . . . . ?
B1 B5 B6 B9 -102.8(5) . . . . ?
B4 B5 B6 B9 -44.1(4) . . . . ?
B2 B5 B6 B9 -127.2(4) . . . . ?
B1 B5 B6 B7 -20.4(5) . . . . ?
B9 B5 B6 B7 82.4(4) . . . . ?
B4 B5 B6 B7 38.3(5) . . . . ?
B2 B5 B6 B7 -44.7(4) . . . . ?
B1 B2 B6 B10 80.2(5) . . . . ?
B7 B2 B6 B10 -22.7(4) . . . . ?
B3 B2 B6 B10 22.0(5) . . . . ?
B5 B2 B6 B10 104.4(5) . . . . ?
B1 B2 B6 B5 -24.2(4) . . . . ?
B7 B2 B6 B5 -127.1(4) . . . . ?
B3 B2 B6 B5 -82.4(4) . . . . ?
B1 B2 B6 B9 20.8(5) . . . . ?
B7 B2 B6 B9 -82.1(4) . . . . ?
B3 B2 B6 B9 -37.4(5) . . . . ?
B5 B2 B6 B9 44.9(4) . . . . ?
B1 B2 B6 B7 102.9(4) . . . . ?
B3 B2 B6 B7 44.7(4) . . . . ?
B5 B2 B6 B7 127.1(4) . . . . ?
B1 B3 B7 B10 79.0(5) . . . . ?
B8 B3 B7 B10 -22.6(4) . . . . ?
B2 B3 B7 B10 103.5(5) . . . . ?
B4 B3 B7 B10 20.5(5) . . . . ?
B1 B3 B7 B2 -24.5(4) . . . . ?
B8 B3 B7 B2 -126.2(4) . . . . ?
B4 B3 B7 B2 -83.0(4) . . . . ?
B1 B3 B7 B8 101.7(5) . . . . ?
B2 B3 B7 B8 126.2(4) . . . . ?
B4 B3 B7 B8 43.2(4) . . . . ?
B1 B3 B7 B6 20.1(5) . . . . ?
B8 B3 B7 B6 -81.6(4) . . . . ?
B2 B3 B7 B6 44.6(4) . . . . ?
B4 B3 B7 B6 -38.4(5) . . . . ?
B1 B2 B7 B10 -80.2(5) . . . . ?
B6 B2 B7 B10 22.4(4) . . . . ?
B3 B2 B7 B10 -104.3(5) . . . . ?
B5 B2 B7 B10 -21.9(5) . . . . ?
B1 B2 B7 B3 24.1(4) . . . . ?
B6 B2 B7 B3 126.8(4) . . . . ?
B5 B2 B7 B3 82.4(4) . . . . ?
B1 B2 B7 B8 -21.3(5) . . . . ?
B6 B2 B7 B8 81.4(4) . . . . ?
B3 B2 B7 B8 -45.4(4) . . . . ?
B5 B2 B7 B8 37.1(5) . . . . ?
B1 B2 B7 B6 -102.7(5) . . . . ?
B3 B2 B7 B6 -126.8(4) . . . . ?
B5 B2 B7 B6 -44.3(4) . . . . ?
B5 B6 B7 B10 -108.7(4) . . . . ?
B2 B6 B7 B10 -155.0(5) . . . . ?
B9 B6 B7 B10 -49.8(4) . . . . ?
B10 B6 B7 B3 109.0(4) . . . . ?
B5 B6 B7 B3 0.3(5) . . . . ?
B2 B6 B7 B3 -46.0(4) . . . . ?
B9 B6 B7 B3 59.1(4) . . . . ?
B10 B6 B7 B2 155.0(5) . . . . ?
B5 B6 B7 B2 46.3(4) . . . . ?
B9 B6 B7 B2 105.1(4) . . . . ?
B10 B6 B7 B8 50.4(4) . . . . ?
B5 B6 B7 B8 -58.3(4) . . . . ?
B2 B6 B7 B8 -104.6(4) . . . . ?
B9 B6 B7 B8 0.5(4) . . . . ?
B1 B4 B8 B10 79.8(6) . . . . ?
B9 B4 B8 B10 -23.1(4) . . . . ?
B5 B4 B8 B10 21.2(6) . . . . ?
B3 B4 B8 B10 103.8(5) . . . . ?
B1 B4 B8 B9 102.9(5) . . . . ?
B5 B4 B8 B9 44.3(4) . . . . ?
B3 B4 B8 B9 126.9(4) . . . . ?
B1 B4 B8 B3 -24.0(4) . . . . ?
B9 B4 B8 B3 -126.9(4) . . . . ?
B5 B4 B8 B3 -82.6(4) . . . . ?
B1 B4 B8 B7 19.9(6) . . . . ?
B9 B4 B8 B7 -82.9(4) . . . . ?
B5 B4 B8 B7 -38.7(5) . . . . ?
B3 B4 B8 B7 43.9(4) . . . . ?
B1 B3 B8 B10 -81.3(5) . . . . ?
B7 B3 B8 B10 22.7(4) . . . . ?
B2 B3 B8 B10 -22.3(6) . . . . ?
B4 B3 B8 B10 -105.3(5) . . . . ?
B1 B3 B8 B4 24.0(4) . . . . ?
B7 B3 B8 B4 128.0(4) . . . . ?
B2 B3 B8 B4 82.9(4) . . . . ?
B1 B3 B8 B9 -21.4(5) . . . . ?
B7 B3 B8 B9 82.6(4) . . . . ?
B2 B3 B8 B9 37.6(5) . . . . ?
B4 B3 B8 B9 -45.4(4) . . . . ?
B1 B3 B8 B7 -104.0(4) . . . . ?
B2 B3 B8 B7 -45.1(4) . . . . ?
B4 B3 B8 B7 -128.0(4) . . . . ?
B3 B7 B8 B10 -154.9(5) . . . . ?
B2 B7 B8 B10 -108.3(4) . . . . ?
B6 B7 B8 B10 -50.4(4) . . . . ?
B10 B7 B8 B4 109.2(5) . . . . ?
B3 B7 B8 B4 -45.7(4) . . . . ?
B2 B7 B8 B4 0.8(5) . . . . ?
B6 B7 B8 B4 58.8(4) . . . . ?
B10 B7 B8 B9 49.8(4) . . . . ?
B3 B7 B8 B9 -105.0(4) . . . . ?
B2 B7 B8 B9 -58.5(4) . . . . ?
B6 B7 B8 B9 -0.5(4) . . . . ?
B10 B7 B8 B3 154.9(5) . . . . ?
B2 B7 B8 B3 46.5(4) . . . . ?
B6 B7 B8 B3 104.5(4) . . . . ?
B1 B4 B9 B10 -79.6(6) . . . . ?
B8 B4 B9 B10 23.1(4) . . . . ?
B5 B4 B9 B10 -104.3(5) . . . . ?
B3 B4 B9 B10 -21.7(5) . . . . ?
B1 B4 B9 B5 24.6(4) . . . . ?
B8 B4 B9 B5 127.4(4) . . . . ?
B3 B4 B9 B5 82.6(4) . . . . ?
B1 B4 B9 B8 -102.8(5) . . . . ?
B5 B4 B9 B8 -127.4(4) . . . . ?
B3 B4 B9 B8 -44.8(4) . . . . ?
B1 B4 B9 B6 -19.7(6) . . . . ?
B8 B4 B9 B6 83.0(4) . . . . ?
B5 B4 B9 B6 -44.4(4) . . . . ?
B3 B4 B9 B6 38.2(5) . . . . ?
B1 B5 B9 B10 79.9(5) . . . . ?
B6 B5 B9 B10 -23.0(4) . . . . ?
B4 B5 B9 B10 104.5(5) . . . . ?
B2 B5 B9 B10 21.3(6) . . . . ?
B1 B5 B9 B4 -24.6(4) . . . . ?
B6 B5 B9 B4 -127.5(4) . . . . ?
B2 B5 B9 B4 -83.3(4) . . . . ?
B1 B5 B9 B8 19.7(5) . . . . ?
B6 B5 B9 B8 -83.1(4) . . . . ?
B4 B5 B9 B8 44.4(4) . . . . ?
B2 B5 B9 B8 -38.9(5) . . . . ?
B1 B5 B9 B6 102.9(5) . . . . ?
B4 B5 B9 B6 127.5(4) . . . . ?
B2 B5 B9 B6 44.2(4) . . . . ?
B4 B8 B9 B10 -154.7(5) . . . . ?
B3 B8 B9 B10 -108.1(5) . . . . ?
B7 B8 B9 B10 -49.8(4) . . . . ?
B10 B8 B9 B4 154.7(5) . . . . ?
B3 B8 B9 B4 46.6(4) . . . . ?
B7 B8 B9 B4 104.9(4) . . . . ?
B10 B8 B9 B5 109.0(5) . . . . ?
B4 B8 B9 B5 -45.7(4) . . . . ?
B3 B8 B9 B5 0.9(5) . . . . ?
B7 B8 B9 B5 59.2(4) . . . . ?
B10 B8 B9 B6 50.3(4) . . . . ?
B4 B8 B9 B6 -104.3(4) . . . . ?
B3 B8 B9 B6 -57.8(4) . . . . ?
B7 B8 B9 B6 0.5(4) . . . . ?
B5 B6 B9 B10 154.8(5) . . . . ?
B2 B6 B9 B10 108.5(4) . . . . ?
B7 B6 B9 B10 50.0(4) . . . . ?
B10 B6 B9 B4 -109.1(5) . . . . ?
B5 B6 B9 B4 45.6(4) . . . . ?
B2 B6 B9 B4 -0.7(5) . . . . ?
B7 B6 B9 B4 -59.1(4) . . . . ?
B10 B6 B9 B5 -154.8(5) . . . . ?
B2 B6 B9 B5 -46.3(4) . . . . ?
B7 B6 B9 B5 -104.7(4) . . . . ?
B10 B6 B9 B8 -50.6(4) . . . . ?
B5 B6 B9 B8 104.2(4) . . . . ?
B2 B6 B9 B8 57.9(4) . . . . ?
B7 B6 B9 B8 -0.5(4) . . . . ?
B4 B9 B10 B8 -23.5(4) . . . . ?
B5 B9 B10 B8 -90.9(5) . . . . ?
B6 B9 B10 B8 -114.3(4) . . . . ?
B4 B9 B10 B6 90.8(5) . . . . ?
B5 B9 B10 B6 23.4(4) . . . . ?
B8 B9 B10 B6 114.3(4) . . . . ?
B4 B9 B10 B7 33.4(5) . . . . ?
B5 B9 B10 B7 -33.9(6) . . . . ?
B8 B9 B10 B7 57.0(4) . . . . ?
B6 B9 B10 B7 -57.3(4) . . . . ?
B4 B8 B10 B9 23.8(4) . . . . ?
B3 B8 B10 B9 91.8(5) . . . . ?
B7 B8 B10 B9 115.0(4) . . . . ?
B4 B8 B10 B6 -33.2(6) . . . . ?
B9 B8 B10 B6 -57.0(4) . . . . ?
B3 B8 B10 B6 34.8(6) . . . . ?
B7 B8 B10 B6 58.0(4) . . . . ?
B4 B8 B10 B7 -91.2(5) . . . . ?
B9 B8 B10 B7 -115.0(4) . . . . ?
B3 B8 B10 B7 -23.2(4) . . . . ?
B5 B6 B10 B9 -23.5(4) . . . . ?
B2 B6 B10 B9 -91.3(5) . . . . ?
B7 B6 B10 B9 -114.5(4) . . . . ?
B5 B6 B10 B8 33.1(6) . . . . ?
B2 B6 B10 B8 -34.8(5) . . . . ?
B9 B6 B10 B8 56.6(4) . . . . ?
B7 B6 B10 B8 -57.9(4) . . . . ?
B5 B6 B10 B7 91.0(5) . . . . ?
B2 B6 B10 B7 23.2(4) . . . . ?
B9 B6 B10 B7 114.5(4) . . . . ?
B3 B7 B10 B9 -32.9(5) . . . . ?
B2 B7 B10 B9 34.1(5) . . . . ?
B8 B7 B10 B9 -56.3(4) . . . . ?
B6 B7 B10 B9 57.0(4) . . . . ?
B3 B7 B10 B8 23.3(4) . . . . ?
B2 B7 B10 B8 90.3(5) . . . . ?
B6 B7 B10 B8 113.3(4) . . . . ?
B3 B7 B10 B6 -90.0(4) . . . . ?
B2 B7 B10 B6 -23.0(4) . . . . ?
B8 B7 B10 B6 -113.3(4) . . . . ?
C41 P2 C25 C26 -170.3(4) . . . . ?
C33 P2 C25 C26 77.6(4) . . . . ?
B11 P2 C25 C26 -44.0(5) . . . . ?
C41 P2 C25 C30 7.5(5) . . . . ?
C33 P2 C25 C30 -104.6(5) . . . . ?
B11 P2 C25 C30 133.8(4) . . . . ?
C30 C25 C26 C27 -0.6(7) . . . . ?
P2 C25 C26 C27 177.2(4) . . . . ?
C25 C26 C27 C28 -0.2(8) . . . . ?
C25 C26 C27 C31 -176.4(5) . . . . ?
C26 C27 C28 C29 1.0(8) . . . . ?
C31 C27 C28 C29 177.2(5) . . . . ?
C27 C28 C29 C30 -0.9(8) . . . . ?
C27 C28 C29 C32 -178.1(5) . . . . ?
C26 C25 C30 C29 0.7(7) . . . . ?
P2 C25 C30 C29 -177.1(4) . . . . ?
C28 C29 C30 C25 0.1(8) . . . . ?
C32 C29 C30 C25 177.3(5) . . . . ?
C28 C27 C31 F20A -84.5(8) . . . . ?
C26 C27 C31 F20A 91.7(8) . . . . ?
C28 C27 C31 F21B 63.6(8) . . . . ?
C26 C27 C31 F21B -120.1(7) . . . . ?
C28 C27 C31 F19B -171.3(6) . . . . ?
C26 C27 C31 F19B 4.9(9) . . . . ?
C28 C27 C31 F20B -54.5(7) . . . . ?
C26 C27 C31 F20B 121.8(6) . . . . ?
C28 C27 C31 F19A 154.8(6) . . . . ?
C26 C27 C31 F19A -29.0(8) . . . . ?
C28 C27 C31 F21A 38.6(8) . . . . ?
C26 C27 C31 F21A -145.2(6) . . . . ?
C28 C29 C32 F24 103.2(6) . . . . ?
C30 C29 C32 F24 -73.9(7) . . . . ?
C28 C29 C32 F23 -136.4(5) . . . . ?
C30 C29 C32 F23 46.5(7) . . . . ?
C28 C29 C32 F22 -17.2(8) . . . . ?
C30 C29 C32 F22 165.6(5) . . . . ?
C41 P2 C33 C34 -93.2(5) . . . . ?
C25 P2 C33 C34 19.1(5) . . . . ?
B11 P2 C33 C34 139.5(4) . . . . ?
C41 P2 C33 C38 87.5(4) . . . . ?
C25 P2 C33 C38 -160.3(4) . . . . ?
B11 P2 C33 C38 -39.9(5) . . . . ?
C38 C33 C34 C35 1.5(8) . . . . ?
P2 C33 C34 C35 -177.9(4) . . . . ?
C33 C34 C35 C36 -1.4(8) . . . . ?
C33 C34 C35 C39 178.5(5) . . . . ?
C34 C35 C36 C37 0.3(8) . . . . ?
C39 C35 C36 C37 -179.5(6) . . . . ?
C35 C36 C37 C38 0.7(8) . . . . ?
C35 C36 C37 C40 179.1(5) . . . . ?
C36 C37 C38 C33 -0.6(8) . . . . ?
C40 C37 C38 C33 -179.0(5) . . . . ?
C34 C33 C38 C37 -0.5(8) . . . . ?
P2 C33 C38 C37 178.9(4) . . . . ?
C34 C35 C39 F26B -143.0(8) . . . . ?
C36 C35 C39 F26B 36.8(10) . . . . ?
C34 C35 C39 F25B -12.5(10) . . . . ?
C36 C35 C39 F25B 167.4(8) . . . . ?
C34 C35 C39 F27A 129.7(8) . . . . ?
C36 C35 C39 F27A -50.4(9) . . . . ?
C34 C35 C39 F25A 5.4(10) . . . . ?
C36 C35 C39 F25A -174.7(7) . . . . ?
C34 C35 C39 F26A -112.5(7) . . . . ?
C36 C35 C39 F26A 67.4(8) . . . . ?
C34 C35 C39 F27B 100.7(7) . . . . ?
C36 C35 C39 F27B -79.5(8) . . . . ?
C36 C37 C40 F28B -91.2(8) . . . . ?
C38 C37 C40 F28B 87.3(9) . . . . ?
C36 C37 C40 F29A 58.1(9) . . . . ?
C38 C37 C40 F29A -123.4(7) . . . . ?
C36 C37 C40 F30A -169.7(7) . . . . ?
C38 C37 C40 F30A 8.8(9) . . . . ?
C36 C37 C40 F29B 36.4(8) . . . . ?
C38 C37 C40 F29B -145.1(7) . . . . ?
C36 C37 C40 F30B 147.4(6) . . . . ?
C38 C37 C40 F30B -34.1(8) . . . . ?
C36 C37 C40 F28A -58.9(7) . . . . ?
C38 C37 C40 F28A 119.5(6) . . . . ?
C33 P2 C41 C46 -171.9(4) . . . . ?
C25 P2 C41 C46 76.9(4) . . . . ?
B11 P2 C41 C46 -46.4(5) . . . . ?
C33 P2 C41 C42 7.4(5) . . . . ?
C25 P2 C41 C42 -103.9(4) . . . . ?
B11 P2 C41 C42 132.9(4) . . . . ?
C46 C41 C42 C43 -0.6(7) . . . . ?
P2 C41 C42 C43 -179.9(4) . . . . ?
C41 C42 C43 C44 -0.4(8) . . . . ?
C41 C42 C43 C47 179.0(5) . . . . ?
C42 C43 C44 C45 0.7(8) . . . . ?
C47 C43 C44 C45 -178.7(5) . . . . ?
C43 C44 C45 C46 0.0(8) . . . . ?
C43 C44 C45 C48 178.2(5) . . . . ?
C44 C45 C46 C41 -1.0(8) . . . . ?
C48 C45 C46 C41 -179.2(5) . . . . ?
C42 C41 C46 C45 1.3(7) . . . . ?
P2 C41 C46 C45 -179.4(4) . . . . ?
C44 C43 C47 F31B -47.1(10) . . . . ?
C42 C43 C47 F31B 133.5(8) . . . . ?
C44 C43 C47 F32A 167.7(7) . . . . ?
C42 C43 C47 F32A -11.6(10) . . . . ?
C44 C43 C47 F33A 33.8(10) . . . . ?
C42 C43 C47 F33A -145.5(8) . . . . ?
C44 C43 C47 F32B -173.5(7) . . . . ?
C42 C43 C47 F32B 7.1(10) . . . . ?
C44 C43 C47 F33B 72.5(8) . . . . ?
C42 C43 C47 F33B -106.9(7) . . . . ?
C44 C43 C47 F31A -78.2(7) . . . . ?
C42 C43 C47 F31A 102.4(7) . . . . ?
C46 C45 C48 F35 61.8(7) . . . . ?
C44 C45 C48 F35 -116.4(6) . . . . ?
C46 C45 C48 F34 -175.9(5) . . . . ?
C44 C45 C48 F34 5.9(8) . . . . ?
C46 C45 C48 F36 -58.4(7) . . . . ?
C44 C45 C48 F36 123.4(6) . . . . ?
C41 P2 B11 B15 -162.0(4) . . . . ?
C33 P2 B11 B15 -39.9(5) . . . . ?
C25 P2 B11 B15 77.1(5) . . . . ?
C41 P2 B11 B12 -76.2(6) . . . . ?
C33 P2 B11 B12 45.9(6) . . . . ?
C25 P2 B11 B12 162.9(5) . . . . ?
C41 P2 B11 B14 115.6(5) . . . . ?
C33 P2 B11 B14 -122.3(5) . . . . ?
C25 P2 B11 B14 -5.3(5) . . . . ?
C41 P2 B11 B13 22.9(6) . . . . ?
C33 P2 B11 B13 145.1(5) . . . . ?
C25 P2 B11 B13 -98.0(6) . . . . ?
B15 B11 B12 B19 -24.3(4) . . . . ?
B14 B11 B12 B19 33.0(5) . . . . ?
B13 B11 B12 B19 90.8(5) . . . . ?
P2 B11 B12 B19 -137.2(5) . . . . ?
B15 B11 B12 B16 -89.4(5) . . . . ?
B14 B11 B12 B16 -32.1(5) . . . . ?
B13 B11 B12 B16 25.6(4) . . . . ?
P2 B11 B12 B16 157.7(4) . . . . ?
B14 B11 B12 B15 57.3(4) . . . . ?
B13 B11 B12 B15 115.0(4) . . . . ?
P2 B11 B12 B15 -112.9(6) . . . . ?
B15 B11 B12 B13 -115.0(4) . . . . ?
B14 B11 B12 B13 -57.7(4) . . . . ?
P2 B11 B12 B13 132.0(6) . . . . ?
B15 B11 B13 B16 32.7(5) . . . . ?
B12 B11 B13 B16 -25.5(4) . . . . ?
B14 B11 B13 B16 90.2(5) . . . . ?
P2 B11 B13 B16 -151.5(5) . . . . ?
B15 B11 B13 B17 -32.1(5) . . . . ?
B12 B11 B13 B17 -90.4(5) . . . . ?
B14 B11 B13 B17 25.3(4) . . . . ?
P2 B11 B13 B17 143.6(5) . . . . ?
B15 B11 B13 B14 -57.5(4) . . . . ?
B12 B11 B13 B14 -115.8(4) . . . . ?
P2 B11 B13 B14 118.2(6) . . . . ?
B15 B11 B13 B12 58.3(4) . . . . ?
B14 B11 B13 B12 115.8(4) . . . . ?
P2 B11 B13 B12 -126.0(6) . . . . ?
B19 B12 B13 B11 -107.1(5) . . . . ?
B16 B12 B13 B11 -151.8(5) . . . . ?
B15 B12 B13 B11 -49.1(3) . . . . ?
B11 B12 B13 B16 151.8(5) . . . . ?
B19 B12 B13 B16 44.7(4) . . . . ?
B15 B12 B13 B16 102.7(4) . . . . ?
B11 B12 B13 B17 106.4(4) . . . . ?
B19 B12 B13 B17 -0.7(5) . . . . ?
B16 B12 B13 B17 -45.4(4) . . . . ?
B15 B12 B13 B17 57.3(4) . . . . ?
B11 B12 B13 B14 48.8(3) . . . . ?
B19 B12 B13 B14 -58.3(4) . . . . ?
B16 B12 B13 B14 -103.0(4) . . . . ?
B15 B12 B13 B14 -0.3(4) . . . . ?
B15 B11 B14 B17 89.7(5) . . . . ?
B12 B11 B14 B17 32.1(5) . . . . ?
B13 B11 B14 B17 -26.0(4) . . . . ?
P2 B11 B14 B17 -157.0(4) . . . . ?
B15 B11 B14 B18 24.0(4) . . . . ?
B12 B11 B14 B18 -33.6(5) . . . . ?
B13 B11 B14 B18 -91.7(4) . . . . ?
P2 B11 B14 B18 137.3(4) . . . . ?
B12 B11 B14 B15 -57.6(4) . . . . ?
B13 B11 B14 B15 -115.7(4) . . . . ?
P2 B11 B14 B15 113.3(5) . . . . ?
B15 B11 B14 B13 115.7(4) . . . . ?
B12 B11 B14 B13 58.1(4) . . . . ?
P2 B11 B14 B13 -131.0(5) . . . . ?
B16 B13 B14 B11 -106.8(4) . . . . ?
B17 B13 B14 B11 -151.8(5) . . . . ?
B12 B13 B14 B11 -48.4(3) . . . . ?
B11 B13 B14 B17 151.8(5) . . . . ?
B16 B13 B14 B17 44.9(4) . . . . ?
B12 B13 B14 B17 103.4(4) . . . . ?
B11 B13 B14 B18 106.2(4) . . . . ?
B16 B13 B14 B18 -0.6(5) . . . . ?
B17 B13 B14 B18 -45.5(4) . . . . ?
B12 B13 B14 B18 57.8(4) . . . . ?
B11 B13 B14 B15 48.8(3) . . . . ?
B16 B13 B14 B15 -58.1(4) . . . . ?
B17 B13 B14 B15 -103.0(4) . . . . ?
B12 B13 B14 B15 0.3(4) . . . . ?
B12 B11 B15 B18 91.4(5) . . . . ?
B14 B11 B15 B18 -24.7(4) . . . . ?
B13 B11 B15 B18 32.9(6) . . . . ?
P2 B11 B15 B18 -143.6(4) . . . . ?
B12 B11 B15 B19 24.6(4) . . . . ?
B14 B11 B15 B19 -91.5(5) . . . . ?
B13 B11 B15 B19 -33.8(5) . . . . ?
P2 B11 B15 B19 149.7(4) . . . . ?
B12 B11 B15 B14 116.1(4) . . . . ?
B13 B11 B15 B14 57.6(4) . . . . ?
P2 B11 B15 B14 -118.9(5) . . . . ?
B14 B11 B15 B12 -116.1(4) . . . . ?
B13 B11 B15 B12 -58.5(4) . . . . ?
P2 B11 B15 B12 125.0(5) . . . . ?
B17 B14 B15 B11 -108.1(4) . . . . ?
B18 B14 B15 B11 -153.3(5) . . . . ?
B13 B14 B15 B11 -49.0(3) . . . . ?
B11 B14 B15 B18 153.3(5) . . . . ?
B17 B14 B15 B18 45.3(4) . . . . ?
B13 B14 B15 B18 104.4(4) . . . . ?
B11 B14 B15 B19 107.5(5) . . . . ?
B17 B14 B15 B19 -0.5(5) . . . . ?
B18 B14 B15 B19 -45.8(4) . . . . ?
B13 B14 B15 B19 58.6(4) . . . . ?
B11 B14 B15 B12 48.6(3) . . . . ?
B17 B14 B15 B12 -59.5(4) . . . . ?
B18 B14 B15 B12 -104.7(4) . . . . ?
B13 B14 B15 B12 -0.4(4) . . . . ?
B19 B12 B15 B11 153.3(5) . . . . ?
B16 B12 B15 B11 107.7(4) . . . . ?
B13 B12 B15 B11 49.3(3) . . . . ?
B11 B12 B15 B18 -108.0(5) . . . . ?
B19 B12 B15 B18 45.3(4) . . . . ?
B16 B12 B15 B18 -0.3(5) . . . . ?
B13 B12 B15 B18 -58.7(4) . . . . ?
B11 B12 B15 B19 -153.3(5) . . . . ?
B16 B12 B15 B19 -45.6(4) . . . . ?
B13 B12 B15 B19 -104.0(4) . . . . ?
B11 B12 B15 B14 -48.9(3) . . . . ?
B19 B12 B15 B14 104.3(4) . . . . ?
B16 B12 B15 B14 58.7(4) . . . . ?
B13 B12 B15 B14 0.3(4) . . . . ?
B11 B13 B16 B20 -79.8(6) . . . . ?
B17 B13 B16 B20 22.3(4) . . . . ?
B14 B13 B16 B20 -21.4(5) . . . . ?
B12 B13 B16 B20 -104.4(5) . . . . ?
B11 B13 B16 B12 24.7(4) . . . . ?
B17 B13 B16 B12 126.7(4) . . . . ?
B14 B13 B16 B12 83.0(4) . . . . ?
B11 B13 B16 B19 -19.9(5) . . . . ?
B17 B13 B16 B19 82.1(4) . . . . ?
B14 B13 B16 B19 38.4(5) . . . . ?
B12 B13 B16 B19 -44.6(4) . . . . ?
B11 B13 B16 B17 -102.0(5) . . . . ?
B14 B13 B16 B17 -43.7(4) . . . . ?
B12 B13 B16 B17 -126.7(4) . . . . ?
B11 B12 B16 B20 79.5(6) . . . . ?
B19 B12 B16 B20 -23.2(5) . . . . ?
B15 B12 B16 B20 21.4(6) . . . . ?
B13 B12 B16 B20 104.5(5) . . . . ?
B11 B12 B16 B13 -24.9(4) . . . . ?
B19 B12 B16 B13 -127.7(4) . . . . ?
B15 B12 B16 B13 -83.1(4) . . . . ?
B11 B12 B16 B19 102.7(5) . . . . ?
B15 B12 B16 B19 44.6(4) . . . . ?
B13 B12 B16 B19 127.7(4) . . . . ?
B11 B12 B16 B17 20.3(6) . . . . ?
B19 B12 B16 B17 -82.4(4) . . . . ?
B15 B12 B16 B17 -37.8(5) . . . . ?
B13 B12 B16 B17 45.3(4) . . . . ?
B11 B14 B17 B20 -79.0(6) . . . . ?
B18 B14 B17 B20 22.9(4) . . . . ?
B15 B14 B17 B20 -20.8(6) . . . . ?
B13 B14 B17 B20 -104.2(5) . . . . ?
B11 B14 B17 B13 25.1(4) . . . . ?
B18 B14 B17 B13 127.1(4) . . . . ?
B15 B14 B17 B13 83.4(4) . . . . ?
B11 B14 B17 B18 -102.0(5) . . . . ?
B15 B14 B17 B18 -43.7(4) . . . . ?
B13 B14 B17 B18 -127.1(4) . . . . ?
B11 B14 B17 B16 -19.6(5) . . . . ?
B18 B14 B17 B16 82.4(4) . . . . ?
B15 B14 B17 B16 38.7(5) . . . . ?
B13 B14 B17 B16 -44.7(4) . . . . ?
B11 B13 B17 B20 80.2(5) . . . . ?
B16 B13 B17 B20 -22.3(4) . . . . ?
B14 B13 B17 B20 105.0(5) . . . . ?
B12 B13 B17 B20 22.3(5) . . . . ?
B11 B13 B17 B14 -24.8(4) . . . . ?
B16 B13 B17 B14 -127.2(4) . . . . ?
B12 B13 B17 B14 -82.7(4) . . . . ?
B11 B13 B17 B18 20.2(5) . . . . ?
B16 B13 B17 B18 -82.2(4) . . . . ?
B14 B13 B17 B18 45.0(4) . . . . ?
B12 B13 B17 B18 -37.7(5) . . . . ?
B11 B13 B17 B16 102.4(5) . . . . ?
B14 B13 B17 B16 127.2(4) . . . . ?
B12 B13 B17 B16 44.6(4) . . . . ?
B13 B16 B17 B20 155.4(5) . . . . ?
B12 B16 B17 B20 109.0(5) . . . . ?
B19 B16 B17 B20 50.1(4) . . . . ?
B20 B16 B17 B14 -109.3(5) . . . . ?
B13 B16 B17 B14 46.0(4) . . . . ?
B12 B16 B17 B14 -0.4(5) . . . . ?
B19 B16 B17 B14 -59.2(4) . . . . ?
B20 B16 B17 B13 -155.4(5) . . . . ?
B12 B16 B17 B13 -46.4(4) . . . . ?
B19 B16 B17 B13 -105.3(4) . . . . ?
B20 B16 B17 B18 -50.4(4) . . . . ?
B13 B16 B17 B18 105.0(4) . . . . ?
B12 B16 B17 B18 58.6(4) . . . . ?
B19 B16 B17 B18 -0.3(4) . . . . ?
B11 B15 B18 B20 -79.7(6) . . . . ?
B19 B15 B18 B20 23.6(5) . . . . ?
B14 B15 B18 B20 -103.6(5) . . . . ?
B12 B15 B18 B20 -20.7(6) . . . . ?
B11 B15 B18 B14 24.0(4) . . . . ?
B19 B15 B18 B14 127.2(4) . . . . ?
B12 B15 B18 B14 83.0(4) . . . . ?
B11 B15 B18 B17 -20.5(6) . . . . ?
B19 B15 B18 B17 82.7(4) . . . . ?
B14 B15 B18 B17 -44.5(4) . . . . ?
B12 B15 B18 B17 38.5(5) . . . . ?
B11 B15 B18 B19 -103.2(5) . . . . ?
B14 B15 B18 B19 -127.2(4) . . . . ?
B12 B15 B18 B19 -44.3(4) . . . . ?
B11 B14 B18 B20 81.1(5) . . . . ?
B17 B14 B18 B20 -22.6(4) . . . . ?
B15 B14 B18 B20 104.6(5) . . . . ?
B13 B14 B18 B20 22.3(6) . . . . ?
B11 B14 B18 B15 -23.5(4) . . . . ?
B17 B14 B18 B15 -127.2(4) . . . . ?
B13 B14 B18 B15 -82.4(4) . . . . ?
B11 B14 B18 B17 103.7(5) . . . . ?
B15 B14 B18 B17 127.2(4) . . . . ?
B13 B14 B18 B17 44.8(4) . . . . ?
B11 B14 B18 B19 21.5(5) . . . . ?
B17 B14 B18 B19 -82.2(4) . . . . ?
B15 B14 B18 B19 45.0(4) . . . . ?
B13 B14 B18 B19 -37.4(5) . . . . ?
B14 B17 B18 B20 154.8(5) . . . . ?
B13 B17 B18 B20 108.7(5) . . . . ?
B16 B17 B18 B20 50.0(4) . . . . ?
B20 B17 B18 B15 -108.8(5) . . . . ?
B14 B17 B18 B15 46.1(4) . . . . ?
B13 B17 B18 B15 -0.1(5) . . . . ?
B16 B17 B18 B15 -58.8(4) . . . . ?
B20 B17 B18 B14 -154.8(5) . . . . ?
B13 B17 B18 B14 -46.2(4) . . . . ?
B16 B17 B18 B14 -104.9(4) . . . . ?
B20 B17 B18 B19 -49.7(4) . . . . ?
B14 B17 B18 B19 105.1(4) . . . . ?
B13 B17 B18 B19 59.0(4) . . . . ?
B16 B17 B18 B19 0.3(4) . . . . ?
B11 B15 B19 B20 80.7(6) . . . . ?
B18 B15 B19 B20 -23.5(4) . . . . ?
B14 B15 B19 B20 21.4(6) . . . . ?
B12 B15 B19 B20 104.5(5) . . . . ?
B11 B15 B19 B12 -23.8(4) . . . . ?
B18 B15 B19 B12 -128.0(4) . . . . ?
B14 B15 B19 B12 -83.2(4) . . . . ?
B11 B15 B19 B18 104.2(5) . . . . ?
B14 B15 B19 B18 44.8(4) . . . . ?
B12 B15 B19 B18 128.0(4) . . . . ?
B11 B15 B19 B16 21.6(6) . . . . ?
B18 B15 B19 B16 -82.5(4) . . . . ?
B14 B15 B19 B16 -37.7(5) . . . . ?
B12 B15 B19 B16 45.5(4) . . . . ?
B11 B12 B19 B20 -79.6(6) . . . . ?
B16 B12 B19 B20 23.0(5) . . . . ?
B15 B12 B19 B20 -103.2(5) . . . . ?
B13 B12 B19 B20 -20.9(6) . . . . ?
B11 B12 B19 B15 23.7(4) . . . . ?
B16 B12 B19 B15 126.3(4) . . . . ?
B13 B12 B19 B15 82.3(4) . . . . ?
B11 B12 B19 B18 -19.9(5) . . . . ?
B16 B12 B19 B18 82.7(4) . . . . ?
B15 B12 B19 B18 -43.6(4) . . . . ?
B13 B12 B19 B18 38.7(5) . . . . ?
B11 B12 B19 B16 -102.6(5) . . . . ?
B15 B12 B19 B16 -126.3(4) . . . . ?
B13 B12 B19 B16 -43.9(4) . . . . ?
B15 B18 B19 B20 153.9(5) . . . . ?
B14 B18 B19 B20 107.8(5) . . . . ?
B17 B18 B19 B20 49.4(4) . . . . ?
B20 B18 B19 B15 -153.9(5) . . . . ?
B14 B18 B19 B15 -46.2(4) . . . . ?
B17 B18 B19 B15 -104.5(4) . . . . ?
B20 B18 B19 B12 -108.7(5) . . . . ?
B15 B18 B19 B12 45.2(4) . . . . ?
B14 B18 B19 B12 -0.9(5) . . . . ?
B17 B18 B19 B12 -59.3(4) . . . . ?
B20 B18 B19 B16 -49.7(4) . . . . ?
B15 B18 B19 B16 104.2(4) . . . . ?
B14 B18 B19 B16 58.0(4) . . . . ?
B17 B18 B19 B16 -0.3(4) . . . . ?
B13 B16 B19 B20 -108.7(5) . . . . ?
B12 B16 B19 B20 -154.5(5) . . . . ?
B17 B16 B19 B20 -49.8(4) . . . . ?
B20 B16 B19 B15 108.0(5) . . . . ?
B13 B16 B19 B15 -0.7(5) . . . . ?
B12 B16 B19 B15 -46.5(4) . . . . ?
B17 B16 B19 B15 58.2(4) . . . . ?
B20 B16 B19 B12 154.5(5) . . . . ?
B13 B16 B19 B12 45.8(4) . . . . ?
B17 B16 B19 B12 104.7(4) . . . . ?
B20 B16 B19 B18 50.1(4) . . . . ?
B13 B16 B19 B18 -58.7(4) . . . . ?
B12 B16 B19 B18 -104.4(4) . . . . ?
B17 B16 B19 B18 0.3(4) . . . . ?
B14 B17 B20 B16 90.6(5) . . . . ?
B13 B17 B20 B16 22.9(4) . . . . ?
B18 B17 B20 B16 114.2(4) . . . . ?
B14 B17 B20 B19 33.3(6) . . . . ?
B13 B17 B20 B19 -34.5(6) . . . . ?
B18 B17 B20 B19 56.8(4) . . . . ?
B16 B17 B20 B19 -57.4(4) . . . . ?
B14 B17 B20 B18 -23.5(4) . . . . ?
B13 B17 B20 B18 -91.3(5) . . . . ?
B16 B17 B20 B18 -114.2(4) . . . . ?
B13 B16 B20 B17 -23.0(4) . . . . ?
B12 B16 B20 B17 -90.6(5) . . . . ?
B19 B16 B20 B17 -114.4(4) . . . . ?
B13 B16 B20 B19 91.4(5) . . . . ?
B12 B16 B20 B19 23.8(5) . . . . ?
B17 B16 B20 B19 114.4(4) . . . . ?
B13 B16 B20 B18 34.4(6) . . . . ?
B12 B16 B20 B18 -33.2(6) . . . . ?
B19 B16 B20 B18 -57.0(4) . . . . ?
B17 B16 B20 B18 57.4(4) . . . . ?
B15 B19 B20 B17 -33.1(6) . . . . ?
B12 B19 B20 B17 33.9(6) . . . . ?
B18 B19 B20 B17 -56.9(4) . . . . ?
B16 B19 B20 B17 57.6(4) . . . . ?
B15 B19 B20 B16 -90.7(5) . . . . ?
B12 B19 B20 B16 -23.7(5) . . . . ?
B18 B19 B20 B16 -114.5(4) . . . . ?
B15 B19 B20 B18 23.8(5) . . . . ?
B12 B19 B20 B18 90.8(5) . . . . ?
B16 B19 B20 B18 114.5(4) . . . . ?
B15 B18 B20 B17 90.7(5) . . . . ?
B14 B18 B20 B17 23.2(4) . . . . ?
B19 B18 B20 B17 114.9(4) . . . . ?
B15 B18 B20 B16 32.9(6) . . . . ?
B14 B18 B20 B16 -34.6(6) . . . . ?
B17 B18 B20 B16 -57.7(4) . . . . ?
B19 B18 B20 B16 57.2(4) . . . . ?
B15 B18 B20 B19 -24.3(5) . . . . ?
B14 B18 B20 B19 -91.8(5) . . . . ?
B17 B18 B20 B19 -114.9(4) . . . . ?
C57 P3 C49 C50 77.6(5) . . . . ?
C65 P3 C49 C50 -169.5(4) . . . . ?
B21 P3 C49 C50 -44.4(5) . . . . ?
C57 P3 C49 C54 -102.0(5) . . . . ?
C65 P3 C49 C54 10.9(5) . . . . ?
B21 P3 C49 C54 136.1(4) . . . . ?
C54 C49 C50 C51 0.9(8) . . . . ?
P3 C49 C50 C51 -178.6(4) . . . . ?
C49 C50 C51 C52 -1.5(8) . . . . ?
C49 C50 C51 C55 -179.6(5) . . . . ?
C50 C51 C52 C53 1.2(8) . . . . ?
C55 C51 C52 C53 179.2(5) . . . . ?
C51 C52 C53 C54 -0.3(8) . . . . ?
C51 C52 C53 C56 178.7(5) . . . . ?
C52 C53 C54 C49 -0.3(8) . . . . ?
C56 C53 C54 C49 -179.2(5) . . . . ?
C50 C49 C54 C53 -0.1(8) . . . . ?
P3 C49 C54 C53 179.5(4) . . . . ?
C52 C51 C55 F39 130.6(6) . . . . ?
C50 C51 C55 F39 -51.3(8) . . . . ?
C52 C51 C55 F37 -110.1(7) . . . . ?
C50 C51 C55 F37 68.0(8) . . . . ?
C52 C51 C55 F38 11.1(9) . . . . ?
C50 C51 C55 F38 -170.8(6) . . . . ?
C52 C53 C56 F42 -67.6(7) . . . . ?
C54 C53 C56 F42 111.4(6) . . . . ?
C52 C53 C56 F41 51.6(8) . . . . ?
C54 C53 C56 F41 -129.5(6) . . . . ?
C52 C53 C56 F40 172.8(5) . . . . ?
C54 C53 C56 F40 -8.3(8) . . . . ?
C65 P3 C57 C62 84.2(6) . . . . ?
C49 P3 C57 C62 -163.6(5) . . . . ?
B21 P3 C57 C62 -40.6(6) . . . . ?
C65 P3 C57 C58 -98.1(5) . . . . ?
C49 P3 C57 C58 14.0(5) . . . . ?
B21 P3 C57 C58 137.0(5) . . . . ?
C62 C57 C58 C59 1.8(9) . . . . ?
P3 C57 C58 C59 -175.8(4) . . . . ?
C57 C58 C59 C60 -0.8(9) . . . . ?
C57 C58 C59 C63 177.8(6) . . . . ?
C58 C59 C60 C61 -1.5(10) . . . . ?
C63 C59 C60 C61 179.8(7) . . . . ?
C59 C60 C61 C62 2.9(12) . . . . ?
C59 C60 C61 C64A 163.3(7) . . . . ?
C59 C60 C61 C64B -161.3(8) . . . . ?
F48A C64A C61 C62 4.5(14) . . . . ?
F47A C64A C61 C62 -114.9(10) . . . . ?
F46A C64A C61 C62 131.4(10) . . . . ?
F48A C64A C61 C60 -154.6(9) . . . . ?
F47A C64A C61 C60 86.0(9) . . . . ?
F46A C64A C61 C60 -27.7(12) . . . . ?
F48B C64B C61 C62 19.6(13) . . . . ?
F47B C64B C61 C62 -115.6(9) . . . . ?
F46B C64B C61 C62 135.3(8) . . . . ?
F48B C64B C61 C60 -175.0(9) . . . . ?
F47B C64B C61 C60 49.9(14) . . . . ?
F46B C64B C61 C60 -59.3(11) . . . . ?
C58 C57 C62 C61 -0.5(10) . . . . ?
P3 C57 C62 C61 177.2(6) . . . . ?
C60 C61 C62 C57 -1.9(12) . . . . ?
C64A C61 C62 C57 -158.9(8) . . . . ?
C64B C61 C62 C57 164.5(7) . . . . ?
C60 C59 C63 F45 -1.6(11) . . . . ?
C58 C59 C63 F45 179.7(7) . . . . ?
C60 C59 C63 F43 -124.4(7) . . . . ?
C58 C59 C63 F43 56.9(8) . . . . ?
C60 C59 C63 F44 119.3(7) . . . . ?
C58 C59 C63 F44 -59.3(8) . . . . ?
C57 P3 C65 C66 9.5(5) . . . . ?
C49 P3 C65 C66 -101.4(5) . . . . ?
B21 P3 C65 C66 133.5(5) . . . . ?
C57 P3 C65 C70 -168.7(4) . . . . ?
C49 P3 C65 C70 80.4(4) . . . . ?
B21 P3 C65 C70 -44.8(5) . . . . ?
C70 C65 C66 C67 -0.4(8) . . . . ?
P3 C65 C66 C67 -178.6(4) . . . . ?
C65 C66 C67 C68 0.1(9) . . . . ?
C65 C66 C67 C71 -179.2(6) . . . . ?
C66 C67 C68 C69 -0.5(9) . . . . ?
C71 C67 C68 C69 178.8(6) . . . . ?
C67 C68 C69 C70 1.3(9) . . . . ?
C67 C68 C69 C72 179.5(6) . . . . ?
C68 C69 C70 C65 -1.6(8) . . . . ?
C72 C69 C70 C65 -179.8(5) . . . . ?
C66 C65 C70 C69 1.1(8) . . . . ?
P3 C65 C70 C69 179.4(4) . . . . ?
C68 C67 C71 F49 170.9(7) . . . . ?
C66 C67 C71 F49 -9.9(11) . . . . ?
C68 C67 C71 F50 47.6(10) . . . . ?
C66 C67 C71 F50 -133.1(7) . . . . ?
C68 C67 C71 F51 -70.5(9) . . . . ?
C66 C67 C71 F51 108.8(8) . . . . ?
C70 C69 C72 F54A 82.0(11) . . . . ?
C68 C69 C72 F54A -96.2(10) . . . . ?
C70 C69 C72 F52B -126.9(9) . . . . ?
C68 C69 C72 F52B 54.9(11) . . . . ?
C70 C69 C72 F53B 1.9(11) . . . . ?
C68 C69 C72 F53B -176.4(8) . . . . ?
C70 C69 C72 F53A -42.8(9) . . . . ?
C68 C69 C72 F53A 139.0(8) . . . . ?
C70 C69 C72 F52A -151.8(7) . . . . ?
C68 C69 C72 F52A 30.0(10) . . . . ?
C70 C69 C72 F54B 115.5(7) . . . . ?
C68 C69 C72 F54B -62.7(9) . . . . ?
C57 P3 B21 B25 -40.8(5) . . . . ?
C65 P3 B21 B25 -162.1(4) . . . . ?
C49 P3 B21 B25 76.9(5) . . . . ?
C57 P3 B21 B22 45.9(6) . . . . ?
C65 P3 B21 B22 -75.4(6) . . . . ?
C49 P3 B21 B22 163.5(5) . . . . ?
C57 P3 B21 B24 -125.1(5) . . . . ?
C65 P3 B21 B24 113.6(5) . . . . ?
C49 P3 B21 B24 -7.5(6) . . . . ?
C57 P3 B21 B23 142.6(6) . . . . ?
C65 P3 B21 B23 21.3(7) . . . . ?
C49 P3 B21 B23 -99.8(6) . . . . ?
B25 B21 B22 B26 -89.6(5) . . . . ?
B24 B21 B22 B26 -31.9(6) . . . . ?
B23 B21 B22 B26 25.4(5) . . . . ?
P3 B21 B22 B26 155.4(5) . . . . ?
B25 B21 B22 B29 -24.1(4) . . . . ?
B24 B21 B22 B29 33.5(6) . . . . ?
B23 B21 B22 B29 90.9(5) . . . . ?
P3 B21 B22 B29 -139.1(5) . . . . ?
B24 B21 B22 B25 57.7(4) . . . . ?
B23 B21 B22 B25 115.0(4) . . . . ?
P3 B21 B22 B25 -115.0(6) . . . . ?
B25 B21 B22 B23 -115.0(4) . . . . ?
B24 B21 B22 B23 -57.3(4) . . . . ?
P3 B21 B22 B23 130.0(6) . . . . ?
B25 B21 B23 B26 33.0(6) . . . . ?
B22 B21 B23 B26 -25.4(5) . . . . ?
B24 B21 B23 B26 90.6(5) . . . . ?
P3 B21 B23 B26 -149.8(5) . . . . ?
B25 B21 B23 B27 -32.9(6) . . . . ?
B22 B21 B23 B27 -91.3(5) . . . . ?
B24 B21 B23 B27 24.7(4) . . . . ?
P3 B21 B23 B27 144.2(5) . . . . ?
B25 B21 B23 B24 -57.6(4) . . . . ?
B22 B21 B23 B24 -115.9(4) . . . . ?
P3 B21 B23 B24 119.6(6) . . . . ?
B25 B21 B23 B22 58.4(4) . . . . ?
B24 B21 B23 B22 115.9(4) . . . . ?
P3 B21 B23 B22 -124.5(6) . . . . ?
B26 B22 B23 B21 -152.2(5) . . . . ?
B29 B22 B23 B21 -106.5(5) . . . . ?
B25 B22 B23 B21 -49.1(4) . . . . ?
B21 B22 B23 B26 152.2(5) . . . . ?
B29 B22 B23 B26 45.7(4) . . . . ?
B25 B22 B23 B26 103.1(4) . . . . ?
B21 B22 B23 B27 106.8(5) . . . . ?
B26 B22 B23 B27 -45.4(4) . . . . ?
B29 B22 B23 B27 0.3(5) . . . . ?
B25 B22 B23 B27 57.7(4) . . . . ?
B21 B22 B23 B24 48.9(4) . . . . ?
B26 B22 B23 B24 -103.3(4) . . . . ?
B29 B22 B23 B24 -57.6(5) . . . . ?
B25 B22 B23 B24 -0.3(4) . . . . ?
B25 B21 B24 B27 90.5(5) . . . . ?
B22 B21 B24 B27 32.5(6) . . . . ?
B23 B21 B24 B27 -25.3(5) . . . . ?
P3 B21 B24 B27 -154.5(4) . . . . ?
B25 B21 B24 B28 24.0(5) . . . . ?
B22 B21 B24 B28 -33.9(6) . . . . ?
B23 B21 B24 B28 -91.7(5) . . . . ?
P3 B21 B24 B28 139.1(5) . . . . ?
B25 B21 B24 B23 115.8(4) . . . . ?
B22 B21 B24 B23 57.8(4) . . . . ?
P3 B21 B24 B23 -129.2(6) . . . . ?
B22 B21 B24 B25 -57.9(4) . . . . ?
B23 B21 B24 B25 -115.8(4) . . . . ?
P3 B21 B24 B25 115.0(6) . . . . ?
B26 B23 B24 B21 -107.1(5) . . . . ?
B27 B23 B24 B21 -152.8(5) . . . . ?
B22 B23 B24 B21 -48.6(4) . . . . ?
B21 B23 B24 B27 152.8(5) . . . . ?
B26 B23 B24 B27 45.7(4) . . . . ?
B22 B23 B24 B27 104.2(4) . . . . ?
B21 B23 B24 B28 107.3(5) . . . . ?
B26 B23 B24 B28 0.2(5) . . . . ?
B27 B23 B24 B28 -45.4(4) . . . . ?
B22 B23 B24 B28 58.8(4) . . . . ?
B21 B23 B24 B25 48.8(4) . . . . ?
B26 B23 B24 B25 -58.3(4) . . . . ?
B27 B23 B24 B25 -103.9(4) . . . . ?
B22 B23 B24 B25 0.3(4) . . . . ?
B22 B21 B25 B29 25.0(5) . . . . ?
B24 B21 B25 B29 -90.8(5) . . . . ?
B23 B21 B25 B29 -33.4(6) . . . . ?
P3 B21 B25 B29 149.0(4) . . . . ?
B22 B21 B25 B28 91.9(5) . . . . ?
B24 B21 B25 B28 -23.9(5) . . . . ?
B23 B21 B25 B28 33.5(6) . . . . ?
P3 B21 B25 B28 -144.1(5) . . . . ?
B22 B21 B25 B24 115.8(4) . . . . ?
B23 B21 B25 B24 57.3(4) . . . . ?
P3 B21 B25 B24 -120.2(5) . . . . ?
B24 B21 B25 B22 -115.8(4) . . . . ?
B23 B21 B25 B22 -58.4(4) . . . . ?
P3 B21 B25 B22 124.0(5) . . . . ?
B27 B24 B25 B21 -108.3(5) . . . . ?
B28 B24 B25 B21 -153.9(5) . . . . ?
B23 B24 B25 B21 -49.0(4) . . . . ?
B21 B24 B25 B29 108.1(5) . . . . ?
B27 B24 B25 B29 -0.2(5) . . . . ?
B28 B24 B25 B29 -45.7(4) . . . . ?
B23 B24 B25 B29 59.1(5) . . . . ?
B21 B24 B25 B28 153.9(5) . . . . ?
B27 B24 B25 B28 45.5(4) . . . . ?
B23 B24 B25 B28 104.9(4) . . . . ?
B21 B24 B25 B22 48.7(4) . . . . ?
B27 B24 B25 B22 -59.6(5) . . . . ?
B28 B24 B25 B22 -105.1(4) . . . . ?
B23 B24 B25 B22 -0.3(4) . . . . ?
B26 B22 B25 B21 107.6(5) . . . . ?
B29 B22 B25 B21 153.1(5) . . . . ?
B23 B22 B25 B21 49.1(4) . . . . ?
B21 B22 B25 B29 -153.1(5) . . . . ?
B26 B22 B25 B29 -45.5(4) . . . . ?
B23 B22 B25 B29 -104.0(4) . . . . ?
B21 B22 B25 B28 -106.9(5) . . . . ?
B26 B22 B25 B28 0.7(5) . . . . ?
B29 B22 B25 B28 46.2(4) . . . . ?
B23 B22 B25 B28 -57.8(5) . . . . ?
B21 B22 B25 B24 -48.9(4) . . . . ?
B26 B22 B25 B24 58.7(5) . . . . ?
B29 B22 B25 B24 104.3(4) . . . . ?
B23 B22 B25 B24 0.3(4) . . . . ?
B21 B22 B26 B30 79.2(6) . . . . ?
B29 B22 B26 B30 -22.9(5) . . . . ?
B25 B22 B26 B30 21.0(6) . . . . ?
B23 B22 B26 B30 103.7(5) . . . . ?
B21 B22 B26 B23 -24.6(5) . . . . ?
B29 B22 B26 B23 -126.7(5) . . . . ?
B25 B22 B26 B23 -82.8(4) . . . . ?
B21 B22 B26 B29 102.1(5) . . . . ?
B25 B22 B26 B29 43.9(4) . . . . ?
B23 B22 B26 B29 126.7(5) . . . . ?
B21 B22 B26 B27 19.9(6) . . . . ?
B29 B22 B26 B27 -82.2(5) . . . . ?
B25 B22 B26 B27 -38.3(5) . . . . ?
B23 B22 B26 B27 44.5(4) . . . . ?
B21 B23 B26 B30 -80.2(6) . . . . ?
B27 B23 B26 B30 22.7(5) . . . . ?
B24 B23 B26 B30 -21.5(6) . . . . ?
B22 B23 B26 B30 -104.8(6) . . . . ?
B21 B23 B26 B22 24.6(4) . . . . ?
B27 B23 B26 B22 127.5(5) . . . . ?
B24 B23 B26 B22 83.3(4) . . . . ?
B21 B23 B26 B29 -20.7(6) . . . . ?
B27 B23 B26 B29 82.2(4) . . . . ?
B24 B23 B26 B29 38.0(5) . . . . ?
B22 B23 B26 B29 -45.3(4) . . . . ?
B21 B23 B26 B27 -102.9(5) . . . . ?
B24 B23 B26 B27 -44.2(4) . . . . ?
B22 B23 B26 B27 -127.5(5) . . . . ?
B21 B24 B27 B30 -79.5(6) . . . . ?
B28 B24 B27 B30 23.7(5) . . . . ?
B23 B24 B27 B30 -103.9(5) . . . . ?
B25 B24 B27 B30 -20.7(6) . . . . ?
B21 B24 B27 B23 24.4(4) . . . . ?
B28 B24 B27 B23 127.6(4) . . . . ?
B25 B24 B27 B23 83.2(4) . . . . ?
B21 B24 B27 B28 -103.2(5) . . . . ?
B23 B24 B27 B28 -127.6(4) . . . . ?
B25 B24 B27 B28 -44.4(4) . . . . ?
B21 B24 B27 B26 -20.3(6) . . . . ?
B28 B24 B27 B26 82.9(5) . . . . ?
B23 B24 B27 B26 -44.7(4) . . . . ?
B25 B24 B27 B26 38.5(5) . . . . ?
B21 B23 B27 B30 80.0(6) . . . . ?
B26 B23 B27 B30 -22.8(5) . . . . ?
B24 B23 B27 B30 104.2(5) . . . . ?
B22 B23 B27 B30 21.5(6) . . . . ?
B21 B23 B27 B24 -24.2(4) . . . . ?
B26 B23 B27 B24 -126.9(5) . . . . ?
B22 B23 B27 B24 -82.7(4) . . . . ?
B21 B23 B27 B28 20.2(6) . . . . ?
B26 B23 B27 B28 -82.5(5) . . . . ?
B24 B23 B27 B28 44.4(4) . . . . ?
B22 B23 B27 B28 -38.3(5) . . . . ?
B21 B23 B27 B26 102.8(5) . . . . ?
B24 B23 B27 B26 126.9(5) . . . . ?
B22 B23 B27 B26 44.2(4) . . . . ?
B22 B26 B27 B30 109.1(5) . . . . ?
B23 B26 B27 B30 154.8(5) . . . . ?
B29 B26 B27 B30 50.1(4) . . . . ?
B30 B26 B27 B24 -109.0(5) . . . . ?
B22 B26 B27 B24 0.1(6) . . . . ?
B23 B26 B27 B24 45.8(4) . . . . ?
B29 B26 B27 B24 -58.9(5) . . . . ?
B30 B26 B27 B23 -154.8(5) . . . . ?
B22 B26 B27 B23 -45.7(4) . . . . ?
B29 B26 B27 B23 -104.7(4) . . . . ?
B30 B26 B27 B28 -50.2(4) . . . . ?
B22 B26 B27 B28 58.9(5) . . . . ?
B23 B26 B27 B28 104.5(4) . . . . ?
B29 B26 B27 B28 -0.1(4) . . . . ?
B21 B24 B28 B30 80.3(6) . . . . ?
B27 B24 B28 B30 -23.7(5) . . . . ?
B23 B24 B28 B30 21.1(6) . . . . ?
B25 B24 B28 B30 103.6(5) . . . . ?
B21 B24 B28 B25 -23.3(5) . . . . ?
B27 B24 B28 B25 -127.3(5) . . . . ?
B23 B24 B28 B25 -82.5(4) . . . . ?
B21 B24 B28 B27 104.0(5) . . . . ?
B23 B24 B28 B27 44.8(4) . . . . ?
B25 B24 B28 B27 127.3(5) . . . . ?
B21 B24 B28 B29 20.8(6) . . . . ?
B27 B24 B28 B29 -83.2(5) . . . . ?
B23 B24 B28 B29 -38.4(5) . . . . ?
B25 B24 B28 B29 44.1(4) . . . . ?
B21 B25 B28 B30 -80.9(6) . . . . ?
B29 B25 B28 B30 23.2(5) . . . . ?
B24 B25 B28 B30 -104.2(5) . . . . ?
B22 B25 B28 B30 -22.1(6) . . . . ?
B21 B25 B28 B24 23.3(4) . . . . ?
B29 B25 B28 B24 127.4(5) . . . . ?
B22 B25 B28 B24 82.1(4) . . . . ?
B21 B25 B28 B27 -21.2(6) . . . . ?
B29 B25 B28 B27 83.0(5) . . . . ?
B24 B25 B28 B27 -44.5(4) . . . . ?
B22 B25 B28 B27 37.7(5) . . . . ?
B21 B25 B28 B29 -104.1(5) . . . . ?
B24 B25 B28 B29 -127.4(5) . . . . ?
B22 B25 B28 B29 -45.3(4) . . . . ?
B24 B27 B28 B30 153.8(5) . . . . ?
B23 B27 B28 B30 108.4(5) . . . . ?
B26 B27 B28 B30 49.9(4) . . . . ?
B30 B27 B28 B24 -153.8(5) . . . . ?
B23 B27 B28 B24 -45.4(4) . . . . ?
B26 B27 B28 B24 -103.9(4) . . . . ?
B30 B27 B28 B25 -108.0(5) . . . . ?
B24 B27 B28 B25 45.9(4) . . . . ?
B23 B27 B28 B25 0.5(5) . . . . ?
B26 B27 B28 B25 -58.0(5) . . . . ?
B30 B27 B28 B29 -49.8(4) . . . . ?
B24 B27 B28 B29 104.0(4) . . . . ?
B23 B27 B28 B29 58.6(5) . . . . ?
B26 B27 B28 B29 0.1(4) . . . . ?
B21 B25 B29 B30 79.8(6) . . . . ?
B28 B25 B29 B30 -23.2(5) . . . . ?
B24 B25 B29 B30 21.0(6) . . . . ?
B22 B25 B29 B30 103.8(6) . . . . ?
B21 B25 B29 B22 -24.0(4) . . . . ?
B28 B25 B29 B22 -127.0(5) . . . . ?
B24 B25 B29 B22 -82.8(4) . . . . ?
B21 B25 B29 B28 103.0(5) . . . . ?
B24 B25 B29 B28 44.2(4) . . . . ?
B22 B25 B29 B28 127.0(5) . . . . ?
B21 B25 B29 B26 20.7(6) . . . . ?
B28 B25 B29 B26 -82.3(4) . . . . ?
B24 B25 B29 B26 -38.2(5) . . . . ?
B22 B25 B29 B26 44.7(4) . . . . ?
B21 B22 B29 B30 -80.3(6) . . . . ?
B26 B22 B29 B30 22.8(5) . . . . ?
B25 B22 B29 B30 -104.0(5) . . . . ?
B23 B22 B29 B30 -21.9(6) . . . . ?
B21 B22 B29 B25 23.7(4) . . . . ?
B26 B22 B29 B25 126.7(5) . . . . ?
B23 B22 B29 B25 82.0(4) . . . . ?
B21 B22 B29 B28 -21.1(6) . . . . ?
B26 B22 B29 B28 82.0(5) . . . . ?
B25 B22 B29 B28 -44.7(4) . . . . ?
B23 B22 B29 B28 37.3(5) . . . . ?
B21 B22 B29 B26 -103.1(5) . . . . ?
B25 B22 B29 B26 -126.7(5) . . . . ?
B23 B22 B29 B26 -44.7(4) . . . . ?
B24 B28 B29 B30 108.5(5) . . . . ?
B25 B28 B29 B30 154.2(5) . . . . ?
B27 B28 B29 B30 49.9(4) . . . . ?
B30 B28 B29 B25 -154.2(5) . . . . ?
B24 B28 B29 B25 -45.7(4) . . . . ?
B27 B28 B29 B25 -104.3(4) . . . . ?
B30 B28 B29 B22 -108.3(5) . . . . ?
B24 B28 B29 B22 0.3(6) . . . . ?
B25 B28 B29 B22 46.0(4) . . . . ?
B27 B28 B29 B22 -58.3(5) . . . . ?
B30 B28 B29 B26 -50.0(4) . . . . ?
B24 B28 B29 B26 58.5(5) . . . . ?
B25 B28 B29 B26 104.2(4) . . . . ?
B27 B28 B29 B26 -0.1(4) . . . . ?
B22 B26 B29 B30 -154.7(5) . . . . ?
B23 B26 B29 B30 -108.5(5) . . . . ?
B27 B26 B29 B30 -49.9(4) . . . . ?
B30 B26 B29 B25 108.6(5) . . . . ?
B22 B26 B29 B25 -46.1(4) . . . . ?
B23 B26 B29 B25 0.1(5) . . . . ?
B27 B26 B29 B25 58.7(5) . . . . ?
B30 B26 B29 B22 154.7(5) . . . . ?
B23 B26 B29 B22 46.2(4) . . . . ?
B27 B26 B29 B22 104.8(4) . . . . ?
B30 B26 B29 B28 50.0(4) . . . . ?
B22 B26 B29 B28 -104.7(4) . . . . ?
B23 B26 B29 B28 -58.4(5) . . . . ?
B27 B26 B29 B28 0.1(4) . . . . ?
B24 B27 B30 B28 -24.3(5) . . . . ?
B23 B27 B30 B28 -91.1(5) . . . . ?
B26 B27 B30 B28 -114.4(5) . . . . ?
B24 B27 B30 B26 90.1(5) . . . . ?
B23 B27 B30 B26 23.3(5) . . . . ?
B28 B27 B30 B26 114.4(5) . . . . ?
B24 B27 B30 B29 32.6(6) . . . . ?
B23 B27 B30 B29 -34.2(6) . . . . ?
B28 B27 B30 B29 56.9(5) . . . . ?
B26 B27 B30 B29 -57.5(5) . . . . ?
B24 B28 B30 B27 24.2(5) . . . . ?
B25 B28 B30 B27 91.3(5) . . . . ?
B29 B28 B30 B27 114.9(5) . . . . ?
B24 B28 B30 B26 -33.3(6) . . . . ?
B25 B28 B30 B26 33.9(6) . . . . ?
B27 B28 B30 B26 -57.4(4) . . . . ?
B29 B28 B30 B26 57.5(4) . . . . ?
B24 B28 B30 B29 -90.8(5) . . . . ?
B25 B28 B30 B29 -23.6(5) . . . . ?
B27 B28 B30 B29 -114.9(5) . . . . ?
B22 B26 B30 B27 -90.6(5) . . . . ?
B23 B26 B30 B27 -23.4(5) . . . . ?
B29 B26 B30 B27 -114.2(5) . . . . ?
B22 B26 B30 B28 -33.8(6) . . . . ?
B23 B26 B30 B28 33.5(6) . . . . ?
B29 B26 B30 B28 -57.4(4) . . . . ?
B27 B26 B30 B28 56.8(4) . . . . ?
B22 B26 B30 B29 23.6(5) . . . . ?
B23 B26 B30 B29 90.9(5) . . . . ?
B27 B26 B30 B29 114.2(5) . . . . ?
B25 B29 B30 B27 -32.7(6) . . . . ?
B22 B29 B30 B27 34.3(6) . . . . ?
B28 B29 B30 B27 -56.5(4) . . . . ?
B26 B29 B30 B27 57.6(4) . . . . ?
B25 B29 B30 B28 23.8(5) . . . . ?
B22 B29 B30 B28 90.8(5) . . . . ?
B26 B29 B30 B28 114.1(5) . . . . ?
B25 B29 B30 B26 -90.3(5) . . . . ?
B22 B29 B30 B26 -23.3(5) . . . . ?
B28 B29 B30 B26 -114.1(5) . . . . ?
C81 P4 C73 C78 1.6(5) . . . . ?
C89 P4 C73 C78 -109.1(4) . . . . ?
B31 P4 C73 C78 127.7(4) . . . . ?
C81 P4 C73 C74 179.1(4) . . . . ?
C89 P4 C73 C74 68.4(4) . . . . ?
B31 P4 C73 C74 -54.8(5) . . . . ?
C78 C73 C74 C75 2.2(8) . . . . ?
P4 C73 C74 C75 -175.4(4) . . . . ?
C73 C74 C75 C76 -2.1(8) . . . . ?
C73 C74 C75 C79 179.8(5) . . . . ?
C74 C75 C76 C77 0.5(8) . . . . ?
C79 C75 C76 C77 178.6(5) . . . . ?
C75 C76 C77 C78 1.0(8) . . . . ?
C75 C76 C77 C80 -178.4(5) . . . . ?
C74 C73 C78 C77 -0.6(8) . . . . ?
P4 C73 C78 C77 176.8(4) . . . . ?
C76 C77 C78 C73 -1.0(8) . . . . ?
C80 C77 C78 C73 178.4(5) . . . . ?
C76 C75 C79 F56 -106.8(6) . . . . ?
C74 C75 C79 F56 71.3(7) . . . . ?
C76 C75 C79 F57 15.0(8) . . . . ?
C74 C75 C79 F57 -166.9(5) . . . . ?
C76 C75 C79 F55 134.6(6) . . . . ?
C74 C75 C79 F55 -47.3(7) . . . . ?
C78 C77 C80 F58 -100.7(7) . . . . ?
C76 C77 C80 F58 78.7(7) . . . . ?
C78 C77 C80 F60 19.7(8) . . . . ?
C76 C77 C80 F60 -160.8(5) . . . . ?
C78 C77 C80 F59 138.6(5) . . . . ?
C76 C77 C80 F59 -42.0(7) . . . . ?
C73 P4 C81 C82 88.8(5) . . . . ?
C89 P4 C81 C82 -161.3(4) . . . . ?
B31 P4 C81 C82 -38.4(5) . . . . ?
C73 P4 C81 C86 -91.3(5) . . . . ?
C89 P4 C81 C86 18.6(5) . . . . ?
B31 P4 C81 C86 141.5(4) . . . . ?
C86 C81 C82 C83 2.1(8) . . . . ?
P4 C81 C82 C83 -178.0(4) . . . . ?
C81 C82 C83 C84 -2.3(9) . . . . ?
C81 C82 C83 C87 179.1(6) . . . . ?
C82 C83 C84 C85 1.3(9) . . . . ?
C87 C83 C84 C85 179.9(6) . . . . ?
C83 C84 C85 C86 -0.1(9) . . . . ?
C83 C84 C85 C88 178.4(6) . . . . ?
C84 C85 C86 C81 -0.1(8) . . . . ?
C88 C85 C86 C81 -178.6(5) . . . . ?
C82 C81 C86 C85 -1.0(8) . . . . ?
P4 C81 C86 C85 179.1(4) . . . . ?
C84 C83 C87 F63A -99.1(9) . . . . ?
C82 C83 C87 F63A 79.5(10) . . . . ?
C84 C83 C87 F61B -176.8(8) . . . . ?
C82 C83 C87 F61B 1.8(11) . . . . ?
C84 C83 C87 F62B 53.3(10) . . . . ?
C82 C83 C87 F62B -128.0(8) . . . . ?
C84 C83 C87 F62A 27.3(10) . . . . ?
C82 C83 C87 F62A -154.1(7) . . . . ?
C84 C83 C87 F61A 141.2(7) . . . . ?
C82 C83 C87 F61A -40.1(9) . . . . ?
C84 C83 C87 F63B -62.7(9) . . . . ?
C82 C83 C87 F63B 116.0(7) . . . . ?
C86 C85 C88 F64 105.9(7) . . . . ?
C84 C85 C88 F64 -72.6(7) . . . . ?
C86 C85 C88 F65 -131.6(6) . . . . ?
C84 C85 C88 F65 49.9(8) . . . . ?
C86 C85 C88 F66 -12.0(8) . . . . ?
C84 C85 C88 F66 169.5(6) . . . . ?
C73 P4 C89 C90 8.9(5) . . . . ?
C81 P4 C89 C90 -102.1(5) . . . . ?
B31 P4 C89 C90 134.2(4) . . . . ?
C73 P4 C89 C94 -169.0(4) . . . . ?
C81 P4 C89 C94 80.0(4) . . . . ?
B31 P4 C89 C94 -43.7(5) . . . . ?
C94 C89 C90 C91 1.4(8) . . . . ?
P4 C89 C90 C91 -176.4(4) . . . . ?
C89 C90 C91 C92 -1.0(8) . . . . ?
C89 C90 C91 C95 177.6(5) . . . . ?
C90 C91 C92 C93 0.2(8) . . . . ?
C95 C91 C92 C93 -178.4(5) . . . . ?
C91 C92 C93 C94 0.1(8) . . . . ?
C91 C92 C93 C96 179.4(5) . . . . ?
C92 C93 C94 C89 0.3(8) . . . . ?
C96 C93 C94 C89 -179.0(5) . . . . ?
C90 C89 C94 C93 -1.1(8) . . . . ?
P4 C89 C94 C93 176.8(4) . . . . ?
C92 C91 C95 F68B -66.0(9) . . . . ?
C90 C91 C95 F68B 115.4(8) . . . . ?
C92 C91 C95 F69A 101.4(10) . . . . ?
C90 C91 C95 F69A -77.2(10) . . . . ?
C92 C91 C95 F67B 165.8(7) . . . . ?
C90 C91 C95 F67B -12.8(9) . . . . ?
C92 C91 C95 F67A -136.1(8) . . . . ?
C90 C91 C95 F67A 45.4(9) . . . . ?
C92 C91 C95 F68A -27.4(9) . . . . ?
C90 C91 C95 F68A 154.0(7) . . . . ?
C92 C91 C95 F69B 55.2(8) . . . . ?
C90 C91 C95 F69B -123.4(6) . . . . ?
C92 C93 C96 F72A -82.4(10) . . . . ?
C94 C93 C96 F72A 96.9(10) . . . . ?
C92 C93 C96 F71B 76.8(9) . . . . ?
C94 C93 C96 F71B -103.9(8) . . . . ?
C92 C93 C96 F70B -152.2(7) . . . . ?
C94 C93 C96 F70B 27.1(10) . . . . ?
C92 C93 C96 F71A 45.4(10) . . . . ?
C94 C93 C96 F71A -135.4(8) . . . . ?
C92 C93 C96 F72B -42.2(8) . . . . ?
C94 C93 C96 F72B 137.0(7) . . . . ?
C92 C93 C96 F70A 156.0(7) . . . . ?
C94 C93 C96 F70A -24.7(9) . . . . ?
C73 P4 B31 B32 -71.0(6) . . . . ?
C81 P4 B31 B32 51.1(6) . . . . ?
C89 P4 B31 B32 170.1(5) . . . . ?
C73 P4 B31 B33 -158.6(5) . . . . ?
C81 P4 B31 B33 -36.5(6) . . . . ?
C89 P4 B31 B33 82.5(5) . . . . ?
C73 P4 B31 B35 23.8(7) . . . . ?
C81 P4 B31 B35 145.8(6) . . . . ?
C89 P4 B31 B35 -95.1(6) . . . . ?
C73 P4 B31 B34 115.8(5) . . . . ?
C81 P4 B31 B34 -122.2(5) . . . . ?
C89 P4 B31 B34 -3.1(6) . . . . ?
B33 B31 B32 B36 -89.6(5) . . . . ?
B35 B31 B32 B36 25.5(4) . . . . ?
B34 B31 B32 B36 -31.5(6) . . . . ?
P4 B31 B32 B36 153.9(5) . . . . ?
B33 B31 B32 B37 -24.7(5) . . . . ?
B35 B31 B32 B37 90.5(5) . . . . ?
B34 B31 B32 B37 33.4(6) . . . . ?
P4 B31 B32 B37 -141.1(5) . . . . ?
B33 B31 B32 B35 -115.1(5) . . . . ?
B34 B31 B32 B35 -57.0(4) . . . . ?
P4 B31 B32 B35 128.4(6) . . . . ?
B35 B31 B32 B33 115.1(5) . . . . ?
B34 B31 B32 B33 58.1(4) . . . . ?
P4 B31 B32 B33 -116.5(6) . . . . ?
B32 B31 B33 B38 90.8(5) . . . . ?
B35 B31 B33 B38 32.3(6) . . . . ?
B34 B31 B33 B38 -24.7(5) . . . . ?
P4 B31 B33 B38 -145.9(5) . . . . ?
B32 B31 B33 B37 25.1(5) . . . . ?
B35 B31 B33 B37 -33.3(6) . . . . ?
B34 B31 B33 B37 -90.4(5) . . . . ?
P4 B31 B33 B37 148.4(5) . . . . ?
B32 B31 B33 B34 115.5(5) . . . . ?
B35 B31 B33 B34 57.1(4) . . . . ?
P4 B31 B33 B34 -121.2(5) . . . . ?
B35 B31 B33 B32 -58.4(4) . . . . ?
B34 B31 B33 B32 -115.5(5) . . . . ?
P4 B31 B33 B32 123.3(6) . . . . ?
B36 B32 B33 B31 107.5(5) . . . . ?
B37 B32 B33 B31 152.6(5) . . . . ?
B35 B32 B33 B31 49.2(4) . . . . ?
B31 B32 B33 B38 -107.2(5) . . . . ?
B36 B32 B33 B38 0.3(5) . . . . ?
B37 B32 B33 B38 45.4(4) . . . . ?
B35 B32 B33 B38 -58.0(5) . . . . ?
B31 B32 B33 B37 -152.6(5) . . . . ?
B36 B32 B33 B37 -45.1(4) . . . . ?
B35 B32 B33 B37 -103.4(5) . . . . ?
B31 B32 B33 B34 -49.0(4) . . . . ?
B36 B32 B33 B34 58.5(4) . . . . ?
B37 B32 B33 B34 103.6(5) . . . . ?
B35 B32 B33 B34 0.2(4) . . . . ?
B32 B31 B34 B38 -34.1(6) . . . . ?
B33 B31 B34 B38 24.5(4) . . . . ?
B35 B31 B34 B38 -91.7(5) . . . . ?
P4 B31 B34 B38 140.6(5) . . . . ?
B32 B31 B34 B39 32.4(6) . . . . ?
B33 B31 B34 B39 91.0(5) . . . . ?
B35 B31 B34 B39 -25.2(5) . . . . ?
P4 B31 B34 B39 -153.0(5) . . . . ?
B32 B31 B34 B35 57.6(4) . . . . ?
B33 B31 B34 B35 116.2(4) . . . . ?
P4 B31 B34 B35 -127.7(6) . . . . ?
B32 B31 B34 B33 -58.6(4) . . . . ?
B35 B31 B34 B33 -116.2(4) . . . . ?
P4 B31 B34 B33 116.0(5) . . . . ?
B38 B33 B34 B31 152.9(5) . . . . ?
B37 B33 B34 B31 107.4(5) . . . . ?
B32 B33 B34 B31 48.5(4) . . . . ?
B31 B33 B34 B38 -152.9(5) . . . . ?
B37 B33 B34 B38 -45.5(4) . . . . ?
B32 B33 B34 B38 -104.4(4) . . . . ?
B31 B33 B34 B39 -107.4(5) . . . . ?
B38 B33 B34 B39 45.5(4) . . . . ?
B37 B33 B34 B39 0.1(5) . . . . ?
B32 B33 B34 B39 -58.9(5) . . . . ?
B31 B33 B34 B35 -48.7(4) . . . . ?
B38 B33 B34 B35 104.2(4) . . . . ?
B37 B33 B34 B35 58.8(5) . . . . ?
B32 B33 B34 B35 -0.2(4) . . . . ?
B32 B31 B35 B39 -91.1(5) . . . . ?
B33 B31 B35 B39 -32.3(6) . . . . ?
B34 B31 B35 B39 25.2(5) . . . . ?
P4 B31 B35 B39 145.8(5) . . . . ?
B32 B31 B35 B36 -25.6(5) . . . . ?
B33 B31 B35 B36 33.2(6) . . . . ?
B34 B31 B35 B36 90.7(5) . . . . ?
P4 B31 B35 B36 -148.7(5) . . . . ?
B32 B31 B35 B34 -116.3(4) . . . . ?
B33 B31 B35 B34 -57.5(4) . . . . ?
P4 B31 B35 B34 120.5(6) . . . . ?
B33 B31 B35 B32 58.8(4) . . . . ?
B34 B31 B35 B32 116.3(4) . . . . ?
P4 B31 B35 B32 -123.1(6) . . . . ?
B38 B34 B35 B31 106.4(5) . . . . ?
B39 B34 B35 B31 152.5(5) . . . . ?
B33 B34 B35 B31 48.4(4) . . . . ?
B31 B34 B35 B39 -152.5(5) . . . . ?
B38 B34 B35 B39 -46.1(5) . . . . ?
B33 B34 B35 B39 -104.1(5) . . . . ?
B31 B34 B35 B36 -107.0(5) . . . . ?
B38 B34 B35 B36 -0.7(5) . . . . ?
B39 B34 B35 B36 45.5(4) . . . . ?
B33 B34 B35 B36 -58.6(5) . . . . ?
B31 B34 B35 B32 -48.2(4) . . . . ?
B38 B34 B35 B32 58.1(5) . . . . ?
B39 B34 B35 B32 104.3(5) . . . . ?
B33 B34 B35 B32 0.2(4) . . . . ?
B36 B32 B35 B31 -152.0(5) . . . . ?
B37 B32 B35 B31 -106.8(5) . . . . ?
B33 B32 B35 B31 -49.0(4) . . . . ?
B31 B32 B35 B39 107.4(5) . . . . ?
B36 B32 B35 B39 -44.5(4) . . . . ?
B37 B32 B35 B39 0.7(5) . . . . ?
B33 B32 B35 B39 58.4(5) . . . . ?
B31 B32 B35 B36 152.0(5) . . . . ?
B37 B32 B35 B36 45.2(4) . . . . ?
B33 B32 B35 B36 103.0(4) . . . . ?
B31 B32 B35 B34 48.8(4) . . . . ?
B36 B32 B35 B34 -103.2(4) . . . . ?
B37 B32 B35 B34 -58.0(4) . . . . ?
B33 B32 B35 B34 -0.2(4) . . . . ?
B31 B35 B36 B40 -80.5(6) . . . . ?
B39 B35 B36 B40 23.0(5) . . . . ?
B34 B35 B36 B40 -21.6(6) . . . . ?
B32 B35 B36 B40 -105.2(6) . . . . ?
B31 B35 B36 B32 24.7(5) . . . . ?
B39 B35 B36 B32 128.3(5) . . . . ?
B34 B35 B36 B32 83.6(4) . . . . ?
B31 B35 B36 B39 -103.6(5) . . . . ?
B34 B35 B36 B39 -44.7(4) . . . . ?
B32 B35 B36 B39 -128.3(5) . . . . ?
B31 B35 B36 B37 -20.7(6) . . . . ?
B39 B35 B36 B37 82.9(5) . . . . ?
B34 B35 B36 B37 38.2(6) . . . . ?
B32 B35 B36 B37 -45.4(4) . . . . ?
B31 B32 B36 B40 79.4(6) . . . . ?
B37 B32 B36 B40 -22.6(5) . . . . ?
B35 B32 B36 B40 104.2(6) . . . . ?
B33 B32 B36 B40 21.4(6) . . . . ?
B31 B32 B36 B35 -24.8(4) . . . . ?
B37 B32 B36 B35 -126.9(5) . . . . ?
B33 B32 B36 B35 -82.9(4) . . . . ?
B31 B32 B36 B39 19.2(6) . . . . ?
B37 B32 B36 B39 -82.8(5) . . . . ?
B35 B32 B36 B39 44.1(4) . . . . ?
B33 B32 B36 B39 -38.8(5) . . . . ?
B31 B32 B36 B37 102.1(5) . . . . ?
B35 B32 B36 B37 126.9(5) . . . . ?
B33 B32 B36 B37 44.0(4) . . . . ?
B31 B33 B37 B40 79.7(6) . . . . ?
B38 B33 B37 B40 -23.4(5) . . . . ?
B34 B33 B37 B40 21.1(6) . . . . ?
B32 B33 B37 B40 103.7(5) . . . . ?
B31 B33 B37 B38 103.0(5) . . . . ?
B34 B33 B37 B38 44.4(4) . . . . ?
B32 B33 B37 B38 127.1(5) . . . . ?
B31 B33 B37 B32 -24.1(5) . . . . ?
B38 B33 B37 B32 -127.1(5) . . . . ?
B34 B33 B37 B32 -82.7(4) . . . . ?
B31 B33 B37 B36 20.6(7) . . . . ?
B38 B33 B37 B36 -82.4(5) . . . . ?
B34 B33 B37 B36 -38.0(6) . . . . ?
B32 B33 B37 B36 44.7(4) . . . . ?
B31 B32 B37 B40 -80.6(6) . . . . ?
B36 B32 B37 B40 22.3(5) . . . . ?
B35 B32 B37 B40 -22.1(6) . . . . ?
B33 B32 B37 B40 -104.7(6) . . . . ?
B31 B32 B37 B33 24.1(5) . . . . ?
B36 B32 B37 B33 126.9(5) . . . . ?
B35 B32 B37 B33 82.5(4) . . . . ?
B31 B32 B37 B38 -20.4(6) . . . . ?
B36 B32 B37 B38 82.5(5) . . . . ?
B35 B32 B37 B38 38.1(5) . . . . ?
B33 B32 B37 B38 -44.4(4) . . . . ?
B31 B32 B37 B36 -102.9(5) . . . . ?
B35 B32 B37 B36 -44.4(4) . . . . ?
B33 B32 B37 B36 -126.9(5) . . . . ?
B35 B36 B37 B40 -109.1(6) . . . . ?
B32 B36 B37 B40 -155.2(6) . . . . ?
B39 B36 B37 B40 -50.2(5) . . . . ?
B40 B36 B37 B33 109.2(6) . . . . ?
B35 B36 B37 B33 0.1(6) . . . . ?
B32 B36 B37 B33 -46.1(4) . . . . ?
B39 B36 B37 B33 58.9(5) . . . . ?
B40 B36 B37 B38 50.9(5) . . . . ?
B35 B36 B37 B38 -58.2(5) . . . . ?
B32 B36 B37 B38 -104.3(4) . . . . ?
B39 B36 B37 B38 0.7(4) . . . . ?
B40 B36 B37 B32 155.2(6) . . . . ?
B35 B36 B37 B32 46.2(4) . . . . ?
B39 B36 B37 B32 105.0(4) . . . . ?
B31 B33 B38 B40 -79.6(6) . . . . ?
B37 B33 B38 B40 23.2(5) . . . . ?
B34 B33 B38 B40 -103.7(6) . . . . ?
B32 B33 B38 B40 -21.6(6) . . . . ?
B31 B33 B38 B34 24.0(5) . . . . ?
B37 B33 B38 B34 126.9(5) . . . . ?
B32 B33 B38 B34 82.1(4) . . . . ?
B31 B33 B38 B37 -102.8(5) . . . . ?
B34 B33 B38 B37 -126.9(5) . . . . ?
B32 B33 B38 B37 -44.8(4) . . . . ?
B31 B33 B38 B39 -20.3(6) . . . . ?
B37 B33 B38 B39 82.5(5) . . . . ?
B34 B33 B38 B39 -44.4(4) . . . . ?
B32 B33 B38 B39 37.7(6) . . . . ?
B31 B34 B38 B40 81.3(7) . . . . ?
B39 B34 B38 B40 -22.4(5) . . . . ?
B35 B34 B38 B40 22.4(7) . . . . ?
B33 B34 B38 B40 105.2(6) . . . . ?
B31 B34 B38 B33 -23.9(4) . . . . ?
B39 B34 B38 B33 -127.6(5) . . . . ?
B35 B34 B38 B33 -82.8(4) . . . . ?
B31 B34 B38 B37 21.5(6) . . . . ?
B39 B34 B38 B37 -82.2(5) . . . . ?
B35 B34 B38 B37 -37.4(5) . . . . ?
B33 B34 B38 B37 45.4(4) . . . . ?
B31 B34 B38 B39 103.7(5) . . . . ?
B35 B34 B38 B39 44.8(4) . . . . ?
B33 B34 B38 B39 127.6(5) . . . . ?
B33 B37 B38 B40 -154.4(5) . . . . ?
B32 B37 B38 B40 -108.5(5) . . . . ?
B36 B37 B38 B40 -50.1(4) . . . . ?
B40 B37 B38 B33 154.4(5) . . . . ?
B32 B37 B38 B33 45.9(4) . . . . ?
B36 B37 B38 B33 104.4(4) . . . . ?
B40 B37 B38 B34 107.8(5) . . . . ?
B33 B37 B38 B34 -46.6(4) . . . . ?
B32 B37 B38 B34 -0.7(6) . . . . ?
B36 B37 B38 B34 57.8(5) . . . . ?
B40 B37 B38 B39 49.4(4) . . . . ?
B33 B37 B38 B39 -105.1(4) . . . . ?
B32 B37 B38 B39 -59.2(5) . . . . ?
B36 B37 B38 B39 -0.7(4) . . . . ?
B31 B34 B39 B40 -79.7(6) . . . . ?
B38 B34 B39 B40 22.7(5) . . . . ?
B35 B34 B39 B40 -104.2(6) . . . . ?
B33 B34 B39 B40 -21.1(6) . . . . ?
B31 B34 B39 B35 24.5(5) . . . . ?
B38 B34 B39 B35 126.9(5) . . . . ?
B33 B34 B39 B35 83.1(4) . . . . ?
B31 B34 B39 B36 -20.5(6) . . . . ?
B38 B34 B39 B36 81.9(5) . . . . ?
B35 B34 B39 B36 -45.0(4) . . . . ?
B33 B34 B39 B36 38.1(5) . . . . ?
B31 B34 B39 B38 -102.4(5) . . . . ?
B35 B34 B39 B38 -126.9(5) . . . . ?
B33 B34 B39 B38 -43.8(4) . . . . ?
B31 B35 B39 B40 79.4(6) . . . . ?
B36 B35 B39 B40 -22.8(5) . . . . ?
B34 B35 B39 B40 104.0(6) . . . . ?
B32 B35 B39 B40 21.0(6) . . . . ?
B31 B35 B39 B34 -24.6(5) . . . . ?
B36 B35 B39 B34 -126.8(5) . . . . ?
B32 B35 B39 B34 -83.0(4) . . . . ?
B31 B35 B39 B36 102.2(5) . . . . ?
B34 B35 B39 B36 126.8(5) . . . . ?
B32 B35 B39 B36 43.8(4) . . . . ?
B31 B35 B39 B38 19.9(6) . . . . ?
B36 B35 B39 B38 -82.4(5) . . . . ?
B34 B35 B39 B38 44.4(4) . . . . ?
B32 B35 B39 B38 -38.6(5) . . . . ?
B35 B36 B39 B40 154.7(5) . . . . ?
B32 B36 B39 B40 109.6(5) . . . . ?
B37 B36 B39 B40 50.1(4) . . . . ?
B40 B36 B39 B34 -108.8(5) . . . . ?
B35 B36 B39 B34 45.9(4) . . . . ?
B32 B36 B39 B34 0.7(5) . . . . ?
B37 B36 B39 B34 -58.7(5) . . . . ?
B40 B36 B39 B35 -154.7(5) . . . . ?
B32 B36 B39 B35 -45.2(4) . . . . ?
B37 B36 B39 B35 -104.6(4) . . . . ?
B40 B36 B39 B38 -50.8(4) . . . . ?
B35 B36 B39 B38 103.9(4) . . . . ?
B32 B36 B39 B38 58.8(5) . . . . ?
B37 B36 B39 B38 -0.7(4) . . . . ?
B33 B38 B39 B40 -108.9(6) . . . . ?
B34 B38 B39 B40 -155.0(6) . . . . ?
B37 B38 B39 B40 -49.7(5) . . . . ?
B40 B38 B39 B34 155.0(6) . . . . ?
B33 B38 B39 B34 46.0(4) . . . . ?
B37 B38 B39 B34 105.3(5) . . . . ?
B40 B38 B39 B35 109.2(6) . . . . ?
B33 B38 B39 B35 0.3(6) . . . . ?
B34 B38 B39 B35 -45.7(4) . . . . ?
B37 B38 B39 B35 59.5(5) . . . . ?
B40 B38 B39 B36 50.4(5) . . . . ?
B33 B38 B39 B36 -58.5(5) . . . . ?
B34 B38 B39 B36 -104.6(5) . . . . ?
B37 B38 B39 B36 0.7(4) . . . . ?
B35 B36 B40 B39 -23.6(5) . . . . ?
B32 B36 B40 B39 -91.2(5) . . . . ?
B37 B36 B40 B39 -114.5(5) . . . . ?
B35 B36 B40 B37 91.0(5) . . . . ?
B32 B36 B40 B37 23.3(5) . . . . ?
B39 B36 B40 B37 114.5(5) . . . . ?
B35 B36 B40 B38 34.2(7) . . . . ?
B32 B36 B40 B38 -33.4(7) . . . . ?
B39 B36 B40 B38 57.7(5) . . . . ?
B37 B36 B40 B38 -56.8(5) . . . . ?
B34 B39 B40 B36 90.3(5) . . . . ?
B35 B39 B40 B36 23.5(5) . . . . ?
B38 B39 B40 B36 113.4(5) . . . . ?
B34 B39 B40 B37 33.1(7) . . . . ?
B35 B39 B40 B37 -33.7(6) . . . . ?
B36 B39 B40 B37 -57.2(5) . . . . ?
B38 B39 B40 B37 56.2(5) . . . . ?
B34 B39 B40 B38 -23.1(5) . . . . ?
B35 B39 B40 B38 -89.9(5) . . . . ?
B36 B39 B40 B38 -113.4(5) . . . . ?
B33 B37 B40 B36 -90.2(5) . . . . ?
B38 B37 B40 B36 -113.8(5) . . . . ?
B32 B37 B40 B36 -22.9(5) . . . . ?
B33 B37 B40 B39 -33.2(6) . . . . ?
B38 B37 B40 B39 -56.8(5) . . . . ?
B32 B37 B40 B39 34.1(7) . . . . ?
B36 B37 B40 B39 57.0(5) . . . . ?
B33 B37 B40 B38 23.6(5) . . . . ?
B32 B37 B40 B38 91.0(5) . . . . ?
B36 B37 B40 B38 113.8(5) . . . . ?
B33 B38 B40 B36 33.6(7) . . . . ?
B34 B38 B40 B36 -34.4(7) . . . . ?
B37 B38 B40 B36 57.5(5) . . . . ?
B39 B38 B40 B36 -57.5(5) . . . . ?
B33 B38 B40 B39 91.1(6) . . . . ?
B34 B38 B40 B39 23.1(5) . . . . ?
B37 B38 B40 B39 115.0(5) . . . . ?
B33 B38 B40 B37 -23.9(5) . . . . ?
B34 B38 B40 B37 -91.9(6) . . . . ?
B39 B38 B40 B37 -115.0(5) . . . . ?
C109 N1 C97A C98A 179.7(9) . . . . ?
C105 N1 C97A C98A -62.0(11) . . . . ?
C101 N1 C97A C98A 61.6(11) . . . . ?
N1 C97A C98A C99A 179.1(9) . . . . ?
C97A C98A C99A C10A 71.5(13) . . . . ?
C109 N1 C97B C98B 86.0(15) . . . . ?
C105 N1 C97B C98B -151.4(13) . . . . ?
C101 N1 C97B C98B -40.8(16) . . . . ?
N1 C97B C98B C99B 179.2(13) . . . . ?
C97B C98B C99B C10B 170.2(13) . . . . ?
C97B N1 C101 C102 77.7(9) . . . . ?
C109 N1 C101 C102 -51.8(7) . . . . ?
C105 N1 C101 C102 -172.2(6) . . . . ?
C97A N1 C101 C102 57.9(8) . . . . ?
N1 C101 C102 C103 178.7(5) . . . . ?
C101 C102 C103 C104 77.6(9) . . . . ?
C97B N1 C105 C106 -72.4(8) . . . . ?
C109 N1 C105 C106 53.6(6) . . . . ?
C101 N1 C105 C106 174.4(5) . . . . ?
C97A N1 C105 C106 -56.8(8) . . . . ?
N1 C105 C106 C107 175.5(5) . . . . ?
C105 C106 C107 C108 173.2(5) . . . . ?
C97B N1 C109 C110 178.3(7) . . . . ?
C105 N1 C109 C110 59.7(7) . . . . ?
C101 N1 C109 C110 -56.7(7) . . . . ?
C97A N1 C109 C110 -177.5(7) . . . . ?
N1 C109 C110 C111 176.0(5) . . . . ?
C109 C110 C111 C112 177.2(6) . . . . ?
C137 N3 C129 C130 -172.7(5) . . . . ?
C133 N3 C129 C130 65.8(6) . . . . ?
C141 N3 C129 C130 -51.4(6) . . . . ?
N3 C129 C130 C131 -172.3(5) . . . . ?
C129 C130 C131 C132 -57.0(7) . . . . ?
C137 N3 C133 C134 -50.9(6) . . . . ?
C141 N3 C133 C134 -173.2(5) . . . . ?
C129 N3 C133 C134 65.8(6) . . . . ?
N3 C133 C134 C135 -179.1(5) . . . . ?
C133 C134 C135 C136 -165.7(5) . . . . ?
C133 N3 C137 C138 -56.7(6) . . . . ?
C141 N3 C137 C138 61.4(6) . . . . ?
C129 N3 C137 C138 -177.7(4) . . . . ?
N3 C137 C138 C139 177.2(4) . . . . ?
C137 C138 C139 C140 -179.9(5) . . . . ?
C137 N3 C141 C142 58.5(6) . . . . ?
C133 N3 C141 C142 -179.1(5) . . . . ?
C129 N3 C141 C142 -58.1(6) . . . . ?
N3 C141 C142 C143 174.5(4) . . . . ?
C141 C142 C143 C144 -70.4(6) . . . . ?
C157 N4 C145 C146 -173.4(7) . . . . ?
C153 N4 C145 C146 -50.8(10) . . . . ?
C149 N4 C145 C146 65.1(10) . . . . ?
N4 C145 C146 C147 -162.5(8) . . . . ?
C145 C146 C147 C148 78.5(11) . . . . ?
C157 N4 C149 C150 -59.5(10) . . . . ?
C145 N4 C149 C150 57.3(10) . . . . ?
C153 N4 C149 C150 -178.5(8) . . . . ?
N4 C149 C150 C151 178.0(8) . . . . ?
C149 C150 C151 C152 60.8(12) . . . . ?
C157 N4 C153 C154 55.9(10) . . . . ?
C145 N4 C153 C154 -63.0(10) . . . . ?
C149 N4 C153 C154 175.7(8) . . . . ?
N4 C153 C154 C155 166.9(8) . . . . ?
C153 C154 C155 C156 157.4(9) . . . . ?
C145 N4 C157 C158 -179.5(6) . . . . ?
C153 N4 C157 C158 54.9(8) . . . . ?
C149 N4 C157 C158 -58.5(7) . . . . ?
N4 C157 C158 C159 178.5(5) . . . . ?
C157 C158 C159 C160 176.6(6) . . . . ?
C117 N2 C113 C114 62.5(8) . . . . ?
C121 N2 C113 C114 -168.2(7) . . . . ?
C125 N2 C113 C114 -55.7(8) . . . . ?
C161 N2 C113 C114 166.9(7) . . . . ?
N2 C113 C114 C115 -163.6(6) . . . . ?
C113 C114 C115 C116 75.4(9) . . . . ?
C121 N2 C117 C118 -60.0(9) . . . . ?
C125 N2 C117 C118 167.4(6) . . . . ?
C113 N2 C117 C118 54.2(8) . . . . ?
C161 N2 C117 C118 -72.9(7) . . . . ?
N2 C117 C118 C119 175.0(6) . . . . ?
C117 C118 C119 C120 -174.2(6) . . . . ?
C117 N2 C121 C122 -44.8(12) . . . . ?
C125 N2 C121 C122 87.9(10) . . . . ?
C113 N2 C121 C122 -166.0(8) . . . . ?
N2 C121 C122 C123 177.2(9) . . . . ?
C121 C122 C123 C124 174.1(13) . . . . ?
C117 N2 C161 C162 -170.4(9) . . . . ?
C125 N2 C161 C162 -57.7(11) . . . . ?
C113 N2 C161 C162 73.8(11) . . . . ?
N2 C161 C162 C163 -161.2(9) . . . . ?
C161 C162 C163 C164 -78.8(15) . . . . ?
C117 N2 C125 C126 69.5(9) . . . . ?
C121 N2 C125 C126 -69.1(10) . . . . ?
C113 N2 C125 C126 -171.5(8) . . . . ?
C161 N2 C125 C126 -30.6(11) . . . . ?
N2 C125 C126 C127 -168.2(8) . . . . ?
C125 C126 C127 C128 -179.9(10) . . . . ?
